data_7135237
loop_
_publ_author_name
'Huang, Jiaming'
'Mart&#xed;nez-Belmonte, Marta'
'Ballester, Pablo'

_publ_section_title
;
 Reducing rotatable bonds in one substrate accelerates a bimolecular
 Diels-Alder reaction in a bis-calix[4]pyrrole cage.
;
_journal_name_full 'Chemical communications (Cambridge, England)'
_journal_paper_doi 10.1039/d5cc05981j
_journal_year 2025
_chemical_formula_moiety '2(C192 H184 N16 O16), 4(C17 H22 N2 O2), C8 H10, 5(H2 O)'
_chemical_formula_sum 'C460 H476 N40 O45'
_chemical_formula_weight 7284.78
_space_group_crystal_system triclinic
_space_group_IT_number 2
_space_group_name_Hall '-P 1'
_space_group_name_H-M_alt 'P -1'
_atom_sites_solution_hydrogens mixed
_atom_sites_solution_primary dual
_audit_creation_date 2025-10-10
_audit_creation_method
;
Olex2 1.5-ac7-016
(compiled 2025.05.29 svn.r8cd99b3d for Rigaku Oxford Diffraction, GUI svn.r7254)
;
_audit_update_record
;
2025-10-10 deposited with the CCDC.	2025-11-19 downloaded from the CCDC.
;
_cell_angle_alpha 98.149(4)
_cell_angle_beta 104.186(4)
_cell_angle_gamma 104.628(4)
_cell_formula_units_Z 1
_cell_length_a 17.8141(8)
_cell_length_b 20.6055(9)
_cell_length_c 28.5357(12)
_cell_measurement_reflns_used 8448
_cell_measurement_temperature 100(2)
_cell_measurement_theta_max 20.9790
_cell_measurement_theta_min 1.7530
_cell_volume 9591.7(8)
_computing_cell_refinement 'CrysAlisPro 1.171.44.86a (Rigaku OD, 2024)'
_computing_data_collection 'CrysAlisPro system (CCD 43.144a 64-bit (release 23-01-2025))'
_computing_data_reduction 'CrysAlisPro 1.171.44.86a (Rigaku OD, 2024)'
_computing_molecular_graphics 'Olex2 1.5-ac7-016 (Dolomanov et al., 2009)'
_computing_publication_material 'Olex2 1.5-ac7-016 (Dolomanov et al., 2009)'
_computing_structure_refinement 'SHELXL 2019/3 (Sheldrick, 2015)'
_computing_structure_solution 'SHELXT  (Sheldrick, 2015)'
_diffrn_ambient_environment N~2~
_diffrn_ambient_temperature 100(2)
_diffrn_detector 'Hybrid Pixel Array Detector'
_diffrn_detector_area_resol_mean 5.8140
_diffrn_measured_fraction_theta_full 0.994
_diffrn_measured_fraction_theta_max 0.869
_diffrn_measurement_details
;
List of Runs (angles in degrees, time in seconds):

  # Type    Start    End  Width  t~exp~   \w     \q     \k     \f   Frames
#--------------------------------------------------------------------------
  1  \w     31.00  75.00   0.50  300.00    --    5.00  55.00  73.16   88
  2  \w    -79.00 -14.00   0.50  300.00    --    5.00  55.00  73.16  130
  3  \w    -83.00 -58.00   0.50  300.00    --    5.00   9.00-120.00   50
  4  \w    -30.00  79.00   0.50  300.00    --  -10.20  37.00  90.00  218
  5  \w    -19.00  78.00   0.50  300.00    --  -10.20  46.00   0.00  194
  6  \w    -99.00   7.00   0.50  300.00    --  -10.20  28.00 150.00  212
  7  \w     -4.00  79.00   0.50  300.00    --  -10.20  55.00-180.00  166
  8  \w    -18.00  57.00   0.50  300.00    --  -10.20   9.00   0.00  150
  9  \w     38.00  66.00   0.50  300.00    --  -10.20  28.00 150.00   56
 10  \w    -11.00  61.00   0.50  300.00    --  -10.20  46.00 -60.00  144
;
_diffrn_measurement_device 'four-circle diffractometer'
_diffrn_measurement_device_type 'XtaLAB AFC11 (RCD3): quarter-chi single'
_diffrn_measurement_method '\w scans'
_diffrn_orient_matrix_type 'CrysAlisPro convention (1999,Acta A55,543-557)'
_diffrn_orient_matrix_UB_11 -0.0034404000
_diffrn_orient_matrix_UB_12 0.0221400000
_diffrn_orient_matrix_UB_13 0.0202754000
_diffrn_orient_matrix_UB_21 0.0375355000
_diffrn_orient_matrix_UB_22 0.0237306000
_diffrn_orient_matrix_UB_23 0.0014822000
_diffrn_orient_matrix_UB_31 -0.0208048000
_diffrn_orient_matrix_UB_32 0.0166023000
_diffrn_orient_matrix_UB_33 -0.0166463000
_diffrn_radiation_monochromator mirror
_diffrn_radiation_probe x-ray
_diffrn_radiation_type 'Mo K\a'
_diffrn_radiation_wavelength 0.71073
_diffrn_reflns_av_R_equivalents 0.1595
_diffrn_reflns_av_unetI/netI 0.2904
_diffrn_reflns_Laue_measured_fraction_full 0.994
_diffrn_reflns_Laue_measured_fraction_max 0.869
_diffrn_reflns_limit_h_max 22
_diffrn_reflns_limit_h_min -20
_diffrn_reflns_limit_k_max 24
_diffrn_reflns_limit_k_min -26
_diffrn_reflns_limit_l_max 36
_diffrn_reflns_limit_l_min -36
_diffrn_reflns_number 136180
_diffrn_reflns_point_group_measured_fraction_full 0.994
_diffrn_reflns_point_group_measured_fraction_max 0.869
_diffrn_reflns_theta_full 25.242
_diffrn_reflns_theta_max 27.421
_diffrn_reflns_theta_min 1.625
_diffrn_source 'Rotating-anode X-ray tube'
_diffrn_source_type 'Rigaku (Mo) X-ray Source'
_exptl_absorpt_coefficient_mu 0.082
_exptl_absorpt_correction_T_max 1.00000
_exptl_absorpt_correction_T_min 0.76809
_exptl_absorpt_correction_type multi-scan
_exptl_absorpt_process_details
;
CrysAlisPro 1.171.44.86a (Rigaku Oxford Diffraction, 2024)
Empirical absorption correction using spherical harmonics,
implemented in SCALE3 ABSPACK scaling algorithm.
;
_exptl_crystal_colour colourless
_exptl_crystal_colour_primary colourless
_exptl_crystal_density_diffrn 1.261
_exptl_crystal_description block
_exptl_crystal_F_000 3876
_exptl_crystal_size_max 0.1
_exptl_crystal_size_mid 0.1
_exptl_crystal_size_min 0.05
_refine_diff_density_max 0.523
_refine_diff_density_min -0.576
_refine_diff_density_rms 0.078
_refine_ls_extinction_method none
_refine_ls_goodness_of_fit_ref 0.966
_refine_ls_hydrogen_treatment mixed
_refine_ls_matrix_type full
_refine_ls_number_parameters 2677
_refine_ls_number_reflns 38005
_refine_ls_number_restraints 844
_refine_ls_restrained_S_all 0.975
_refine_ls_R_factor_all 0.3433
_refine_ls_R_factor_gt 0.1199
_refine_ls_shift/su_max 0.000
_refine_ls_shift/su_mean 0.000
_refine_ls_structure_factor_coef Fsqd
_refine_ls_weighting_details 'w=1/[\s^2^(Fo^2^)+(0.1944P)^2^] where P=(Fo^2^+2Fc^2^)/3'
_refine_ls_weighting_scheme calc
_refine_ls_wR_factor_gt 0.2831
_refine_ls_wR_factor_ref 0.3959
_reflns_Friedel_coverage 0.000
_reflns_number_gt 11225
_reflns_number_total 38005
_reflns_threshold_expression 'I > 2\s(I)'
_cod_data_source_file d5cc05981j2.cif
_cod_data_source_block jh243_auto
_cod_original_cell_volume 9591.6(7)
_cod_database_code 7135237
_shelx_shelxl_version_number 2019/3
_chemical_oxdiff_formula C199H200N10O10
_shelx_space_group_comment
;
The symmetry employed for this shelxl refinement is uniquely defined
by the following loop, which should always be used as a source of
symmetry information in preference to the above space-group names.
They are only intended as comments.
;
_shelx_estimated_absorpt_t_max 0.996
_shelx_estimated_absorpt_t_min 0.992
_diffrn_oxdiff_digest_od_ed
;

;
_olex2_refinement_description
;
1. Fixed Uiso
 At 1.2 times of:
  All C(H) groups, All C(H,H) groups, All C(H,H,H,H) groups, All N(H) groups
 At 1.5 times of:
  All C(H,H,H) groups, All O(H,H) groups
2. Restrained distances
 O2-C149
 1.45 with sigma of 0.01
 C181-C182 = C182-C183 = C183-C184 = C185-C186
 1.54 with sigma of 0.01
 O2W_$1-H3WA
 1.9 with sigma of 0.02
 C184-O14
 1.43 with sigma of 0.01
 C148-O2
 1.43 with sigma of 0.01
 O14-C185
 1.45 with sigma of 0.01
 O1-C148
 1.21 with sigma of 0.01
 C145-C146 = C147-C146 = C148-C147 = C149-C150
 1.54 with sigma of 0.01
 O4-C155
 1.45 with sigma of 0.01
 C154-O4
 1.43 with sigma of 0.01
 O3-C154
 1.21 with sigma of 0.01
 C151-C152 = C152-C153 = C153-C154 = C155-C156
 1.54 with sigma of 0.01
 C151-C153 = C152-C154
 -2.5 with sigma of 0.02
 C157-C158 = C158-C159 = C159-C160 = C161-C162
 1.54 with sigma of 0.01
 C160-O5
 1.21 with sigma of 0.01
 C160-O6
 1.43 with sigma of 0.01
 O6-C161
 1.45 with sigma of 0.01
 O7-C166
 1.21 with sigma of 0.01
 O8-C167
 1.43 with sigma of 0.01
 C166-O8
 1.45 with sigma of 0.01
 C163-C164 = C164-C165 = C165-C166 = C167-C168
 1.54 with sigma of 0.01
 O7'-C268
 -2.3 with sigma of 0.02
 C169-C170 = C170-C171 = C171-C172 = C173-C174
 1.54 with sigma of 0.01
 C172-O10
 1.43 with sigma of 0.01
 C173-O10
 1.45 with sigma of 0.01
 C172-O9
 1.21 with sigma of 0.01
 C171-C272 = C273-C274
 1.54 with sigma of 0.01
 C272-O10'
 1.43 with sigma of 0.01
 C273-O10'
 1.45 with sigma of 0.01
 C272-O9'
 1.21 with sigma of 0.01
 C274-O10'
 2.34 with sigma of 0.02
 O12-C179
 1.45 with sigma of 0.01
 C178-O12
 1.43 with sigma of 0.01
 C178-O11
 1.21 with sigma of 0.01
 C175-C176 = C176-C177 = C177-C178 = C179-C180
 1.54 with sigma of 0.01
 C177-C278 = C279-C280
 1.54 with sigma of 0.01
 O12'-C279
 1.45 with sigma of 0.01
 C278-O12'
 1.43 with sigma of 0.01
 C278-O11'
 1.21 with sigma of 0.01
 C184-O13
 1.21 with sigma of 0.01
 C187-C188 = C188-C189 = C189-C190 = C191-C192
 1.54 with sigma of 0.01
 C190-O15
 1.21 with sigma of 0.01
 C190-O16
 1.43 with sigma of 0.01
 O16-C191
 1.45 with sigma of 0.01
 H1WB-O1W = O1W-H1WA
 0.85 with sigma of 0.01
 H1WB-H1WA
 1.4 with sigma of 0.02
 H2WA-O2W = O2W-H2WB
 0.85 with sigma of 0.01
 N11-H2WA = N11-H2WC
 2.1 with sigma of 0.01
 H2WC-O2W' = O2W'-H2WD
 0.85 with sigma of 0.01
 H2WC-H2WD
 1.4 with sigma of 0.02
3. Restrained planarity
 C154, O3, O4, C155
 with sigma of 0.1
 C254, O3', O4', C255
 with sigma of 0.1
 C166, O7, O8, C167
 with sigma of 0.01
 C266, O7', O8', C267
 with sigma of 0.01
 C178, O11, O12, C179
 with sigma of 0.1
 C278, O11', O12', C279
 with sigma of 0.1
4. Uiso/Uaniso restraints and constraints
Uanis(C148) \\sim Ueq, Uanis(O1) \\sim Ueq, Uanis(O2) \\sim Ueq, Uanis(C149)
\\sim Ueq, Uanis(C150) \\sim Ueq: with sigma of 0.01 and sigma for terminal
atoms of 0.02
Uanis(C248) \\sim Ueq, Uanis(O1') \\sim Ueq, Uanis(O2') \\sim Ueq, Uanis(C249)
\\sim Ueq, Uanis(C250) \\sim Ueq: with sigma of 0.01 and sigma for terminal
atoms of 0.02
Uanis(C152) \\sim Ueq, Uanis(C153) \\sim Ueq, Uanis(C154) \\sim Ueq, Uanis(O3)
\\sim Ueq, Uanis(O4) \\sim Ueq, Uanis(C155) \\sim Ueq, Uanis(C156) \\sim Ueq:
with sigma of 0.005 and sigma for terminal atoms of 0.01
Uanis(C252) \\sim Ueq, Uanis(C253) \\sim Ueq, Uanis(C254) \\sim Ueq, Uanis(O3')
\\sim Ueq, Uanis(O4') \\sim Ueq, Uanis(C255) \\sim Ueq, Uanis(C256) \\sim Ueq:
with sigma of 0.005 and sigma for terminal atoms of 0.01
Uanis(C160) \\sim Ueq, Uanis(O5) \\sim Ueq, Uanis(O6) \\sim Ueq, Uanis(C161)
\\sim Ueq, Uanis(C162) \\sim Ueq: with sigma of 0.01 and sigma for terminal
atoms of 0.02
Uanis(C166) \\sim Ueq, Uanis(O7) \\sim Ueq, Uanis(O8) \\sim Ueq, Uanis(C167)
\\sim Ueq, Uanis(C168) \\sim Ueq: with sigma of 0.01 and sigma for terminal
atoms of 0.02
Uanis(C266) \\sim Ueq, Uanis(O7') \\sim Ueq, Uanis(O8') \\sim Ueq, Uanis(C267)
\\sim Ueq, Uanis(C268) \\sim Ueq: with sigma of 0.01 and sigma for terminal
atoms of 0.02
Uanis(C172) \\sim Ueq, Uanis(O9) \\sim Ueq, Uanis(O10) \\sim Ueq, Uanis(C173)
\\sim Ueq, Uanis(C174) \\sim Ueq: with sigma of 0.01 and sigma for terminal
atoms of 0.02
Uanis(C272) \\sim Ueq, Uanis(O9') \\sim Ueq, Uanis(O10') \\sim Ueq, Uanis(C273)
\\sim Ueq, Uanis(C274) \\sim Ueq: with sigma of 0.01 and sigma for terminal
atoms of 0.02
Uanis(C176) \\sim Ueq, Uanis(C177) \\sim Ueq, Uanis(C178) \\sim Ueq, Uanis(O11)
\\sim Ueq, Uanis(O12) \\sim Ueq, Uanis(C179) \\sim Ueq, Uanis(C180) \\sim Ueq:
with sigma of 0.01 and sigma for terminal atoms of 0.02
Uanis(C1S') \\sim Ueq, Uanis(C2S') \\sim Ueq, Uanis(C3S') \\sim Ueq,
Uanis(C4S') \\sim Ueq, Uanis(C5S') \\sim Ueq, Uanis(C6S') \\sim Ueq,
Uanis(C7S') \\sim Ueq, Uanis(C8S') \\sim Ueq: with sigma of 0.01 and sigma for
terminal atoms of 0.02
Uanis(O2W) \\sim Ueq, Uanis(O2W') \\sim Ueq: with sigma of 0.01 and sigma for
terminal atoms of 0.02
Uanis(C172) = Uanis(C272)
Uanis(C178) = Uanis(C278)
Uanis(C179) = Uanis(C279)
Uanis(C180) = Uanis(C280)
Uanis(O11) = Uanis(O11')
Uanis(O12) = Uanis(O12')
5. Rigid body (RIGU) restrains
 O14, C185, C186
 with sigma for 1-2 distances of 0.004 and sigma for 1-3 distances of 0.004
 C148, O1, O2, C149, C150
 with sigma for 1-2 distances of 0.004 and sigma for 1-3 distances of 0.004
 C248, O1', O2', C249, C250
 with sigma for 1-2 distances of 0.004 and sigma for 1-3 distances of 0.004
 C152, C153, C154, O3, O4, C155, C156
 with sigma for 1-2 distances of 0.004 and sigma for 1-3 distances of 0.004
 C252, C253, C254, O3', O4', C255, C256
 with sigma for 1-2 distances of 0.004 and sigma for 1-3 distances of 0.004
 C160, O5, O6, C161, C162
 with sigma for 1-2 distances of 0.008 and sigma for 1-3 distances of 0.008
 C166, O7, O8, C167, C168
 with sigma for 1-2 distances of 0.004 and sigma for 1-3 distances of 0.004
 C266, O7', O8', C267, C268
 with sigma for 1-2 distances of 0.004 and sigma for 1-3 distances of 0.004
 C172, O9, O10, C173, C174
 with sigma for 1-2 distances of 0.004 and sigma for 1-3 distances of 0.004
 C272, O9', O10', C273, C274
 with sigma for 1-2 distances of 0.004 and sigma for 1-3 distances of 0.004
 C176, C177, C178, O11, O12, C179, C180
 with sigma for 1-2 distances of 0.004 and sigma for 1-3 distances of 0.004
 C1S', C2S', C3S', C4S', C5S', C6S', C7S', C8S'
 with sigma for 1-2 distances of 0.004 and sigma for 1-3 distances of 0.004
6. Same fragment restrains
{C152, C153, C154, O3, O4, C155, C156} sigma for 1-2: 0.02, 1-3: 0.04
as in
{C252, C253, C254, O3', O4', C255, C256}
{C148, O1, O2, C149, C150} sigma for 1-2: 0.01, 1-3: 0.04
{C148, O1, O2, C149, C150} sigma for 1-2: 0.01, 1-3: 0.04
{C148, O1, O2, C149, C150} sigma for 1-2: 0.01, 1-3: 0.04
{C148, O1, O2, C149, C150} sigma for 1-2: 0.01, 1-3: 0.04
{C148, O1, O2, C149, C150} sigma for 1-2: 0.01, 1-3: 0.04
{C166, O7, O8, C167, C168} sigma for 1-2: 0.008, 1-3: 0.04
as in
{C266, O7', O8', C267, C268}
{C148, O1, O2, C149, C150} sigma for 1-2: 0.01, 1-3: 0.04
as in
{C248, O1', O2', C249, C250}
7. Others
 Fixed Sof: H14E(0.75) H14F(0.75) H14G(0.25) H14H(0.25) C148(0.75) O1(0.75)
 O2(0.75) C149(0.75) H14I(0.75) H14J(0.75) C150(0.75) H15A(0.75) H15B(0.75)
 H15C(0.75) C248(0.25) O1'(0.25) O2'(0.25) C249(0.25) H24A(0.25) H24B(0.25)
 C250(0.25) H25A(0.25) H25B(0.25) H25C(0.25) H15D(0.75) H15E(0.75) H15F(0.25)
 H15G(0.25) C152(0.25) H15H(0.25) H15I(0.25) C153(0.25) H15J(0.25) H15K(0.25)
 C154(0.25) O3(0.25) O4(0.25) C155(0.25) H15L(0.25) H15M(0.25) C156(0.25)
 H15N(0.25) H15O(0.25) H15P(0.25) C252(0.75) H25D(0.75) H25E(0.75) C253(0.75)
 H25F(0.75) H25G(0.75) C254(0.75) O3'(0.75) O4'(0.75) C255(0.75) H25H(0.75)
 H25I(0.75) C256(0.75) H25J(0.75) H25K(0.75) H25L(0.75) H16J(0.7) H16K(0.7)
 H16L(0.3) H16M(0.3) C166(0.7) O7(0.7) O8(0.7) C167(0.7) H16N(0.7) H16O(0.7)
 C168(0.7) H16P(0.7) H16Q(0.7) H16R(0.7) C266(0.3) O7'(0.3) O8'(0.3) C267(0.3)
 H26A(0.3) H26B(0.3) C268(0.3) H26C(0.3) H26D(0.3) H26E(0.3) H17C(0.8)
 H17D(0.8) H17E(0.2) H17F(0.2) C172(0.8) O9(0.8) O10(0.8) C173(0.8) H17G(0.8)
 H17H(0.8) C174(0.8) H17I(0.8) H17J(0.8) H17K(0.8) C272(0.2) O9'(0.2) O10'(0.2)
 C273(0.2) H27A(0.2) H27B(0.2) C274(0.2) H27C(0.2) H27D(0.2) H27E(0.2)
 H17P(0.7) H17Q(0.7) H17R(0.3) H17S(0.3) C178(0.7) O11(0.7) O12(0.7) C179(0.7)
 H17T(0.7) H17U(0.7) C180(0.7) H18A(0.7) H18B(0.7) H18C(0.7) C278(0.3)
 O11'(0.3) O12'(0.3) C279(0.3) H27F(0.3) H27G(0.3) C280(0.3) H28A(0.3)
 H28B(0.3) H28C(0.3) C1S'(0.5) H1SA(0.5) H1SB(0.5) H1SC(0.5) C2S'(0.5)
 C3S'(0.5) H3S'(0.5) C4S'(0.5) H4S'(0.5) C5S'(0.5) C6S'(0.5) H6S'(0.5)
 C7S'(0.5) H7S'(0.5) C8S'(0.5) H8SA(0.5) H8SB(0.5) H8SC(0.5) O2W(0.5) H2WA(0.5)
 H2WB(0.5) O2W'(0.5) H2WC(0.5) H2WD(0.5) O3W(0.5) H3WA(0.5) H3WB(0.5)
8.a Riding coordinates:
 O3W(H3WA,H3WB)
8.b Free rotating group:
 O2W(H2WA,H2WB,O2W',H2WC,H2WD)
8.c Secondary CH2 refined with riding coordinates:
 C145(H14A,H14B), C146(H14C,H14D), C147(H14E,H14F), C147(H14G,H14H), C149(H14I,
 H14J), C249(H24A,H24B), C151(H15D,H15E), C151(H15F,H15G), C152(H15H,H15I),
 C153(H15J,H15K), C155(H15L,H15M), C252(H25D,H25E), C253(H25F,H25G), C255(H25H,
 H25I), C157(H15Q,H15R), C158(H15S,H15T), C159(H15U,H15V), C161(H16A,H16B),
 C163(H16F,H16G), C164(H16H,H16I), C165(H16J,H16K), C165(H16L,H16M), C167(H16N,
 H16O), C267(H26A,H26B), C169(H16S,H16T), C170(H17A,H17B), C171(H17C,H17D),
 C171(H17E,H17F), C173(H17G,H17H), C273(H27A,H27B), C175(H17L,H17M), C176(H17N,
 H17O), C177(H17P,H17Q), C177(H17R,H17S), C179(H17T,H17U), C279(H27F,H27G),
 C181(H18D,H18E), C182(H18F,H18G), C183(H18H,H18I), C185(H18J,H18K), C187(H18O,
 H18P), C188(H18Q,H18R), C189(H18S,H18T), C191(H19A,H19B), C6B(H6BA,H6BB),
 C7B(H7BA,H7BB), C8B(H8BA,H8BB), C9B(H9BA,H9BB), C10B(H10A,H10B), C11B(H11A,
 H11B), C12B(H12A,H12B), C6C(H6CA,H6CB), C7C(H7CA,H7CB), C8C(H8CA,H8CB),
 C9C(H9CA,H9CB), C10C(H10C,H10D), C11C(H11C,H11D), C12C(H12C,H12D)
8.d Me refined with riding coordinates:
 C156(H15N,H15O,H15P), C256(H25J,H25K,H25L), C268(H26C,H26D,H26E), C274(H27C,
 H27D,H27E), C180(H18A,H18B,H18C), C280(H28A,H28B,H28C)
8.e Aromatic/amide H refined with riding coordinates:
 N1(H1), N2(H2), N3(H3), N4(H4), N13(H13), N14(H14), N15(H15), N16(H16),
 C2(H2A), C3(H3A), C7(H7), C8(H8), C12(H12), C13(H13A), C17(H17), C18(H18),
 C22(H22), C23(H23), C25(H25), C26(H26), C27(H27), C29(H29), C30(H30), C32(H32),
  C33(H33), C35(H35), C36(H36), C38(H38), C39(H39), C40(H40), C42(H42),
 C43(H43), C45(H45), C46(H46), C48(H48), C49(H49), C51(H51), C52(H52), C53(H53),
  C55(H55), C56(H56), C58(H58), C59(H59), C61(H61), C62(H62), C64(H64),
 C65(H65), C66(H66), C68(H68), C69(H69), C71(H71), C72(H72), C74(H74), C75(H75),
  C77(H77), C78(H78), C79(H79), C81(H81), C82(H82), C84(H84), C85(H85),
 C87(H87), C88(H88), C90(H90), C91(H91), C92(H92), C94(H94), C95(H95), C97(H97),
  C98(H98), C100(H100), C101(H101), C103(H103), C104(H104), C105(H105),
 C107(H107), C108(H108), C110(H110), C111(H111), C113(H113), C114(H114),
 C116(H116), C117(H117), C118(H118), C120(H120), C121(H121), C123(H123),
 C124(H124), C127(H127), C128(H128), C132(H132), C133(H133), C137(H137),
 C138(H138), C142(H142), C143(H143), C2B(H2B), C3B(H3B), C4B(H4B), C5B(H5B),
 C13B(H13B), C14B(H14K), C16B(H16U), C17B(H17V), C2C(H2C), C3C(H3C), C4C(H4C),
 C5C(H5C), C13C(H13C), C14C(H14L), C16C(H16V), C17C(H17W), C3S'(H3S'),
 C4S'(H4S'), C6S'(H6S'), C7S'(H7S')
8.f Fitted hexagon refined as free rotating group:
 C86(C87,C88,C89,C90,C91), C1C(C2C,C3C,N1C,C4C,C5C), N2C(C13C,C14C,C15C,C16C,
 C17C), C2S'(C3S',C4S',C5S',C6S',C7S')
8.g Idealised Me refined as rotating group:
 C150(H15A,H15B,H15C), C250(H25A,H25B,H25C), C162(H16C,H16D,H16E), C168(H16P,
 H16Q,H16R), C174(H17I,H17J,H17K), C186(H18L,H18M,H18N), C192(H19C,H19D,H19E),
 C1S'(H1SA,H1SB,H1SC), C8S'(H8SA,H8SB,H8SC)
;
_olex2_submission_special_instructions 'No special instructions were received'
_oxdiff_exptl_absorpt_empirical_details
;
Empirical correction (ABSPACK) includes:
- Absorption correction using spherical harmonics
- Frame scaling
;
_oxdiff_exptl_absorpt_empirical_full_max 1.417
_oxdiff_exptl_absorpt_empirical_full_min 0.803

loop_
_space_group_symop_operation_xyz
'x, y, z'
'-x, -y, -z'

loop_
_atom_site_label
_atom_site_type_symbol
_atom_site_fract_x
_atom_site_fract_y
_atom_site_fract_z
_atom_site_U_iso_or_equiv
_atom_site_adp_type
_atom_site_occupancy
_atom_site_site_symmetry_order
_atom_site_calc_flag
_atom_site_refinement_flags_posn
_atom_site_refinement_flags_adp
_atom_site_refinement_flags_occupancy
_atom_site_disorder_assembly
_atom_site_disorder_group
N1 N 0.4619(3) 0.2230(3) -0.11831(18) 0.0443(14) Uani 1 1 d . . . . .
H1 H 0.433738 0.227407 -0.097300 0.053 Uiso 1 1 calc R U . . .
N2 N 0.2627(3) 0.1843(3) -0.17862(19) 0.0455(15) Uani 1 1 d . . . . .
H2 H 0.282674 0.185698 -0.146939 0.055 Uiso 1 1 calc R U . . .
N3 N 0.2207(3) 0.0525(3) -0.12435(18) 0.0457(15) Uani 1 1 d . . . . .
H3 H 0.241092 0.092064 -0.102815 0.055 Uiso 1 1 calc R U . . .
N4 N 0.4188(3) 0.0863(3) -0.06811(16) 0.0363(13) Uani 1 1 d . . . . .
H4 H 0.393937 0.117989 -0.065937 0.044 Uiso 1 1 calc R U . . .
N5 N 0.5909(4) 0.3492(3) 0.1173(2) 0.0670(19) Uani 1 1 d . . . . .
N6 N 0.4794(4) 0.6020(4) 0.4683(2) 0.070(2) Uani 1 1 d . . . . .
N7 N 0.3534(4) 0.4655(3) -0.0239(2) 0.0558(16) Uani 1 1 d . . . . .
N8 N 0.2862(5) 0.7917(4) 0.3082(2) 0.080(2) Uani 1 1 d . . . . .
N9 N 0.0468(4) 0.2377(4) -0.0288(3) 0.0694(19) Uani 1 1 d . . . . .
N10 N 0.0292(5) 0.5668(5) 0.3169(2) 0.088(2) Uani 1 1 d . . . . .
N11 N 0.2402(3) 0.1065(3) 0.1090(2) 0.0652(18) Uani 1 1 d D . . . .
N12 N 0.1962(4) 0.4217(3) 0.4615(2) 0.0629(17) Uani 1 1 d . . . . .
N13 N 0.1101(4) 0.6896(3) 0.5487(2) 0.0526(16) Uani 1 1 d . . . . .
H13 H 0.147162 0.692725 0.532941 0.063 Uiso 1 1 calc R U . . .
N14 N 0.1568(4) 0.8273(3) 0.49615(18) 0.0533(16) Uani 1 1 d . . . . .
H14 H 0.180659 0.795699 0.490467 0.064 Uiso 1 1 calc R U . . .
N15 N 0.3469(4) 0.8570(4) 0.5487(2) 0.0607(18) Uani 1 1 d . . . . .
H15 H 0.314659 0.816861 0.530547 0.073 Uiso 1 1 calc R U . . .
N16 N 0.3002(4) 0.7208(3) 0.6043(2) 0.0519(16) Uani 1 1 d . . . . .
H16 H 0.284148 0.711060 0.571756 0.062 Uiso 1 1 calc R U . . .
C1 C 0.5258(4) 0.1956(3) -0.1111(2) 0.0443(18) Uani 1 1 d . . . . .
C2 C 0.5503(4) 0.1951(3) -0.1524(2) 0.0485(19) Uani 1 1 d . . . . .
H2A H 0.592592 0.177956 -0.158335 0.058 Uiso 1 1 calc R U . . .
C3 C 0.5028(4) 0.2240(4) -0.1848(2) 0.0486(18) Uani 1 1 d . . . . .
H3A H 0.507481 0.229921 -0.216544 0.058 Uiso 1 1 calc R U . . .
C4 C 0.4485(4) 0.2424(3) -0.1631(2) 0.0436(18) Uani 1 1 d . . . . .
C5 C 0.3845(4) 0.2765(4) -0.1821(2) 0.0489(19) Uani 1 1 d . . . . .
C6 C 0.3034(4) 0.2231(4) -0.2058(2) 0.0463(18) Uani 1 1 d . . . . .
C7 C 0.2521(5) 0.2041(4) -0.2537(2) 0.055(2) Uani 1 1 d . . . . .
H7 H 0.263001 0.221002 -0.281377 0.066 Uiso 1 1 calc R U . . .
C8 C 0.1809(5) 0.1552(4) -0.2540(3) 0.061(2) Uani 1 1 d . . . . .
H8 H 0.135276 0.133758 -0.282230 0.073 Uiso 1 1 calc R U . . .
C9 C 0.1869(4) 0.1431(4) -0.2078(2) 0.0478(19) Uani 1 1 d . . . . .
C10 C 0.1295(4) 0.0953(4) -0.1879(2) 0.0508(19) Uani 1 1 d . . . . .
C11 C 0.1666(4) 0.0414(4) -0.1703(2) 0.0498(19) Uani 1 1 d . . . . .
C12 C 0.1512(4) -0.0256(4) -0.1925(2) 0.0496(19) Uani 1 1 d . . . . .
H12 H 0.116395 -0.047688 -0.224925 0.060 Uiso 1 1 calc R U . . .
C13 C 0.1954(4) -0.0565(3) -0.1595(2) 0.0449(18) Uani 1 1 d . . . . .
H13A H 0.195462 -0.102997 -0.165734 0.054 Uiso 1 1 calc R U . . .
C14 C 0.2386(4) -0.0079(4) -0.1166(2) 0.0419(17) Uani 1 1 d . . . . .
C15 C 0.2970(4) -0.0128(3) -0.0702(2) 0.0440(18) Uani 1 1 d . . . . .
C16 C 0.3845(4) 0.0177(4) -0.0706(2) 0.0422(18) Uani 1 1 d . . . . .
C17 C 0.4417(4) -0.0148(4) -0.0744(2) 0.0389(17) Uani 1 1 d . . . . .
H17 H 0.434659 -0.062578 -0.077125 0.047 Uiso 1 1 calc R U . . .
C18 C 0.5122(5) 0.0348(4) -0.0735(2) 0.0465(19) Uani 1 1 d . . . . .
H18 H 0.561511 0.026328 -0.075432 0.056 Uiso 1 1 calc R U . . .
C19 C 0.4987(4) 0.0982(4) -0.0695(2) 0.0400(17) Uani 1 1 d . . . . .
C20 C 0.5549(4) 0.1676(3) -0.0656(2) 0.0425(17) Uani 1 1 d . . . . .
C21 C 0.5630(4) 0.2169(4) -0.0167(2) 0.0430(18) Uani 1 1 d . . . . .
C22 C 0.5527(5) 0.1895(4) 0.0235(2) 0.053(2) Uani 1 1 d . . . . .
H22 H 0.537691 0.141043 0.020254 0.064 Uiso 1 1 calc R U . . .
C23 C 0.5639(5) 0.2316(4) 0.0683(2) 0.062(2) Uani 1 1 d . . . . .
H23 H 0.558275 0.211948 0.095932 0.075 Uiso 1 1 calc R U . . .
C24 C 0.5834(5) 0.3020(4) 0.0735(2) 0.055(2) Uani 1 1 d . . . . .
C25 C 0.5959(4) 0.3294(4) 0.0335(3) 0.055(2) Uani 1 1 d . . . . .
H25 H 0.612344 0.377835 0.036990 0.066 Uiso 1 1 calc R U . . .
C26 C 0.5849(4) 0.2875(4) -0.0112(2) 0.0500(19) Uani 1 1 d . . . . .
H26 H 0.592483 0.307255 -0.038431 0.060 Uiso 1 1 calc R U . . .
C27 C 0.5762(5) 0.3257(4) 0.1539(3) 0.067(2) Uani 1 1 d . . . . .
H27 H 0.561865 0.277415 0.151489 0.080 Uiso 1 1 calc R U . . .
C28 C 0.5806(5) 0.3705(5) 0.1994(3) 0.060(2) Uani 1 1 d . . . . .
C29 C 0.5609(5) 0.3404(4) 0.2362(3) 0.063(2) Uani 1 1 d . . . . .
H29 H 0.547190 0.291824 0.231668 0.076 Uiso 1 1 calc R U . . .
C30 C 0.5603(5) 0.3793(5) 0.2802(3) 0.064(2) Uani 1 1 d . . . . .
H30 H 0.548044 0.357364 0.305649 0.077 Uiso 1 1 calc R U . . .
C31 C 0.5776(5) 0.4497(5) 0.2867(3) 0.061(2) Uani 1 1 d . . . . .
C32 C 0.6002(5) 0.4809(4) 0.2501(3) 0.071(2) Uani 1 1 d . . . . .
H32 H 0.615187 0.529568 0.254945 0.085 Uiso 1 1 calc R U . . .
C33 C 0.6009(5) 0.4415(5) 0.2066(3) 0.070(2) Uani 1 1 d . . . . .
H33 H 0.615466 0.463353 0.181540 0.084 Uiso 1 1 calc R U . . .
C34 C 0.5718(5) 0.4916(5) 0.3322(3) 0.062(2) Uani 1 1 d . . . . .
C35 C 0.5117(5) 0.4666(4) 0.3539(3) 0.061(2) Uani 1 1 d . . . . .
H35 H 0.476929 0.420801 0.341237 0.074 Uiso 1 1 calc R U . . .
C36 C 0.5017(5) 0.5063(4) 0.3931(3) 0.062(2) Uani 1 1 d . . . . .
H36 H 0.461409 0.487765 0.408100 0.075 Uiso 1 1 calc R U . . .
C37 C 0.5495(6) 0.5726(5) 0.4106(3) 0.066(2) Uani 1 1 d . . . . .
C38 C 0.6113(6) 0.5988(5) 0.3906(3) 0.075(3) Uani 1 1 d . . . . .
H38 H 0.645801 0.644677 0.403443 0.090 Uiso 1 1 calc R U . . .
C39 C 0.6218(5) 0.5576(5) 0.3522(3) 0.073(2) Uani 1 1 d . . . . .
H39 H 0.664899 0.575147 0.338926 0.087 Uiso 1 1 calc R U . . .
C40 C 0.5352(6) 0.6219(5) 0.4499(3) 0.075(3) Uani 1 1 d . . . . .
H40 H 0.569018 0.668165 0.460384 0.090 Uiso 1 1 calc R U . . .
C41 C 0.4694(5) 0.6546(5) 0.5025(3) 0.071(2) Uani 1 1 d . . . . .
C42 C 0.4571(5) 0.6401(4) 0.5461(3) 0.066(2) Uani 1 1 d . . . . .
H42 H 0.455489 0.596061 0.552995 0.079 Uiso 1 1 calc R U . . .
C43 C 0.4470(4) 0.6900(5) 0.5799(3) 0.062(2) Uani 1 1 d . . . . .
H43 H 0.441740 0.680127 0.610735 0.075 Uiso 1 1 calc R U . . .
C44 C 0.4441(5) 0.7538(4) 0.5706(3) 0.059(2) Uani 1 1 d . . . . .
C45 C 0.4550(5) 0.7666(5) 0.5268(3) 0.080(3) Uani 1 1 d . . . . .
H45 H 0.452813 0.809473 0.518919 0.096 Uiso 1 1 calc R U . . .
C46 C 0.4696(6) 0.7175(5) 0.4924(3) 0.082(3) Uani 1 1 d . . . . .
H46 H 0.479423 0.728484 0.462801 0.099 Uiso 1 1 calc R U . . .
C47 C 0.3784(5) 0.3291(3) -0.1404(2) 0.0484(19) Uani 1 1 d . . . . .
C48 C 0.4438(5) 0.3671(4) -0.1009(2) 0.0529(19) Uani 1 1 d . . . . .
H48 H 0.495406 0.360678 -0.098739 0.063 Uiso 1 1 calc R U . . .
C49 C 0.4361(5) 0.4150(4) -0.0636(3) 0.054(2) Uani 1 1 d . . . . .
H49 H 0.482664 0.442509 -0.037611 0.065 Uiso 1 1 calc R U . . .
C50 C 0.3608(4) 0.4222(3) -0.0649(2) 0.0484(18) Uani 1 1 d . . . . .
C51 C 0.2945(5) 0.3868(4) -0.1055(3) 0.059(2) Uani 1 1 d . . . . .
H51 H 0.243126 0.393675 -0.107823 0.070 Uiso 1 1 calc R U . . .
C52 C 0.3041(5) 0.3407(4) -0.1431(2) 0.057(2) Uani 1 1 d . . . . .
H52 H 0.258799 0.316787 -0.171071 0.068 Uiso 1 1 calc R U . . .
C53 C 0.2907(5) 0.4451(4) -0.0085(3) 0.055(2) Uani 1 1 d . . . . .
H53 H 0.252044 0.401615 -0.024255 0.066 Uiso 1 1 calc R U . . .
C54 C 0.2781(5) 0.4875(4) 0.0324(2) 0.0487(18) Uani 1 1 d . . . . .
C55 C 0.3332(5) 0.5495(4) 0.0583(2) 0.055(2) Uani 1 1 d . . . . .
H55 H 0.381185 0.565586 0.049122 0.066 Uiso 1 1 calc R U . . .
C56 C 0.3212(5) 0.5885(4) 0.0967(3) 0.059(2) Uani 1 1 d . . . . .
H56 H 0.360857 0.631247 0.113229 0.071 Uiso 1 1 calc R U . . .
C57 C 0.2526(5) 0.5679(4) 0.1125(2) 0.0518(19) Uani 1 1 d . . . . .
C58 C 0.1965(5) 0.5056(4) 0.0864(3) 0.065(2) Uani 1 1 d . . . . .
H58 H 0.148599 0.489923 0.095809 0.078 Uiso 1 1 calc R U . . .
C59 C 0.2078(5) 0.4653(4) 0.0469(3) 0.062(2) Uani 1 1 d . . . . .
H59 H 0.168000 0.422886 0.029680 0.074 Uiso 1 1 calc R U . . .
C60 C 0.2426(5) 0.6115(4) 0.1551(2) 0.0522(19) Uani 1 1 d . . . . .
C61 C 0.2873(5) 0.6801(4) 0.1721(3) 0.070(2) Uani 1 1 d . . . . .
H61 H 0.321843 0.700026 0.154010 0.085 Uiso 1 1 calc R U . . .
C62 C 0.2843(6) 0.7205(4) 0.2133(3) 0.077(3) Uani 1 1 d . . . . .
H62 H 0.317668 0.766889 0.223915 0.092 Uiso 1 1 calc R U . . .
C63 C 0.2329(6) 0.6941(5) 0.2394(3) 0.067(2) Uani 1 1 d . . . . .
C64 C 0.1842(5) 0.6264(5) 0.2232(3) 0.067(2) Uani 1 1 d . . . . .
H64 H 0.147145 0.607764 0.240274 0.081 Uiso 1 1 calc R U . . .
C65 C 0.1903(5) 0.5856(4) 0.1815(3) 0.066(2) Uani 1 1 d . . . . .
H65 H 0.157661 0.538960 0.170886 0.080 Uiso 1 1 calc R U . . .
C66 C 0.2315(6) 0.7354(5) 0.2861(3) 0.076(3) Uani 1 1 d . . . . .
H66 H 0.188592 0.719241 0.299871 0.091 Uiso 1 1 calc R U . . .
C67 C 0.2801(6) 0.8275(4) 0.3529(3) 0.075(3) Uani 1 1 d . . . . .
C68 C 0.3517(6) 0.8545(5) 0.3918(3) 0.084(3) Uani 1 1 d . . . . .
H68 H 0.402034 0.852700 0.386890 0.100 Uiso 1 1 calc R U . . .
C69 C 0.3486(6) 0.8841(4) 0.4379(3) 0.078(3) Uani 1 1 d . . . . .
H69 H 0.397221 0.901221 0.464621 0.093 Uiso 1 1 calc R U . . .
C70 C 0.2771(5) 0.8894(4) 0.4457(3) 0.058(2) Uani 1 1 d . . . . .
C71 C 0.2078(5) 0.8677(4) 0.4056(3) 0.066(2) Uani 1 1 d . . . . .
H71 H 0.158928 0.874791 0.409639 0.079 Uiso 1 1 calc R U . . .
C72 C 0.2087(6) 0.8355(4) 0.3595(3) 0.070(2) Uani 1 1 d . . . . .
H72 H 0.160128 0.819135 0.332680 0.084 Uiso 1 1 calc R U . . .
C73 C 0.1078(4) 0.1337(4) -0.1456(3) 0.056(2) Uani 1 1 d . . . . .
C74 C 0.1254(5) 0.2047(4) -0.1344(3) 0.059(2) Uani 1 1 d . . . . .
H74 H 0.153595 0.231638 -0.152740 0.071 Uiso 1 1 calc R U . . .
C75 C 0.1017(5) 0.2368(5) -0.0964(3) 0.070(2) Uani 1 1 d . . . . .
H75 H 0.112743 0.285278 -0.089633 0.084 Uiso 1 1 calc R U . . .
C76 C 0.0627(5) 0.1989(5) -0.0688(3) 0.066(2) Uani 1 1 d . . . . .
C77 C 0.0431(5) 0.1281(5) -0.0799(3) 0.064(2) Uani 1 1 d . . . . .
H77 H 0.013726 0.101465 -0.062015 0.076 Uiso 1 1 calc R U . . .
C78 C 0.0669(4) 0.0964(4) -0.1176(3) 0.058(2) Uani 1 1 d . . . . .
H78 H 0.055012 0.047770 -0.124487 0.070 Uiso 1 1 calc R U . . .
C79 C 0.0377(5) 0.2122(5) 0.0074(4) 0.078(3) Uani 1 1 d . . . . .
H79 H 0.037330 0.165824 0.006619 0.093 Uiso 1 1 calc R U . . .
C80 C 0.0275(5) 0.2521(4) 0.0515(3) 0.066(2) Uani 1 1 d . . . . .
C81 C 0.0202(5) 0.3161(4) 0.0519(3) 0.067(2) Uani 1 1 d . . . . .
H81 H 0.017376 0.334220 0.022884 0.081 Uiso 1 1 calc R U . . .
C82 C 0.0170(5) 0.3548(4) 0.0943(3) 0.062(2) Uani 1 1 d . . . . .
H82 H 0.012861 0.399815 0.094243 0.075 Uiso 1 1 calc R U . . .
C83 C 0.0197(5) 0.3303(5) 0.1371(3) 0.062(2) Uani 1 1 d . . . . .
C84 C 0.0204(6) 0.2636(5) 0.1349(3) 0.091(3) Uani 1 1 d . . . . .
H84 H 0.018840 0.244453 0.163162 0.109 Uiso 1 1 calc R U . . .
C85 C 0.0234(7) 0.2235(5) 0.0927(3) 0.095(3) Uani 1 1 d . . . . .
H85 H 0.022664 0.177092 0.091707 0.114 Uiso 1 1 calc R U . . .
C86 C 0.0201(3) 0.3752(3) 0.18353(17) 0.060(2) Uani 1 1 d G . . . .
C87 C 0.0063(3) 0.4385(3) 0.18231(15) 0.072(2) Uani 1 1 d G . . . .
H87 H -0.006373 0.452400 0.151716 0.087 Uiso 1 1 calc R U . . .
C88 C 0.0111(4) 0.4814(2) 0.2259(2) 0.077(3) Uani 1 1 d G . . . .
H88 H 0.001649 0.524654 0.225019 0.093 Uiso 1 1 calc R U . . .
C89 C 0.0296(4) 0.4610(3) 0.27062(16) 0.076(3) Uani 1 1 d G . . . .
C90 C 0.0434(4) 0.3978(3) 0.27185(16) 0.083(3) Uani 1 1 d G . . . .
H90 H 0.056067 0.383848 0.302441 0.099 Uiso 1 1 calc R U . . .
C91 C 0.0386(3) 0.3548(3) 0.2283(2) 0.079(3) Uani 1 1 d G . . . .
H91 H 0.048046 0.311594 0.229139 0.095 Uiso 1 1 calc R U . . .
C92 C 0.0395(5) 0.5095(6) 0.3163(3) 0.080(3) Uani 1 1 d . . . . .
H92 H 0.054656 0.496179 0.346921 0.096 Uiso 1 1 calc R U . . .
C93 C 0.0298(5) 0.6084(5) 0.3611(3) 0.079(3) Uani 1 1 d . . . . .
C94 C 0.0433(6) 0.6775(5) 0.3630(3) 0.091(3) Uani 1 1 d . . . . .
H94 H 0.053026 0.695793 0.335586 0.109 Uiso 1 1 calc R U . . .
C95 C 0.0430(5) 0.7216(5) 0.4056(3) 0.081(3) Uani 1 1 d . . . . .
H95 H 0.053433 0.769451 0.406662 0.097 Uiso 1 1 calc R U . . .
C96 C 0.0281(5) 0.6969(5) 0.4448(3) 0.067(2) Uani 1 1 d . . . . .
C97 C 0.0108(5) 0.6269(5) 0.4413(3) 0.077(3) Uani 1 1 d . . . . .
H97 H -0.001611 0.608476 0.468122 0.092 Uiso 1 1 calc R U . . .
C98 C 0.0110(5) 0.5824(5) 0.3997(3) 0.083(3) Uani 1 1 d . . . . .
H98 H -0.001727 0.534335 0.398179 0.100 Uiso 1 1 calc R U . . .
C99 C 0.2831(4) 0.0232(4) -0.0230(2) 0.0467(18) Uani 1 1 d . . . . .
C100 C 0.2066(4) 0.0234(4) -0.0210(2) 0.055(2) Uani 1 1 d . . . . .
H100 H 0.161647 0.004971 -0.050035 0.066 Uiso 1 1 calc R U . . .
C101 C 0.1947(5) 0.0505(4) 0.0232(3) 0.067(2) Uani 1 1 d . . . . .
H101 H 0.141383 0.049544 0.023939 0.080 Uiso 1 1 calc R U . . .
C102 C 0.2589(5) 0.0790(4) 0.0663(2) 0.057(2) Uani 1 1 d . . . . .
C103 C 0.3363(5) 0.0771(4) 0.0649(2) 0.058(2) Uani 1 1 d . . . . .
H103 H 0.381065 0.094388 0.094041 0.069 Uiso 1 1 calc R U . . .
C104 C 0.3472(4) 0.0499(4) 0.0204(2) 0.0504(19) Uani 1 1 d . . . . .
H104 H 0.400141 0.049491 0.019675 0.060 Uiso 1 1 calc R U . . .
C105 C 0.2983(5) 0.1450(4) 0.1465(3) 0.064(2) Uani 1 1 d . . . . .
H105 H 0.352171 0.152462 0.144399 0.077 Uiso 1 1 calc R U . . .
C106 C 0.2876(5) 0.1781(4) 0.1922(2) 0.060(2) Uani 1 1 d . . . . .
C107 C 0.2128(5) 0.1695(5) 0.2011(3) 0.078(3) Uani 1 1 d . . . . .
H107 H 0.165022 0.139958 0.176824 0.093 Uiso 1 1 calc R U . . .
C108 C 0.2073(5) 0.2033(4) 0.2447(3) 0.070(2) Uani 1 1 d . . . . .
H108 H 0.155583 0.195396 0.250276 0.084 Uiso 1 1 calc R U . . .
C109 C 0.2740(5) 0.2481(4) 0.2806(2) 0.054(2) Uani 1 1 d . . . . .
C110 C 0.3489(5) 0.2569(4) 0.2709(2) 0.066(2) Uani 1 1 d . . . . .
H110 H 0.396523 0.287510 0.294632 0.079 Uiso 1 1 calc R U . . .
C111 C 0.3551(5) 0.2222(4) 0.2276(3) 0.072(2) Uani 1 1 d . . . . .
H111 H 0.406845 0.228833 0.222184 0.087 Uiso 1 1 calc R U . . .
C112 C 0.2688(5) 0.2857(4) 0.3273(2) 0.0531(19) Uani 1 1 d . . . . .
C113 C 0.1963(4) 0.2980(4) 0.3302(2) 0.056(2) Uani 1 1 d . . . . .
H113 H 0.149198 0.280950 0.302416 0.067 Uiso 1 1 calc R U . . .
C114 C 0.1932(5) 0.3353(4) 0.3741(3) 0.061(2) Uani 1 1 d . . . . .
H114 H 0.144006 0.344494 0.375249 0.073 Uiso 1 1 calc R U . . .
C115 C 0.2593(5) 0.3593(4) 0.4158(3) 0.054(2) Uani 1 1 d . . . . .
C116 C 0.3305(5) 0.3478(4) 0.4125(3) 0.075(3) Uani 1 1 d . . . . .
H116 H 0.377210 0.365119 0.440478 0.090 Uiso 1 1 calc R U . . .
C117 C 0.3362(5) 0.3117(4) 0.3694(3) 0.073(3) Uani 1 1 d . . . . .
H117 H 0.386453 0.304526 0.368479 0.087 Uiso 1 1 calc R U . . .
C118 C 0.2576(5) 0.4024(4) 0.4608(3) 0.061(2) Uani 1 1 d . . . . .
H118 H 0.303100 0.415914 0.489521 0.073 Uiso 1 1 calc R U . . .
C119 C 0.1956(5) 0.4703(4) 0.5033(2) 0.053(2) Uani 1 1 d . . . . .
C120 C 0.1226(5) 0.4819(4) 0.5010(3) 0.057(2) Uani 1 1 d . . . . .
H120 H 0.075311 0.454378 0.475483 0.069 Uiso 1 1 calc R U . . .
C121 C 0.1172(5) 0.5336(4) 0.5359(2) 0.056(2) Uani 1 1 d . . . . .
H121 H 0.066090 0.540720 0.534555 0.067 Uiso 1 1 calc R U . . .
C122 C 0.1863(4) 0.5748(4) 0.5726(2) 0.0522(19) Uani 1 1 d . . . . .
C123 C 0.2577(5) 0.5605(4) 0.5758(3) 0.063(2) Uani 1 1 d . . . . .
H123 H 0.304505 0.586611 0.602202 0.076 Uiso 1 1 calc R U . . .
C124 C 0.2638(5) 0.5085(4) 0.5413(3) 0.065(2) Uani 1 1 d . . . . .
H124 H 0.314216 0.499510 0.543884 0.079 Uiso 1 1 calc R U . . .
C125 C 0.1792(5) 0.6328(4) 0.6123(2) 0.053(2) Uani 1 1 d . . . . .
C126 C 0.1116(4) 0.6622(4) 0.5893(3) 0.0495(19) Uani 1 1 d . . . . .
C127 C 0.0456(4) 0.6673(4) 0.6032(2) 0.0515(19) Uani 1 1 d . . . . .
H127 H 0.031061 0.652614 0.630697 0.062 Uiso 1 1 calc R U . . .
C128 C 0.0022(5) 0.6982(4) 0.5695(3) 0.059(2) Uani 1 1 d . . . . .
H128 H -0.046888 0.707802 0.570537 0.071 Uiso 1 1 calc R U . . .
C129 C 0.0417(4) 0.7123(4) 0.5351(3) 0.053(2) Uani 1 1 d . . . . .
C130 C 0.0226(5) 0.7423(4) 0.4912(3) 0.060(2) Uani 1 1 d . . . . .
C131 C 0.0784(5) 0.8142(4) 0.4996(2) 0.056(2) Uani 1 1 d . . . . .
C132 C 0.0666(6) 0.8764(5) 0.5110(3) 0.065(2) Uani 1 1 d . . . . .
H132 H 0.018722 0.883677 0.516781 0.078 Uiso 1 1 calc R U . . .
C133 C 0.1364(6) 0.9284(5) 0.5128(2) 0.064(2) Uani 1 1 d . . . . .
H133 H 0.144153 0.976466 0.519521 0.077 Uiso 1 1 calc R U . . .
C134 C 0.1916(5) 0.8960(4) 0.5028(2) 0.054(2) Uani 1 1 d . . . . .
C135 C 0.2736(5) 0.9261(4) 0.4962(3) 0.065(2) Uani 1 1 d . . . . .
C136 C 0.3402(5) 0.9196(5) 0.5396(3) 0.064(2) Uani 1 1 d . . . . .
C137 C 0.3993(5) 0.9681(4) 0.5763(3) 0.064(2) Uani 1 1 d . . . . .
H137 H 0.409952 1.016430 0.580144 0.076 Uiso 1 1 calc R U . . .
C138 C 0.4417(5) 0.9346(5) 0.6075(3) 0.064(2) Uani 1 1 d . . . . .
H138 H 0.485622 0.956887 0.636557 0.077 Uiso 1 1 calc R U . . .
C139 C 0.4112(5) 0.8658(5) 0.5903(3) 0.060(2) Uani 1 1 d . . . . .
C140 C 0.4330(4) 0.8074(4) 0.6107(2) 0.058(2) Uani 1 1 d . . . . .
C141 C 0.3708(4) 0.7702(4) 0.6330(2) 0.052(2) Uani 1 1 d . . . . .
C142 C 0.3727(5) 0.7713(4) 0.6813(2) 0.052(2) Uani 1 1 d . . . . .
H142 H 0.413660 0.801030 0.709562 0.062 Uiso 1 1 calc R U . . .
C143 C 0.3029(5) 0.7206(4) 0.6818(3) 0.057(2) Uani 1 1 d . . . . .
H143 H 0.289030 0.710122 0.710490 0.069 Uiso 1 1 calc R U . . .
C144 C 0.2583(5) 0.6887(4) 0.6334(2) 0.0501(19) Uani 1 1 d . . . . .
C145 C 0.1561(5) 0.5991(4) 0.6537(2) 0.057(2) Uani 1 1 d D . . . .
H14A H 0.162151 0.636070 0.681860 0.068 Uiso 1 1 calc R U . . .
H14B H 0.098071 0.572003 0.641266 0.068 Uiso 1 1 calc R U . . .
C146 C 0.2050(5) 0.5520(4) 0.6733(3) 0.076(2) Uani 1 1 d D . . . .
H14C H 0.194748 0.511889 0.646382 0.091 Uiso 1 1 calc R U . . .
H14D H 0.263635 0.577283 0.683407 0.091 Uiso 1 1 calc R U . . .
C147 C 0.1827(6) 0.5271(5) 0.7170(3) 0.100(3) Uani 1 1 d D . . . .
H14E H 0.126047 0.525656 0.715100 0.120 Uiso 0.75 1 calc R U P A 1
H14F H 0.218909 0.558600 0.748422 0.120 Uiso 0.75 1 calc R U P A 1
H14G H 0.201669 0.569815 0.742978 0.120 Uiso 0.25 1 calc R U P B 2
H14H H 0.122780 0.515260 0.706688 0.120 Uiso 0.25 1 calc R U P B 2
C148 C 0.1921(10) 0.4546(6) 0.7154(6) 0.098(4) Uani 0.75 1 d D U P C 1
O1 O 0.2165(8) 0.4198(6) 0.6896(4) 0.131(4) Uani 0.75 1 d D U P C 1
O2 O 0.1491(6) 0.4230(5) 0.7447(4) 0.109(3) Uani 0.75 1 d D U P C 1
C149 C 0.1446(11) 0.3515(6) 0.7419(7) 0.123(5) Uani 0.75 1 d D U P C 1
H14I H 0.198704 0.346386 0.756597 0.148 Uiso 0.75 1 calc R U P C 1
H14J H 0.122801 0.325120 0.707179 0.148 Uiso 0.75 1 calc R U P C 1
C150 C 0.0867(12) 0.3277(10) 0.7720(7) 0.176(8) Uani 0.75 1 d D U P C 1
H15A H 0.030526 0.315266 0.750980 0.265 Uiso 0.75 1 calc R U P C 1
H15B H 0.095732 0.364948 0.800181 0.265 Uiso 0.75 1 calc R U P C 1
H15C H 0.096793 0.287614 0.784197 0.265 Uiso 0.75 1 calc R U P C 1
C248 C 0.197(3) 0.4780(16) 0.7439(12) 0.110(11) Uani 0.25 1 d D U P C 2
O1' O 0.203(2) 0.4708(17) 0.7848(11) 0.129(10) Uani 0.25 1 d D U P C 2
O2' O 0.180(2) 0.4233(16) 0.7051(10) 0.107(9) Uani 0.25 1 d D U P C 2
C249 C 0.200(2) 0.3624(18) 0.7155(17) 0.125(11) Uani 0.25 1 d D U P C 2
H24A H 0.248585 0.374286 0.744327 0.150 Uiso 0.25 1 calc R U P C 2
H24B H 0.209994 0.337550 0.686587 0.150 Uiso 0.25 1 calc R U P C 2
C250 C 0.126(3) 0.318(2) 0.727(2) 0.150(17) Uani 0.25 1 d D U P C 2
H25A H 0.086153 0.290513 0.695671 0.225 Uiso 0.25 1 calc R U P C 2
H25B H 0.101572 0.348140 0.743822 0.225 Uiso 0.25 1 calc R U P C 2
H25C H 0.143218 0.288022 0.747876 0.225 Uiso 0.25 1 calc R U P C 2
C151 C -0.0645(5) 0.7480(5) 0.4816(3) 0.092(3) Uani 1 1 d D . . . .
H15D H -0.067416 0.773876 0.512748 0.110 Uiso 0.75 1 calc R U P D 1
H15E H -0.071375 0.776888 0.456878 0.110 Uiso 0.75 1 calc R U P D 1
H15F H -0.099038 0.706557 0.488218 0.110 Uiso 0.25 1 calc R U P E 3
H15G H -0.063255 0.788133 0.505697 0.110 Uiso 0.25 1 calc R U P E 3
C152 C -0.105(2) 0.755(2) 0.4292(7) 0.100(10) Uani 0.25 1 d D U P F 3
H15H H -0.124802 0.709692 0.406469 0.120 Uiso 0.25 1 calc R U P F 3
H15I H -0.064000 0.785649 0.417676 0.120 Uiso 0.25 1 calc R U P F 3
C153 C -0.177(2) 0.785(3) 0.4266(12) 0.147(10) Uani 0.25 1 d D U P F 3
H15J H -0.168682 0.825334 0.410895 0.176 Uiso 0.25 1 calc R U P F 3
H15K H -0.227805 0.750196 0.405775 0.176 Uiso 0.25 1 calc R U P F 3
C154 C -0.185(3) 0.8077(18) 0.4784(14) 0.184(10) Uani 0.25 1 d D U P F 3
O3 O -0.248(3) 0.767(2) 0.4794(16) 0.230(13) Uani 0.25 1 d D U P F 3
O4 O -0.158(2) 0.8803(18) 0.4898(14) 0.194(10) Uani 0.25 1 d D U P F 3
C155 C -0.076(3) 0.921(3) 0.4944(19) 0.223(13) Uani 0.25 1 d D U P F 3
H15L H -0.075107 0.958977 0.476687 0.267 Uiso 0.25 1 calc R U P F 3
H15M H -0.043751 0.892573 0.483397 0.267 Uiso 0.25 1 calc R U P F 3
C156 C -0.049(4) 0.947(4) 0.5510(19) 0.228(16) Uani 0.25 1 d D U P F 3
H15N H 0.007386 0.976337 0.561898 0.342 Uiso 0.25 1 calc R U P F 3
H15O H -0.083977 0.972898 0.560331 0.342 Uiso 0.25 1 calc R U P F 3
H15P H -0.053028 0.907354 0.566954 0.342 Uiso 0.25 1 calc R U P F 3
C252 C -0.1313(9) 0.6900(7) 0.4655(5) 0.106(4) Uani 0.75 1 d D U P F 1
H25D H -0.175049 0.698991 0.478665 0.127 Uiso 0.75 1 calc R U P F 1
H25E H -0.116340 0.651606 0.478741 0.127 Uiso 0.75 1 calc R U P F 1
C253 C -0.1635(11) 0.6684(9) 0.4080(5) 0.150(5) Uani 0.75 1 d D U P F 1
H25F H -0.119113 0.662049 0.394470 0.180 Uiso 0.75 1 calc R U P F 1
H25G H -0.207356 0.624171 0.398021 0.180 Uiso 0.75 1 calc R U P F 1
C254 C -0.1959(11) 0.7236(9) 0.3872(7) 0.163(6) Uani 0.75 1 d D U P F 1
O3' O -0.1608(12) 0.7508(10) 0.3581(6) 0.245(7) Uani 0.75 1 d D U P F 1
O4' O -0.2457(9) 0.7465(7) 0.4097(5) 0.186(5) Uani 0.75 1 d D U P F 1
C255 C -0.2771(15) 0.8051(11) 0.3976(9) 0.214(8) Uani 0.75 1 d D U P F 1
H25H H -0.324161 0.806641 0.409874 0.257 Uiso 0.75 1 calc R U P F 1
H25I H -0.291127 0.804496 0.361721 0.257 Uiso 0.75 1 calc R U P F 1
C256 C -0.2008(16) 0.8626(12) 0.4272(10) 0.236(9) Uani 0.75 1 d D U P F 1
H25J H -0.209535 0.907042 0.423821 0.354 Uiso 0.75 1 calc R U P F 1
H25K H -0.188112 0.860034 0.462126 0.354 Uiso 0.75 1 calc R U P F 1
H25L H -0.155506 0.857917 0.414596 0.354 Uiso 0.75 1 calc R U P F 1
C157 C 0.2855(5) 1.0027(4) 0.4956(3) 0.077(2) Uani 1 1 d D . . . .
H15Q H 0.236228 1.006471 0.472398 0.092 Uiso 1 1 calc R U . G 4
H15R H 0.289534 1.027001 0.529018 0.092 Uiso 1 1 calc R U . G 4
C158 C 0.3586(6) 1.0400(5) 0.4811(4) 0.106(3) Uani 1 1 d D . . H 4
H15S H 0.344416 1.032192 0.444561 0.127 Uiso 1 1 calc R U . H 4
H15T H 0.403556 1.020588 0.492625 0.127 Uiso 1 1 calc R U . H 4
C159 C 0.3877(7) 1.1180(5) 0.5031(5) 0.144(5) Uani 1 1 d D . . H 4
H15U H 0.399903 1.124376 0.539537 0.173 Uiso 1 1 calc R U . H 4
H15V H 0.439645 1.137250 0.496158 0.173 Uiso 1 1 calc R U . H 4
C160 C 0.3343(8) 1.1607(7) 0.4870(5) 0.160(5) Uani 1 1 d D U . H 4
O5 O 0.3381(9) 1.2148(6) 0.5114(5) 0.236(6) Uani 1 1 d D U . H 4
O6 O 0.2783(6) 1.1276(5) 0.4401(4) 0.157(3) Uani 1 1 d D U . H 4
C161 C 0.2253(9) 1.1669(8) 0.4171(6) 0.169(5) Uani 1 1 d D U . H 4
H16A H 0.204861 1.149741 0.380701 0.203 Uiso 1 1 calc R U . H 4
H16B H 0.255730 1.216367 0.424287 0.203 Uiso 1 1 calc R U . H 4
C162 C 0.1556(11) 1.1562(11) 0.4396(7) 0.244(9) Uani 1 1 d D U . H 4
H16C H 0.119048 1.109275 0.425987 0.367 Uiso 1 1 calc R U . H 4
H16D H 0.125718 1.189083 0.431660 0.367 Uiso 1 1 calc R U . H 4
H16E H 0.176912 1.163218 0.475579 0.367 Uiso 1 1 calc R U . H 4
C163 C 0.5167(4) 0.8364(4) 0.6522(3) 0.074(3) Uani 1 1 d D . . . .
H16F H 0.513044 0.873242 0.677151 0.089 Uiso 1 1 calc R U . . .
H16G H 0.526418 0.799185 0.669058 0.089 Uiso 1 1 calc R U . . .
C164 C 0.5900(4) 0.8653(5) 0.6342(3) 0.085(3) Uani 1 1 d D . . . .
H16H H 0.596026 0.827945 0.610909 0.102 Uiso 1 1 calc R U . . .
H16I H 0.579335 0.900914 0.615824 0.102 Uiso 1 1 calc R U . . .
C165 C 0.6692(5) 0.8966(5) 0.6757(3) 0.093(3) Uani 1 1 d D . . . .
H16J H 0.676622 0.860477 0.694273 0.111 Uiso 0.7 1 calc R U P I 1
H16K H 0.713163 0.905282 0.659689 0.111 Uiso 0.7 1 calc R U P I 1
H16L H 0.676815 0.863590 0.697147 0.111 Uiso 0.3 1 calc R U P J 2
H16M H 0.715170 0.906096 0.661373 0.111 Uiso 0.3 1 calc R U P J 2
C166 C 0.6849(9) 0.9601(6) 0.7130(5) 0.163(8) Uani 0.7 1 d D U P K 1
O7 O 0.7395(11) 0.9825(11) 0.7497(6) 0.275(9) Uani 0.7 1 d D U P K 1
O8 O 0.6308(6) 0.9968(4) 0.7011(3) 0.093(3) Uani 0.7 1 d D U P K 1
C167 C 0.6512(9) 1.0592(6) 0.7372(5) 0.104(5) Uani 0.7 1 d D U P K 1
H16N H 0.701381 1.093028 0.736679 0.125 Uiso 0.7 1 calc R U P K 1
H16O H 0.656947 1.050775 0.771014 0.125 Uiso 0.7 1 calc R U P K 1
C168 C 0.5759(9) 1.0815(9) 0.7178(6) 0.129(6) Uani 0.7 1 d D U P K 1
H16P H 0.527877 1.047622 0.720049 0.194 Uiso 0.7 1 calc R U P K 1
H16Q H 0.569328 1.084853 0.683220 0.194 Uiso 0.7 1 calc R U P K 1
H16R H 0.582147 1.126411 0.737814 0.194 Uiso 0.7 1 calc R U P K 1
C266 C 0.6687(13) 0.9597(13) 0.7050(9) 0.081(8) Uani 0.3 1 d D U P K 2
O7' O 0.6518(16) 0.9665(12) 0.7426(9) 0.150(9) Uani 0.3 1 d D U P K 2
O8' O 0.6897(16) 1.0103(15) 0.6799(9) 0.163(9) Uani 0.3 1 d D U P K 2
C267 C 0.690(2) 1.0767(14) 0.7034(17) 0.178(12) Uani 0.3 1 d D U P K 2
H26A H 0.684516 1.106877 0.679495 0.214 Uiso 0.3 1 calc R U P K 2
H26B H 0.739763 1.099167 0.731164 0.214 Uiso 0.3 1 calc R U P K 2
C268 C 0.615(2) 1.0598(14) 0.7221(12) 0.086(8) Uani 0.3 1 d D U P K 2
H26C H 0.609373 1.102427 0.738990 0.129 Uiso 0.3 1 calc R U P K 2
H26D H 0.566408 1.037002 0.693940 0.129 Uiso 0.3 1 calc R U P K 2
H26E H 0.621221 1.029352 0.745202 0.129 Uiso 0.3 1 calc R U P K 2
C169 C 0.4059(4) 0.3128(4) -0.2234(2) 0.054(2) Uani 1 1 d D . . . .
H16S H 0.405386 0.277420 -0.250980 0.065 Uiso 1 1 calc R U . . .
H16T H 0.362518 0.333282 -0.236387 0.065 Uiso 1 1 calc R U . . .
C170 C 0.4874(5) 0.3690(4) -0.2083(2) 0.064(2) Uani 1 1 d D . . . .
H17A H 0.530679 0.350476 -0.191996 0.077 Uiso 1 1 calc R U . . .
H17B H 0.485983 0.407561 -0.183803 0.077 Uiso 1 1 calc R U . . .
C171 C 0.5085(6) 0.3966(4) -0.2523(3) 0.077(3) Uani 1 1 d D . . . .
H17C H 0.459407 0.404125 -0.272944 0.092 Uiso 0.8 1 calc R U P L 1
H17D H 0.550175 0.441970 -0.239043 0.092 Uiso 0.8 1 calc R U P L 1
H17E H 0.557233 0.437316 -0.239897 0.092 Uiso 0.2 1 calc R U P M 2
H17F H 0.463009 0.410849 -0.270876 0.092 Uiso 0.2 1 calc R U P M 2
C172 C 0.5394(8) 0.3526(5) -0.2856(5) 0.082(3) Uani 0.8 1 d D U P N 1
O9 O 0.5746(8) 0.3711(6) -0.3142(5) 0.158(5) Uani 0.8 1 d D U P N 1
O10 O 0.4994(6) 0.2833(4) -0.2947(3) 0.100(3) Uani 0.8 1 d D U P N 1
C173 C 0.5203(8) 0.2393(6) -0.3310(5) 0.111(4) Uani 0.8 1 d D U P N 1
H17G H 0.570470 0.228394 -0.315523 0.133 Uiso 0.8 1 calc R U P N 1
H17H H 0.528474 0.261868 -0.358568 0.133 Uiso 0.8 1 calc R U P N 1
C174 C 0.4490(11) 0.1756(8) -0.3492(8) 0.196(8) Uani 0.8 1 d D U P N 1
H17I H 0.456282 0.143455 -0.327473 0.294 Uiso 0.8 1 calc R U P N 1
H17J H 0.444854 0.153977 -0.383005 0.294 Uiso 0.8 1 calc R U P N 1
H17K H 0.399283 0.187698 -0.349036 0.294 Uiso 0.8 1 calc R U P N 1
C272 C 0.5250(18) 0.341(2) -0.2870(16) 0.082(3) Uani 0.2 1 d D U P N 2
O9' O 0.5964(18) 0.3479(19) -0.2824(12) 0.092(9) Uani 0.2 1 d D U P N 2
O10' O 0.460(2) 0.302(2) -0.3305(12) 0.132(8) Uani 0.2 1 d D U P N 2
C273 C 0.469(2) 0.249(3) -0.3664(19) 0.129(12) Uani 0.2 1 d D U P N 2
H27A H 0.488931 0.214956 -0.350154 0.155 Uiso 0.2 1 calc R U P N 2
H27B H 0.507178 0.269526 -0.384256 0.155 Uiso 0.2 1 calc R U P N 2
C274 C 0.383(3) 0.216(3) -0.4020(19) 0.151(15) Uani 0.2 1 d D U P N 2
H27C H 0.382869 0.179657 -0.427792 0.226 Uiso 0.2 1 calc R U P N 2
H27D H 0.345940 0.197219 -0.383478 0.226 Uiso 0.2 1 calc R U P N 2
H27E H 0.364058 0.251404 -0.417339 0.226 Uiso 0.2 1 calc R U P N 2
C175 C 0.0494(4) 0.0578(4) -0.2298(3) 0.060(2) Uani 1 1 d D . . . .
H17L H 0.063322 0.039538 -0.259480 0.072 Uiso 1 1 calc R U . . .
H17M H 0.019186 0.017927 -0.219233 0.072 Uiso 1 1 calc R U . . .
C176 C -0.0075(5) 0.1012(4) -0.2448(3) 0.089(3) Uani 1 1 d D U . . .
H17N H -0.020652 0.121038 -0.215240 0.107 Uiso 1 1 calc R U . . .
H17O H 0.020705 0.139720 -0.257433 0.107 Uiso 1 1 calc R U . . .
C177 C -0.0863(6) 0.0586(6) -0.2846(4) 0.117(3) Uani 1 1 d D U . . .
H17P H -0.116237 0.022776 -0.270607 0.140 Uiso 0.7 1 calc R U P O 1
H17Q H -0.120400 0.088993 -0.292990 0.140 Uiso 0.7 1 calc R U P O 1
H17R H -0.132323 0.076914 -0.283525 0.140 Uiso 0.3 1 calc R U P P 2
H17S H -0.101181 0.009391 -0.283390 0.140 Uiso 0.3 1 calc R U P P 2
C178 C -0.0754(10) 0.0244(7) -0.3316(5) 0.126(5) Uani 0.7 1 d D U P Q 1
O11 O -0.1036(11) -0.0347(7) -0.3518(5) 0.206(6) Uani 0.7 1 d D U P Q 1
O12 O -0.0276(7) 0.0775(7) -0.3487(4) 0.126(4) Uani 0.7 1 d D U P Q 1
C179 C -0.0155(13) 0.0601(13) -0.3958(6) 0.161(7) Uani 0.7 1 d D U P Q 1
H17T H -0.015082 0.100777 -0.410621 0.193 Uiso 0.7 1 calc R U P Q 1
H17U H -0.065120 0.023272 -0.416164 0.193 Uiso 0.7 1 calc R U P Q 1
C180 C 0.0550(16) 0.0373(18) -0.4045(12) 0.232(11) Uani 0.7 1 d D U P Q 1
H18A H 0.049542 0.028395 -0.440001 0.348 Uiso 0.7 1 calc R U P Q 1
H18B H 0.105927 0.073425 -0.386739 0.348 Uiso 0.7 1 calc R U P Q 1
H18C H 0.055385 -0.004859 -0.392338 0.348 Uiso 0.7 1 calc R U P Q 1
C278 C -0.054(2) 0.0723(17) -0.3293(10) 0.126(5) Uani 0.3 1 d D . P Q 2
O11' O -0.024(3) 0.1281(16) -0.3375(13) 0.206(6) Uani 0.3 1 d D . P Q 2
O12' O -0.0356(18) 0.0189(16) -0.3582(10) 0.126(4) Uani 0.3 1 d D . P Q 2
C279 C 0.013(3) 0.023(3) -0.3919(18) 0.161(7) Uani 0.3 1 d D . P Q 2
H27F H -0.023432 -0.001430 -0.425351 0.193 Uiso 0.3 1 calc R U P Q 2
H27G H 0.051161 -0.004576 -0.382614 0.193 Uiso 0.3 1 calc R U P Q 2
C280 C 0.064(4) 0.093(2) -0.396(3) 0.232(11) Uani 0.3 1 d D . P Q 2
H28A H 0.093242 0.085549 -0.420804 0.348 Uiso 0.3 1 calc R U P Q 2
H28B H 0.028084 0.120043 -0.407243 0.348 Uiso 0.3 1 calc R U P Q 2
H28C H 0.103151 0.116877 -0.364234 0.348 Uiso 0.3 1 calc R U P Q 2
C181 C 0.2860(4) -0.0888(3) -0.0688(2) 0.0502(19) Uani 1 1 d D . . . .
H18D H 0.297228 -0.110733 -0.098424 0.060 Uiso 1 1 calc R U . . .
H18E H 0.327933 -0.090849 -0.039475 0.060 Uiso 1 1 calc R U . . .
C182 C 0.2039(4) -0.1325(3) -0.0670(3) 0.062(2) Uani 1 1 d D . . . .
H18F H 0.160453 -0.129509 -0.095140 0.074 Uiso 1 1 calc R U . . .
H18G H 0.193599 -0.114213 -0.035971 0.074 Uiso 1 1 calc R U . . .
C183 C 0.2012(5) -0.2077(4) -0.0696(2) 0.065(2) Uani 1 1 d D . . . .
H18H H 0.248921 -0.209910 -0.044061 0.078 Uiso 1 1 calc R U . . .
H18I H 0.151883 -0.232338 -0.061850 0.078 Uiso 1 1 calc R U . . .
C184 C 0.2009(5) -0.2434(4) -0.1197(3) 0.065(2) Uani 1 1 d D . . . .
O13 O 0.2012(4) -0.2215(3) -0.1561(2) 0.0816(18) Uani 1 1 d D . . . .
O14 O 0.2010(3) -0.3101(3) -0.11847(19) 0.0803(16) Uani 1 1 d D . . . .
C185 C 0.2009(6) -0.3515(5) -0.1639(3) 0.100(3) Uani 1 1 d D . . . .
H18J H 0.248335 -0.330263 -0.174703 0.120 Uiso 1 1 calc R U . . .
H18K H 0.150571 -0.358468 -0.190738 0.120 Uiso 1 1 calc R U . . .
C186 C 0.2059(10) -0.4209(6) -0.1488(6) 0.201(7) Uani 1 1 d D . . . .
H18L H 0.163469 -0.436911 -0.133135 0.302 Uiso 1 1 calc R U . . .
H18M H 0.259243 -0.413727 -0.125362 0.302 Uiso 1 1 calc R U . . .
H18N H 0.198145 -0.455421 -0.178339 0.302 Uiso 1 1 calc R U . . .
C187 C 0.6395(4) 0.1589(3) -0.0633(2) 0.0470(18) Uani 1 1 d D . . . .
H18O H 0.655612 0.137197 -0.035228 0.056 Uiso 1 1 calc R U . . .
H18P H 0.633825 0.126306 -0.093942 0.056 Uiso 1 1 calc R U . . .
C188 C 0.7091(4) 0.2233(4) -0.0578(3) 0.056(2) Uani 1 1 d D . . . .
H18Q H 0.719142 0.255196 -0.025946 0.067 Uiso 1 1 calc R U . . .
H18R H 0.693657 0.247003 -0.084853 0.067 Uiso 1 1 calc R U . . .
C189 C 0.7872(4) 0.2050(4) -0.0593(3) 0.072(2) Uani 1 1 d D . . . .
H18S H 0.833371 0.247685 -0.049720 0.086 Uiso 1 1 calc R U . . .
H18T H 0.798633 0.176159 -0.035171 0.086 Uiso 1 1 calc R U . . .
C190 C 0.7794(5) 0.1672(5) -0.1100(3) 0.081(3) Uani 1 1 d D . . . .
O15 O 0.7273(4) 0.1562(3) -0.1481(2) 0.0888(19) Uani 1 1 d D . . . .
O16 O 0.8427(5) 0.1411(6) -0.1070(3) 0.175(5) Uani 1 1 d D . . . .
C191 C 0.8499(9) 0.1159(10) -0.1567(4) 0.210(10) Uani 1 1 d D . . . .
H19A H 0.906577 0.130152 -0.158129 0.252 Uiso 1 1 calc R U . . .
H19B H 0.814334 0.129788 -0.183441 0.252 Uiso 1 1 calc R U . . .
C192 C 0.8197(13) 0.0405(10) -0.1572(7) 0.234(10) Uani 1 1 d D . . . .
H19C H 0.846474 0.031820 -0.125406 0.351 Uiso 1 1 calc R U . . .
H19D H 0.832083 0.013692 -0.183951 0.351 Uiso 1 1 calc R U . . .
H19E H 0.760877 0.026944 -0.162606 0.351 Uiso 1 1 calc R U . . .
O1B O 0.3265(3) 0.1967(2) -0.06367(15) 0.0515(12) Uani 1 1 d . . . . .
O2B O 0.2362(3) 0.7150(3) 0.48733(16) 0.0619(14) Uani 1 1 d . . . . .
C1B C 0.3233(5) 0.2298(4) -0.0235(2) 0.0495(19) Uani 1 1 d . . . . .
N2B N 0.2713(4) 0.5782(3) 0.3811(2) 0.0527(16) Uani 1 1 d . . . . .
N1B N 0.3259(5) 0.2977(4) 0.0708(2) 0.0635(18) Uani 1 1 d . . . . .
C2B C 0.3861(5) 0.2897(4) 0.0056(3) 0.070(2) Uani 1 1 d . . . . .
H2B H 0.429359 0.308707 -0.007042 0.084 Uiso 1 1 calc R U . . .
C3B C 0.3864(6) 0.3208(4) 0.0513(3) 0.076(3) Uani 1 1 d . . . . .
H3B H 0.430550 0.359870 0.069791 0.091 Uiso 1 1 calc R U . . .
C4B C 0.2637(6) 0.2444(5) 0.0437(3) 0.078(3) Uani 1 1 d . . . . .
H4B H 0.220266 0.228576 0.057008 0.094 Uiso 1 1 calc R U . . .
C5B C 0.2585(5) 0.2107(4) -0.0028(3) 0.070(2) Uani 1 1 d . . . . .
H5B H 0.211139 0.174220 -0.021173 0.084 Uiso 1 1 calc R U . . .
C6B C 0.3357(6) 0.3228(5) 0.1243(3) 0.086(3) Uani 1 1 d . . . . .
H6BA H 0.317950 0.282261 0.138296 0.103 Uiso 1 1 calc R U . . .
H6BB H 0.394301 0.344643 0.141249 0.103 Uiso 1 1 calc R U . . .
C7B C 0.2919(5) 0.3723(4) 0.1371(2) 0.058(2) Uani 1 1 d . . . . .
H7BA H 0.232734 0.350918 0.121900 0.070 Uiso 1 1 calc R U . . .
H7BB H 0.308793 0.413624 0.123689 0.070 Uiso 1 1 calc R U . . .
C8B C 0.3110(5) 0.3934(4) 0.1941(2) 0.066(2) Uani 1 1 d . . . . .
H8BA H 0.294982 0.351088 0.206554 0.079 Uiso 1 1 calc R U . . .
H8BB H 0.370510 0.413451 0.208325 0.079 Uiso 1 1 calc R U . . .
C9B C 0.2719(5) 0.4434(4) 0.2141(2) 0.057(2) Uani 1 1 d . . . . .
H9BA H 0.212217 0.423369 0.201271 0.069 Uiso 1 1 calc R U . . .
H9BB H 0.287131 0.486028 0.201934 0.069 Uiso 1 1 calc R U . . .
C10B C 0.2966(5) 0.4614(4) 0.2708(2) 0.062(2) Uani 1 1 d . . . . .
H10A H 0.356508 0.479665 0.282995 0.074 Uiso 1 1 calc R U . . .
H10B H 0.280837 0.418190 0.282298 0.074 Uiso 1 1 calc R U . . .
C11B C 0.2617(5) 0.5129(4) 0.2955(2) 0.061(2) Uani 1 1 d . . . . .
H11A H 0.272402 0.555316 0.282425 0.073 Uiso 1 1 calc R U . . .
H11B H 0.202201 0.493043 0.287780 0.073 Uiso 1 1 calc R U . . .
C12B C 0.3002(5) 0.5301(4) 0.3507(3) 0.073(2) Uani 1 1 d . . . . .
H12A H 0.291549 0.486576 0.362472 0.087 Uiso 1 1 calc R U . . .
H12B H 0.359473 0.550164 0.357368 0.087 Uiso 1 1 calc R U . . .
C13B C 0.2912(6) 0.6448(5) 0.3806(3) 0.084(3) Uani 1 1 d . . . . .
H13B H 0.315697 0.660141 0.356482 0.101 Uiso 1 1 calc R U . . .
C14B C 0.2772(7) 0.6921(5) 0.4142(3) 0.098(3) Uani 1 1 d . . . . .
H14K H 0.290420 0.738876 0.411716 0.118 Uiso 1 1 calc R U . . .
C15B C 0.2439(5) 0.6729(4) 0.4521(3) 0.0536(19) Uani 1 1 d . . . . .
C16B C 0.2235(7) 0.6041(5) 0.4485(3) 0.096(3) Uani 1 1 d . . . . .
H16U H 0.196365 0.585777 0.470718 0.115 Uiso 1 1 calc R U . . .
C17B C 0.2394(7) 0.5596(5) 0.4150(4) 0.102(4) Uani 1 1 d . . . . .
H17V H 0.226463 0.512433 0.416560 0.122 Uiso 1 1 calc R U . . .
O1C O -0.0191(3) 0.8056(3) 0.75202(19) 0.0712(15) Uani 1 1 d . . . . .
O2C O 0.5018(3) 0.8237(3) 0.81684(17) 0.0659(14) Uani 1 1 d . . . . .
C1C C 0.0283(3) 0.8146(2) 0.72371(18) 0.058(2) Uani 1 1 d G . . . .
C2C C 0.1001(3) 0.7972(2) 0.73508(14) 0.0507(19) Uani 1 1 d G . . . .
H2C H 0.114732 0.778977 0.763588 0.061 Uiso 1 1 calc R U . . .
C3C C 0.1504(2) 0.8064(2) 0.70473(16) 0.0504(19) Uani 1 1 d G . . . .
H3C H 0.199506 0.794442 0.712496 0.061 Uiso 1 1 calc R U . . .
N1C N 0.1290(3) 0.8330(2) 0.66301(15) 0.0537(16) Uani 1 1 d G . . . .
C4C C 0.0572(3) 0.8504(2) 0.65165(15) 0.067(2) Uani 1 1 d G . . . .
H4C H 0.042550 0.868637 0.623138 0.080 Uiso 1 1 calc R U . . .
C5C C 0.0068(2) 0.8413(3) 0.6820(2) 0.064(2) Uani 1 1 d G . . . .
H5C H -0.042225 0.853174 0.674231 0.077 Uiso 1 1 calc R U . . .
C6C C 0.1835(5) 0.8425(4) 0.6316(3) 0.060(2) Uani 1 1 d . . . . .
H6CA H 0.151553 0.841336 0.597677 0.073 Uiso 1 1 calc R U . . .
H6CB H 0.206907 0.803740 0.629842 0.073 Uiso 1 1 calc R U . . .
C7C C 0.2515(5) 0.9089(4) 0.6504(3) 0.056(2) Uani 1 1 d . . . . .
H7CA H 0.288488 0.909868 0.629563 0.068 Uiso 1 1 calc R U . . .
H7CB H 0.282724 0.910017 0.684564 0.068 Uiso 1 1 calc R U . . .
C8C C 0.2244(5) 0.9732(4) 0.6509(2) 0.054(2) Uani 1 1 d . . . . .
H8CA H 0.189883 0.970519 0.617276 0.065 Uiso 1 1 calc R U . . .
H8CB H 0.190387 0.973817 0.673607 0.065 Uiso 1 1 calc R U . . .
C9C C 0.2922(5) 1.0399(4) 0.6665(2) 0.059(2) Uani 1 1 d . . . . .
H9CA H 0.268828 1.078577 0.669075 0.071 Uiso 1 1 calc R U . . .
H9CB H 0.320224 1.043485 0.640530 0.071 Uiso 1 1 calc R U . . .
C10C C 0.3546(4) 1.0467(4) 0.7160(2) 0.058(2) Uani 1 1 d . . . . .
H10C H 0.381719 1.010635 0.712594 0.069 Uiso 1 1 calc R U . . .
H10D H 0.396583 1.091898 0.724376 0.069 Uiso 1 1 calc R U . . .
C11C C 0.3169(5) 1.0404(4) 0.7580(2) 0.054(2) Uani 1 1 d . . . . .
H11C H 0.292235 1.078056 0.762311 0.064 Uiso 1 1 calc R U . . .
H11D H 0.272709 0.996453 0.748539 0.064 Uiso 1 1 calc R U . . .
C12C C 0.3747(5) 1.0431(4) 0.8061(2) 0.063(2) Uani 1 1 d . . . . .
H12C H 0.346605 1.043469 0.832071 0.075 Uiso 1 1 calc R U . . .
H12D H 0.419973 1.086282 0.815272 0.075 Uiso 1 1 calc R U . . .
N2C N 0.4084(3) 0.9834(2) 0.80459(13) 0.0513(16) Uani 1 1 d G . . . .
C13C C 0.4894(3) 0.9923(2) 0.80728(15) 0.064(2) Uani 1 1 d G . . . .
H13C H 0.523390 1.036096 0.807350 0.077 Uiso 1 1 calc R U . . .
C14C C 0.5208(2) 0.9372(3) 0.80988(16) 0.057(2) Uani 1 1 d G . . . .
H14L H 0.576212 0.943306 0.811725 0.069 Uiso 1 1 calc R U . . .
C15C C 0.4711(3) 0.8732(3) 0.80978(15) 0.0509(19) Uani 1 1 d G . . . .
C16C C 0.3901(3) 0.8643(2) 0.80709(15) 0.0516(19) Uani 1 1 d G . . . .
H16V H 0.356132 0.820497 0.807020 0.062 Uiso 1 1 calc R U . . .
C17C C 0.3587(2) 0.9194(3) 0.80449(14) 0.0499(19) Uani 1 1 d G . . . .
H17W H 0.303308 0.913286 0.802643 0.060 Uiso 1 1 calc R U . . .
C1S' C 0.0567(10) 0.6862(9) 0.1262(7) 0.086(5) Uani 0.5 1 d . U P R 1
H1SA H 0.113098 0.685521 0.132986 0.129 Uiso 0.5 1 calc R U P R 1
H1SB H 0.047032 0.704473 0.157045 0.129 Uiso 0.5 1 calc R U P R 1
H1SC H 0.046315 0.715309 0.102520 0.129 Uiso 0.5 1 calc R U P R 1
C2S' C -0.0027(7) 0.6099(5) 0.1033(4) 0.083(4) Uani 0.5 1 d G U P R 1
C3S' C 0.0158(6) 0.5673(6) 0.0684(5) 0.092(5) Uani 0.5 1 d G U P R 1
H3S' H 0.064981 0.582643 0.060243 0.111 Uiso 0.5 1 calc R U P R 1
C4S' C -0.0376(8) 0.5023(6) 0.0454(4) 0.088(5) Uani 0.5 1 d G U P R 1
H4S' H -0.024980 0.473184 0.021546 0.106 Uiso 0.5 1 calc R U P R 1
C5S' C -0.1096(7) 0.4799(5) 0.0574(4) 0.075(4) Uani 0.5 1 d G U P R 1
C6S' C -0.1281(6) 0.5225(7) 0.0923(5) 0.103(5) Uani 0.5 1 d G U P R 1
H6S' H -0.177263 0.507146 0.100464 0.124 Uiso 0.5 1 calc R U P R 1
C7S' C -0.0747(8) 0.5875(6) 0.1153(4) 0.104(5) Uani 0.5 1 d G U P R 1
H7S' H -0.087303 0.616605 0.139162 0.124 Uiso 0.5 1 calc R U P R 1
C8S' C -0.1653(10) 0.4074(8) 0.0311(6) 0.077(5) Uani 0.5 1 d . U P R 1
H8SA H -0.138941 0.373446 0.041922 0.116 Uiso 0.5 1 calc R U P R 1
H8SB H -0.175851 0.402382 -0.004828 0.116 Uiso 0.5 1 calc R U P R 1
H8SC H -0.216677 0.399879 0.039246 0.116 Uiso 0.5 1 calc R U P R 1
O1W O 0.0002(4) 0.1013(3) 0.1622(2) 0.0805(17) Uani 1 1 d D . . . .
H1WA H 0.017(5) 0.1419(17) 0.180(3) 0.121 Uiso 1 1 d D U . . .
H1WB H -0.037(4) 0.076(3) 0.171(3) 0.121 Uiso 1 1 d D U . . .
O2W O 0.0603(5) 0.0674(9) 0.0818(6) 0.074(4) Uani 0.5 1 d DG U P S 1
H2WA H 0.112805 0.079868 0.089814 0.111 Uiso 0.5 1 d DG U P S 1
H2WB H 0.044401 0.081976 0.106130 0.111 Uiso 0.5 1 d DG U P S 1
O2W' O 0.0679(5) 0.0431(8) 0.0968(8) 0.096(6) Uani 0.5 1 d DG U P S 2
H2WC H 0.119633 0.054543 0.103685 0.144 Uiso 0.5 1 d DG U P S 2
H2WD H 0.054183 0.062705 0.120613 0.144 Uiso 0.5 1 d DG U P S 2
O3W O -0.0098(9) 0.0421(8) 0.0020(5) 0.133(5) Uani 0.5 1 d . . P T 2
H3WA H 0.011046 0.029422 0.028161 0.199 Uiso 0.5 1 d R U P T 2
H3WB H -0.001950 0.020902 -0.023337 0.199 Uiso 0.5 1 d R U P T 2

loop_
_atom_site_aniso_label
_atom_site_aniso_U_11
_atom_site_aniso_U_22
_atom_site_aniso_U_33
_atom_site_aniso_U_23
_atom_site_aniso_U_13
_atom_site_aniso_U_12
N1 0.053(4) 0.053(4) 0.026(3) -0.002(3) 0.011(3) 0.022(3)
N2 0.052(4) 0.052(4) 0.030(3) -0.001(3) 0.005(3) 0.024(3)
N3 0.045(4) 0.053(4) 0.030(3) -0.009(3) 0.005(3) 0.014(3)
N4 0.050(4) 0.034(4) 0.027(3) 0.001(2) 0.011(3) 0.019(3)
N5 0.083(5) 0.072(5) 0.040(4) -0.009(3) 0.005(3) 0.034(4)
N6 0.073(5) 0.094(5) 0.048(4) -0.006(4) 0.023(4) 0.039(4)
N7 0.065(5) 0.050(4) 0.049(4) -0.011(3) 0.015(3) 0.025(3)
N8 0.113(6) 0.086(6) 0.045(4) -0.003(4) 0.036(4) 0.038(5)
N9 0.078(5) 0.075(5) 0.070(5) 0.010(4) 0.038(4) 0.035(4)
N10 0.105(6) 0.086(6) 0.050(5) -0.014(4) 0.016(4) 0.009(5)
N11 0.065(4) 0.093(5) 0.036(4) -0.013(3) 0.017(3) 0.035(4)
N12 0.058(4) 0.063(4) 0.063(4) -0.014(3) 0.022(3) 0.021(4)
N13 0.058(4) 0.058(4) 0.035(3) -0.009(3) 0.013(3) 0.017(3)
N14 0.062(5) 0.063(5) 0.039(3) -0.004(3) 0.020(3) 0.027(4)
N15 0.055(4) 0.075(5) 0.041(4) -0.021(3) 0.018(3) 0.015(4)
N16 0.047(4) 0.062(4) 0.033(3) -0.018(3) 0.002(3) 0.018(3)
C1 0.048(5) 0.052(5) 0.032(4) -0.003(3) 0.006(3) 0.026(4)
C2 0.048(5) 0.055(5) 0.039(4) -0.006(4) 0.018(4) 0.014(4)
C3 0.060(5) 0.057(5) 0.032(4) 0.005(3) 0.015(4) 0.024(4)
C4 0.056(5) 0.044(4) 0.029(4) -0.001(3) 0.013(3) 0.015(4)
C5 0.062(5) 0.054(5) 0.033(4) 0.004(4) 0.012(4) 0.028(4)
C6 0.057(5) 0.048(5) 0.035(4) 0.002(4) 0.011(4) 0.024(4)
C7 0.060(5) 0.075(6) 0.029(4) 0.006(4) 0.011(4) 0.025(5)
C8 0.066(6) 0.068(6) 0.038(5) -0.006(4) 0.003(4) 0.022(5)
C9 0.051(5) 0.056(5) 0.035(4) 0.001(4) 0.005(4) 0.025(4)
C10 0.052(5) 0.052(5) 0.044(4) -0.006(4) 0.007(4) 0.023(4)
C11 0.048(5) 0.061(5) 0.033(4) -0.009(4) 0.004(4) 0.022(4)
C12 0.042(4) 0.064(5) 0.033(4) -0.007(4) 0.005(3) 0.015(4)
C13 0.049(5) 0.040(4) 0.042(4) -0.005(3) 0.014(4) 0.014(4)
C14 0.047(4) 0.046(5) 0.031(4) -0.006(3) 0.015(3) 0.014(4)
C15 0.055(5) 0.051(5) 0.030(4) 0.000(3) 0.014(3) 0.026(4)
C16 0.047(5) 0.060(6) 0.020(3) 0.000(3) 0.010(3) 0.022(4)
C17 0.054(5) 0.042(4) 0.025(3) 0.001(3) 0.013(3) 0.024(4)
C18 0.055(5) 0.061(5) 0.027(4) 0.003(3) 0.009(3) 0.030(5)
C19 0.040(5) 0.063(5) 0.016(3) -0.003(3) 0.006(3) 0.023(4)
C20 0.041(4) 0.047(5) 0.034(4) -0.008(3) 0.004(3) 0.018(4)
C21 0.044(4) 0.055(5) 0.028(4) -0.003(3) 0.008(3) 0.022(4)
C22 0.077(6) 0.041(4) 0.032(4) -0.004(3) 0.011(4) 0.013(4)
C23 0.095(6) 0.059(6) 0.030(4) 0.000(4) 0.019(4) 0.025(5)
C24 0.073(6) 0.060(6) 0.032(4) -0.007(4) 0.011(4) 0.034(4)
C25 0.067(5) 0.050(5) 0.041(5) -0.003(4) 0.010(4) 0.017(4)
C26 0.067(5) 0.048(5) 0.028(4) -0.001(3) 0.009(3) 0.015(4)
C27 0.081(6) 0.077(6) 0.038(5) -0.015(4) 0.015(4) 0.033(5)
C28 0.073(6) 0.073(6) 0.031(4) -0.007(4) 0.007(4) 0.036(5)
C29 0.068(6) 0.071(6) 0.050(5) -0.014(4) 0.018(4) 0.031(4)
C30 0.067(6) 0.084(7) 0.038(4) -0.008(4) 0.007(4) 0.035(5)
C31 0.068(6) 0.072(6) 0.038(5) -0.011(4) 0.005(4) 0.038(5)
C32 0.108(7) 0.070(6) 0.036(4) -0.007(4) 0.015(5) 0.044(5)
C33 0.095(7) 0.081(7) 0.045(5) 0.004(4) 0.021(4) 0.051(5)
C34 0.064(6) 0.081(6) 0.041(4) -0.005(4) 0.004(4) 0.045(5)
C35 0.059(5) 0.082(6) 0.046(5) -0.005(4) 0.011(4) 0.043(5)
C36 0.067(6) 0.068(6) 0.055(5) 0.000(4) 0.016(4) 0.035(5)
C37 0.077(6) 0.085(7) 0.040(4) -0.006(4) 0.012(4) 0.046(6)
C38 0.088(7) 0.082(6) 0.051(5) -0.009(5) 0.024(5) 0.027(5)
C39 0.085(7) 0.081(7) 0.045(5) -0.011(5) 0.017(4) 0.028(6)
C40 0.082(7) 0.100(7) 0.047(5) -0.002(5) 0.020(5) 0.040(6)
C41 0.085(7) 0.083(7) 0.053(5) -0.004(5) 0.026(5) 0.043(5)
C42 0.064(5) 0.088(6) 0.050(5) -0.007(4) 0.016(4) 0.044(5)
C43 0.057(5) 0.091(7) 0.042(4) -0.003(4) 0.017(4) 0.034(5)
C44 0.064(5) 0.067(6) 0.045(5) -0.004(4) 0.015(4) 0.028(4)
C45 0.096(7) 0.093(7) 0.072(6) 0.011(5) 0.044(5) 0.051(6)
C46 0.122(8) 0.082(7) 0.054(5) -0.002(5) 0.041(5) 0.044(6)
C47 0.067(5) 0.049(5) 0.040(4) 0.007(4) 0.018(4) 0.035(4)
C48 0.064(5) 0.055(5) 0.039(4) -0.003(4) 0.016(4) 0.024(4)
C49 0.053(5) 0.052(5) 0.051(4) -0.009(4) 0.009(4) 0.018(4)
C50 0.048(5) 0.045(4) 0.041(4) -0.008(3) 0.006(4) 0.012(4)
C51 0.056(5) 0.072(5) 0.049(4) -0.008(4) 0.015(4) 0.034(4)
C52 0.061(5) 0.059(5) 0.044(4) -0.010(4) 0.003(4) 0.031(4)
C53 0.058(5) 0.054(5) 0.053(5) 0.000(4) 0.015(4) 0.023(4)
C54 0.051(5) 0.054(5) 0.040(4) -0.001(4) 0.013(4) 0.021(4)
C55 0.054(5) 0.057(5) 0.046(4) -0.013(4) 0.016(4) 0.015(4)
C56 0.063(5) 0.058(5) 0.048(4) -0.016(4) 0.021(4) 0.012(4)
C57 0.067(6) 0.054(5) 0.034(4) 0.003(4) 0.019(4) 0.018(4)
C58 0.069(6) 0.066(6) 0.071(5) 0.003(5) 0.041(5) 0.024(5)
C59 0.067(6) 0.052(5) 0.059(5) -0.001(4) 0.016(4) 0.013(4)
C60 0.062(5) 0.061(6) 0.043(4) 0.009(4) 0.029(4) 0.023(4)
C61 0.092(7) 0.072(6) 0.045(5) -0.001(4) 0.033(4) 0.016(5)
C62 0.107(7) 0.064(6) 0.060(5) -0.002(5) 0.045(5) 0.013(5)
C63 0.086(6) 0.063(6) 0.054(5) 0.006(4) 0.034(5) 0.017(5)
C64 0.081(6) 0.078(7) 0.069(6) 0.027(5) 0.051(5) 0.036(5)
C65 0.071(6) 0.062(5) 0.066(5) -0.002(4) 0.023(5) 0.026(5)
C66 0.108(8) 0.070(6) 0.055(5) -0.007(5) 0.044(5) 0.031(6)
C67 0.107(8) 0.079(6) 0.041(5) -0.003(4) 0.030(5) 0.030(6)
C68 0.107(8) 0.109(7) 0.050(5) 0.007(5) 0.045(6) 0.043(6)
C69 0.079(7) 0.093(7) 0.059(5) -0.009(5) 0.022(5) 0.032(5)
C70 0.067(6) 0.069(6) 0.044(5) 0.003(4) 0.025(4) 0.025(5)
C71 0.075(6) 0.080(6) 0.050(5) 0.006(4) 0.028(5) 0.030(5)
C72 0.088(7) 0.091(6) 0.034(4) -0.004(4) 0.025(4) 0.035(5)
C73 0.046(5) 0.071(6) 0.057(5) 0.002(4) 0.011(4) 0.035(4)
C74 0.061(5) 0.065(6) 0.060(5) 0.009(4) 0.019(4) 0.034(4)
C75 0.081(6) 0.070(6) 0.076(6) 0.015(5) 0.037(5) 0.042(5)
C76 0.057(6) 0.073(7) 0.073(6) 0.002(5) 0.026(5) 0.029(5)
C77 0.055(5) 0.079(7) 0.064(5) 0.007(5) 0.024(4) 0.030(5)
C78 0.048(5) 0.059(5) 0.065(5) -0.001(4) 0.018(4) 0.018(4)
C79 0.086(7) 0.065(6) 0.089(7) 0.005(5) 0.031(6) 0.036(5)
C80 0.078(6) 0.061(6) 0.069(6) 0.005(5) 0.036(5) 0.030(5)
C81 0.073(6) 0.073(6) 0.073(6) 0.014(5) 0.040(5) 0.034(5)
C82 0.065(6) 0.055(5) 0.074(6) 0.007(5) 0.032(4) 0.024(4)
C83 0.062(6) 0.066(6) 0.060(5) 0.011(5) 0.023(4) 0.018(5)
C84 0.126(9) 0.084(8) 0.065(6) 0.009(5) 0.031(6) 0.035(6)
C85 0.154(10) 0.064(6) 0.075(7) 0.006(5) 0.037(6) 0.049(6)
C86 0.051(5) 0.067(6) 0.048(5) -0.004(4) 0.011(4) 0.003(4)
C87 0.082(6) 0.060(6) 0.061(6) 0.003(4) 0.008(5) 0.015(5)
C88 0.089(7) 0.072(6) 0.048(5) -0.016(5) 0.001(5) 0.019(5)
C89 0.070(6) 0.103(8) 0.041(5) -0.001(5) 0.006(4) 0.021(5)
C90 0.086(7) 0.109(8) 0.057(6) 0.013(5) 0.020(5) 0.041(6)
C91 0.079(6) 0.098(7) 0.063(6) 0.013(5) 0.029(5) 0.027(5)
C92 0.080(7) 0.095(8) 0.044(5) -0.014(5) 0.003(4) 0.018(6)
C93 0.081(7) 0.088(8) 0.034(5) -0.007(5) 0.001(4) -0.005(5)
C94 0.111(8) 0.079(7) 0.045(5) 0.002(5) 0.002(5) -0.008(6)
C95 0.099(7) 0.071(6) 0.045(5) -0.007(5) 0.000(5) 0.009(5)
C96 0.071(6) 0.065(6) 0.042(5) 0.000(4) -0.002(4) 0.007(5)
C97 0.080(6) 0.086(7) 0.045(5) -0.003(5) 0.010(4) 0.007(5)
C98 0.091(7) 0.077(6) 0.052(5) -0.014(5) 0.011(5) -0.001(5)
C99 0.046(5) 0.063(5) 0.033(4) 0.005(3) 0.015(4) 0.020(4)
C100 0.043(5) 0.083(6) 0.033(4) -0.009(4) 0.011(3) 0.018(4)
C101 0.055(5) 0.106(7) 0.043(5) -0.001(4) 0.019(4) 0.036(5)
C102 0.049(5) 0.093(6) 0.025(4) -0.008(4) 0.010(4) 0.024(4)
C103 0.059(5) 0.080(6) 0.030(4) -0.002(4) 0.010(4) 0.025(4)
C104 0.055(5) 0.074(5) 0.026(4) 0.001(3) 0.009(4) 0.034(4)
C105 0.054(5) 0.092(6) 0.041(4) -0.013(4) 0.012(4) 0.027(5)
C106 0.051(5) 0.089(6) 0.037(4) -0.009(4) 0.015(4) 0.027(5)
C107 0.054(6) 0.130(8) 0.039(4) -0.018(5) 0.013(4) 0.031(5)
C108 0.058(5) 0.099(7) 0.047(5) -0.018(4) 0.017(4) 0.029(5)
C109 0.047(5) 0.072(5) 0.036(4) -0.011(4) 0.010(4) 0.022(4)
C110 0.059(6) 0.090(6) 0.038(4) -0.019(4) 0.006(4) 0.033(5)
C111 0.054(5) 0.100(7) 0.057(5) -0.016(5) 0.012(4) 0.037(5)
C112 0.051(5) 0.061(5) 0.044(4) -0.004(4) 0.012(4) 0.021(4)
C113 0.041(5) 0.080(6) 0.043(4) 0.001(4) 0.009(4) 0.021(4)
C114 0.055(5) 0.076(6) 0.058(5) -0.005(4) 0.025(4) 0.033(4)
C115 0.051(5) 0.061(5) 0.046(5) -0.006(4) 0.013(4) 0.023(4)
C116 0.067(6) 0.107(7) 0.047(5) -0.014(5) 0.010(4) 0.044(5)
C117 0.058(6) 0.110(7) 0.048(5) -0.013(5) 0.009(4) 0.043(5)
C118 0.048(5) 0.086(6) 0.047(5) -0.002(4) 0.013(4) 0.026(5)
C119 0.055(5) 0.051(5) 0.044(4) -0.016(4) 0.006(4) 0.023(4)
C120 0.054(5) 0.065(5) 0.050(4) -0.010(4) 0.016(4) 0.026(4)
C121 0.053(5) 0.059(5) 0.048(4) -0.015(4) 0.015(4) 0.016(4)
C122 0.048(5) 0.063(5) 0.045(4) -0.007(4) 0.014(4) 0.025(4)
C123 0.050(5) 0.068(6) 0.053(5) -0.022(4) 0.002(4) 0.018(4)
C124 0.061(6) 0.059(5) 0.073(5) -0.011(4) 0.014(5) 0.030(4)
C125 0.061(5) 0.048(5) 0.041(4) -0.016(4) 0.009(4) 0.019(4)
C126 0.051(5) 0.051(5) 0.042(4) -0.010(4) 0.013(4) 0.019(4)
C127 0.050(5) 0.060(5) 0.041(4) -0.006(4) 0.014(4) 0.019(4)
C128 0.051(5) 0.062(5) 0.056(5) -0.009(4) 0.010(4) 0.019(4)
C129 0.038(5) 0.064(5) 0.049(5) -0.008(4) 0.003(4) 0.019(4)
C130 0.061(6) 0.075(6) 0.038(4) 0.002(4) 0.007(4) 0.026(5)
C131 0.057(6) 0.071(6) 0.036(4) 0.004(4) 0.011(4) 0.022(5)
C132 0.069(6) 0.088(7) 0.052(5) 0.007(4) 0.023(4) 0.045(6)
C133 0.088(7) 0.074(6) 0.043(4) 0.005(4) 0.031(4) 0.038(6)
C134 0.074(6) 0.053(6) 0.036(4) 0.000(4) 0.016(4) 0.029(5)
C135 0.077(6) 0.082(7) 0.034(4) -0.005(4) 0.024(4) 0.025(5)
C136 0.071(6) 0.065(6) 0.054(5) -0.011(5) 0.034(5) 0.018(5)
C137 0.072(6) 0.059(5) 0.049(5) -0.020(5) 0.029(5) 0.005(5)
C138 0.054(5) 0.074(6) 0.049(5) -0.017(5) 0.011(4) 0.011(5)
C139 0.058(5) 0.074(6) 0.040(5) -0.016(4) 0.020(4) 0.015(5)
C140 0.047(5) 0.071(6) 0.042(4) -0.016(4) 0.007(4) 0.018(4)
C141 0.048(5) 0.067(5) 0.039(4) -0.011(4) 0.012(4) 0.027(4)
C142 0.048(5) 0.064(5) 0.031(4) -0.020(3) 0.005(3) 0.018(4)
C143 0.056(5) 0.068(5) 0.048(5) -0.010(4) 0.015(4) 0.029(5)
C144 0.061(5) 0.057(5) 0.030(4) -0.010(4) 0.012(4) 0.026(4)
C145 0.064(5) 0.056(5) 0.046(4) 0.000(4) 0.009(4) 0.023(4)
C146 0.074(6) 0.094(7) 0.071(6) 0.018(5) 0.026(5) 0.040(5)
C147 0.087(7) 0.128(9) 0.105(8) 0.040(7) 0.035(6) 0.053(7)
C148 0.108(9) 0.097(8) 0.092(8) 0.022(6) 0.028(6) 0.037(7)
O1 0.175(10) 0.141(8) 0.155(9) 0.074(7) 0.105(8) 0.103(8)
O2 0.119(6) 0.113(6) 0.108(6) 0.033(5) 0.038(5) 0.049(5)
C149 0.136(10) 0.112(7) 0.125(9) 0.036(7) 0.027(7) 0.048(7)
C150 0.176(14) 0.180(14) 0.181(14) 0.065(12) 0.066(11) 0.039(11)
C248 0.112(15) 0.110(13) 0.109(12) 0.026(8) 0.032(9) 0.033(10)
O1' 0.129(18) 0.151(18) 0.103(12) 0.026(11) 0.027(12) 0.043(14)
O2' 0.106(13) 0.105(11) 0.107(11) 0.027(8) 0.032(9) 0.025(9)
C249 0.127(14) 0.123(12) 0.134(15) 0.033(9) 0.043(9) 0.045(9)
C250 0.13(2) 0.14(2) 0.16(3) 0.058(19) 0.024(18) 0.019(14)
C151 0.057(6) 0.120(8) 0.089(7) 0.029(6) 0.003(5) 0.026(6)
C152 0.099(11) 0.098(11) 0.096(11) 0.028(5) 0.020(6) 0.023(6)
C153 0.143(11) 0.145(11) 0.152(11) 0.036(5) 0.035(6) 0.050(6)
C154 0.185(11) 0.188(11) 0.184(11) 0.035(5) 0.058(6) 0.062(5)
O3 0.223(15) 0.237(15) 0.236(16) 0.056(10) 0.092(11) 0.053(8)
O4 0.197(11) 0.192(11) 0.194(11) 0.038(5) 0.055(6) 0.064(5)
C155 0.221(14) 0.223(14) 0.224(14) 0.049(6) 0.067(6) 0.064(6)
C156 0.224(18) 0.228(18) 0.226(15) 0.047(10) 0.059(10) 0.067(10)
C252 0.104(6) 0.105(6) 0.107(5) 0.018(4) 0.027(4) 0.035(4)
C253 0.152(7) 0.152(7) 0.142(6) 0.032(5) 0.036(4) 0.045(5)
C254 0.168(7) 0.159(7) 0.162(7) 0.044(5) 0.042(5) 0.050(5)
O3' 0.264(11) 0.259(11) 0.227(10) 0.091(8) 0.090(8) 0.065(8)
O4' 0.185(6) 0.188(6) 0.195(6) 0.047(4) 0.060(4) 0.065(5)
C255 0.218(9) 0.210(8) 0.217(9) 0.053(5) 0.055(5) 0.074(5)
C256 0.242(12) 0.221(11) 0.238(12) 0.045(9) 0.078(9) 0.056(8)
C157 0.090(7) 0.064(6) 0.083(6) 0.016(5) 0.036(5) 0.022(5)
C158 0.128(10) 0.088(8) 0.093(7) 0.008(6) 0.043(7) 0.015(7)
C159 0.129(11) 0.095(10) 0.245(16) 0.084(10) 0.083(11) 0.044(8)
C160 0.155(9) 0.167(9) 0.148(8) 0.017(7) 0.053(7) 0.036(8)
O5 0.249(12) 0.170(9) 0.263(12) -0.046(8) 0.090(10) 0.055(9)
O6 0.173(7) 0.142(6) 0.157(6) 0.038(5) 0.040(5) 0.054(5)
C161 0.180(9) 0.167(9) 0.179(9) 0.059(7) 0.040(7) 0.081(8)
C162 0.210(14) 0.294(17) 0.261(16) 0.038(13) 0.086(12) 0.126(13)
C163 0.062(6) 0.095(7) 0.058(5) -0.018(5) 0.013(4) 0.031(5)
C164 0.045(5) 0.105(7) 0.088(6) -0.019(5) 0.020(5) 0.014(5)
C165 0.063(6) 0.085(7) 0.111(7) -0.001(6) 0.011(6) 0.014(5)
C166 0.143(11) 0.169(11) 0.173(12) 0.014(8) 0.037(7) 0.061(8)
O7 0.241(14) 0.283(16) 0.231(14) -0.022(12) -0.046(11) 0.110(13)
O8 0.109(6) 0.075(5) 0.071(5) -0.008(4) 0.016(5) 0.007(5)
C167 0.114(9) 0.099(8) 0.088(8) 0.011(6) 0.025(7) 0.020(7)
C168 0.112(11) 0.136(12) 0.118(12) -0.010(9) 0.019(9) 0.034(9)
C266 0.042(11) 0.103(11) 0.080(10) -0.020(8) 0.001(8) 0.027(8)
O7' 0.131(16) 0.154(17) 0.147(13) -0.044(11) 0.085(13) 0.012(13)
O8' 0.164(13) 0.151(11) 0.176(12) 0.036(8) 0.053(9) 0.050(9)
C267 0.184(15) 0.166(13) 0.185(16) 0.032(9) 0.059(10) 0.052(10)
C268 0.100(16) 0.052(15) 0.068(15) 0.010(12) -0.040(12) 0.021(13)
C169 0.069(6) 0.062(5) 0.039(4) 0.008(4) 0.018(4) 0.031(5)
C170 0.076(6) 0.073(6) 0.058(5) 0.023(4) 0.031(4) 0.032(5)
C171 0.100(7) 0.073(6) 0.083(6) 0.029(5) 0.051(5) 0.041(5)
C172 0.085(6) 0.089(5) 0.082(5) 0.023(4) 0.040(4) 0.029(4)
O9 0.190(10) 0.138(8) 0.169(9) 0.023(7) 0.135(8) 0.014(7)
O10 0.135(6) 0.097(5) 0.097(5) 0.012(4) 0.083(5) 0.043(4)
C173 0.125(8) 0.120(7) 0.106(7) -0.001(6) 0.068(6) 0.049(6)
C174 0.218(14) 0.140(11) 0.214(15) -0.027(10) 0.123(13) 0.005(9)
C272 0.085(6) 0.089(5) 0.082(5) 0.023(4) 0.040(4) 0.029(4)
O9' 0.101(9) 0.118(18) 0.082(16) -0.009(13) 0.049(10) 0.069(11)
O10' 0.126(11) 0.136(12) 0.124(10) 0.021(8) 0.030(8) 0.036(9)
C273 0.133(14) 0.127(14) 0.123(13) 0.022(8) 0.037(9) 0.035(10)
C274 0.136(18) 0.15(2) 0.16(2) 0.016(16) 0.030(15) 0.056(17)
C175 0.048(5) 0.072(5) 0.056(5) 0.012(4) 0.003(4) 0.023(4)
C176 0.071(5) 0.105(6) 0.087(5) 0.028(5) 0.005(4) 0.032(5)
C177 0.096(6) 0.131(7) 0.111(6) 0.038(5) -0.004(5) 0.037(5)
C178 0.118(9) 0.123(8) 0.130(7) 0.034(6) 0.009(6) 0.048(7)
O11 0.243(13) 0.148(9) 0.163(10) 0.004(7) 0.004(9) 0.015(9)
O12 0.117(7) 0.139(8) 0.102(6) 0.026(6) 0.000(5) 0.033(7)
C179 0.174(10) 0.177(11) 0.143(8) 0.038(8) 0.052(8) 0.067(8)
C180 0.232(17) 0.24(2) 0.242(18) 0.020(16) 0.052(13) 0.140(16)
C278 0.118(9) 0.123(8) 0.130(7) 0.034(6) 0.009(6) 0.048(7)
O11' 0.243(13) 0.148(9) 0.163(10) 0.004(7) 0.004(9) 0.015(9)
O12' 0.117(7) 0.139(8) 0.102(6) 0.026(6) 0.000(5) 0.033(7)
C279 0.174(10) 0.177(11) 0.143(8) 0.038(8) 0.052(8) 0.067(8)
C280 0.232(17) 0.24(2) 0.242(18) 0.020(16) 0.052(13) 0.140(16)
C181 0.058(5) 0.053(5) 0.035(4) -0.003(3) 0.009(3) 0.020(4)
C182 0.070(6) 0.065(6) 0.048(5) 0.008(4) 0.016(4) 0.021(5)
C183 0.069(6) 0.071(6) 0.049(5) 0.012(4) 0.016(4) 0.013(4)
C184 0.053(5) 0.064(7) 0.055(6) 0.002(5) -0.001(4) 0.001(4)
O13 0.109(5) 0.077(4) 0.044(3) 0.003(3) 0.012(3) 0.018(4)
O14 0.075(4) 0.071(4) 0.077(4) -0.001(3) 0.007(3) 0.014(3)
C185 0.087(7) 0.096(7) 0.098(7) -0.025(5) 0.018(6) 0.028(6)
C186 0.191(16) 0.113(10) 0.28(2) 0.000(10) 0.047(14) 0.050(11)
C187 0.056(5) 0.052(5) 0.038(4) 0.003(3) 0.016(3) 0.025(4)
C188 0.053(5) 0.067(5) 0.044(4) 0.001(4) 0.012(4) 0.020(4)
C189 0.056(6) 0.092(6) 0.054(5) -0.006(4) 0.012(4) 0.014(5)
C190 0.052(6) 0.112(8) 0.076(7) 0.004(6) 0.026(5) 0.021(6)
O15 0.091(5) 0.120(5) 0.056(4) 0.009(3) 0.014(3) 0.046(4)
O16 0.111(6) 0.307(12) 0.088(5) -0.059(6) -0.011(4) 0.124(8)
C191 0.122(13) 0.31(3) 0.160(14) -0.088(16) -0.005(10) 0.113(15)
C192 0.24(2) 0.198(19) 0.22(2) -0.027(16) 0.064(17) 0.039(18)
O1B 0.065(3) 0.061(3) 0.030(2) -0.006(2) 0.014(2) 0.029(3)
O2B 0.071(4) 0.075(4) 0.040(3) -0.011(3) 0.017(2) 0.035(3)
C1B 0.062(5) 0.052(5) 0.037(4) -0.005(4) 0.009(4) 0.035(4)
N2B 0.073(4) 0.050(4) 0.038(4) 0.002(3) 0.020(3) 0.025(4)
N1B 0.068(5) 0.081(5) 0.042(4) -0.008(4) 0.016(4) 0.036(4)
C2B 0.081(6) 0.067(6) 0.054(5) -0.016(4) 0.026(4) 0.017(5)
C3B 0.077(7) 0.078(6) 0.054(5) -0.021(5) 0.007(5) 0.022(5)
C4B 0.067(6) 0.113(8) 0.068(6) 0.007(6) 0.041(5) 0.038(6)
C5B 0.057(5) 0.094(7) 0.051(5) -0.013(4) 0.022(4) 0.020(5)
C6B 0.121(8) 0.111(7) 0.033(4) -0.007(4) 0.015(5) 0.068(6)
C7B 0.078(6) 0.065(5) 0.037(4) -0.002(4) 0.018(4) 0.039(5)
C8B 0.094(6) 0.072(6) 0.036(4) -0.002(4) 0.029(4) 0.032(5)
C9B 0.067(5) 0.074(5) 0.033(4) -0.008(4) 0.016(4) 0.034(4)
C10B 0.070(6) 0.069(5) 0.045(4) 0.001(4) 0.020(4) 0.022(4)
C11B 0.072(6) 0.071(5) 0.042(4) -0.010(4) 0.019(4) 0.035(5)
C12B 0.091(6) 0.088(6) 0.047(5) -0.005(4) 0.026(4) 0.045(5)
C13B 0.125(8) 0.089(8) 0.052(5) 0.009(5) 0.043(5) 0.039(6)
C14B 0.173(11) 0.074(6) 0.069(6) 0.008(5) 0.064(7) 0.052(7)
C15B 0.064(5) 0.049(5) 0.052(5) 0.003(4) 0.024(4) 0.021(4)
C16B 0.147(10) 0.090(8) 0.074(6) 0.008(5) 0.076(6) 0.037(7)
C17B 0.191(12) 0.058(6) 0.086(7) 0.014(5) 0.089(8) 0.044(7)
O1C 0.055(3) 0.070(4) 0.070(4) -0.021(3) 0.016(3) 0.009(3)
O2C 0.062(4) 0.081(4) 0.050(3) -0.008(3) 0.014(3) 0.027(3)
C1C 0.050(5) 0.057(5) 0.054(5) -0.019(4) 0.014(4) 0.012(4)
C2C 0.052(5) 0.050(5) 0.040(4) -0.010(3) 0.010(4) 0.011(4)
C3C 0.056(5) 0.043(4) 0.039(4) -0.013(3) 0.003(4) 0.015(4)
N1C 0.053(4) 0.053(4) 0.043(4) -0.018(3) 0.007(3) 0.017(3)
C4C 0.068(6) 0.071(6) 0.051(5) 0.002(4) -0.001(4) 0.026(5)
C5C 0.049(5) 0.077(6) 0.056(5) -0.002(4) 0.007(4) 0.017(4)
C6C 0.083(6) 0.065(6) 0.040(4) -0.003(4) 0.026(4) 0.033(5)
C7C 0.070(5) 0.050(5) 0.044(4) -0.010(4) 0.028(4) 0.009(4)
C8C 0.063(5) 0.063(5) 0.034(4) -0.003(4) 0.012(4) 0.024(5)
C9C 0.076(6) 0.062(5) 0.043(4) 0.004(4) 0.022(4) 0.027(5)
C10C 0.060(5) 0.064(5) 0.044(4) -0.001(4) 0.014(4) 0.017(4)
C11C 0.071(5) 0.063(5) 0.034(4) 0.003(3) 0.024(4) 0.028(4)
C12C 0.094(6) 0.054(5) 0.036(4) -0.007(4) 0.019(4) 0.023(5)
N2C 0.058(4) 0.068(5) 0.024(3) -0.002(3) 0.012(3) 0.019(4)
C13C 0.061(6) 0.083(7) 0.028(4) -0.001(4) 0.009(4) -0.003(5)
C14C 0.051(5) 0.078(6) 0.038(4) 0.000(4) 0.010(4) 0.021(5)
C15C 0.059(6) 0.061(6) 0.028(4) -0.009(4) 0.006(4) 0.027(5)
C16C 0.051(5) 0.060(5) 0.039(4) -0.011(3) 0.014(4) 0.019(4)
C17C 0.045(5) 0.065(5) 0.029(4) -0.008(4) 0.011(3) 0.007(5)
C1S' 0.072(10) 0.086(8) 0.102(11) 0.034(8) 0.001(8) 0.043(7)
C2S' 0.075(7) 0.079(7) 0.091(8) 0.027(6) -0.007(6) 0.044(6)
C3S' 0.090(8) 0.085(7) 0.096(8) 0.025(6) 0.010(7) 0.030(6)
C4S' 0.087(8) 0.079(7) 0.091(8) 0.028(6) 0.007(6) 0.026(6)
C5S' 0.072(7) 0.073(7) 0.072(7) 0.030(5) -0.017(6) 0.034(5)
C6S' 0.082(8) 0.098(8) 0.122(9) 0.016(6) 0.005(7) 0.043(6)
C7S' 0.095(8) 0.084(8) 0.131(10) 0.007(7) 0.024(7) 0.045(6)
C8S' 0.067(9) 0.063(8) 0.086(10) 0.041(7) -0.020(8) 0.021(6)
O1W 0.071(4) 0.087(4) 0.076(4) -0.003(3) 0.037(3) 0.008(3)
O2W 0.062(8) 0.099(11) 0.057(9) -0.010(7) 0.011(6) 0.039(7)
O2W' 0.102(11) 0.091(11) 0.093(12) -0.009(8) 0.052(9) 0.018(8)
O3W 0.119(12) 0.143(13) 0.122(11) -0.003(10) 0.028(9) 0.038(10)

loop_
_atom_type_symbol
_atom_type_description
_atom_type_scat_dispersion_real
_atom_type_scat_dispersion_imag
_atom_type_scat_source
C C 0.0033 0.0016 'International Tables Vol C Tables 4.2.6.8 and 6.1.1.4'
H H 0.0000 0.0000 'International Tables Vol C Tables 4.2.6.8 and 6.1.1.4'
N N 0.0061 0.0033 'International Tables Vol C Tables 4.2.6.8 and 6.1.1.4'
O O 0.0106 0.0060 'International Tables Vol C Tables 4.2.6.8 and 6.1.1.4'

loop_
_geom_angle_atom_site_label_1
_geom_angle_atom_site_label_2
_geom_angle_atom_site_label_3
_geom_angle
_geom_angle_site_symmetry_1
_geom_angle_site_symmetry_3
_geom_angle_publ_flag
C1 N1 H1 124.9 . . ?
C4 N1 H1 124.9 . . ?
C4 N1 C1 110.2(5) . . ?
C6 N2 H2 124.5 . . ?
C9 N2 H2 124.5 . . ?
C9 N2 C6 111.1(6) . . ?
C11 N3 H3 124.8 . . ?
C11 N3 C14 110.4(5) . . ?
C14 N3 H3 124.8 . . ?
C16 N4 H4 125.0 . . ?
C16 N4 C19 110.0(5) . . ?
C19 N4 H4 125.0 . . ?
C27 N5 C24 118.6(7) . . ?
C40 N6 C41 114.5(8) . . ?
C53 N7 C50 118.4(6) . . ?
C66 N8 C67 117.7(8) . . ?
C79 N9 C76 119.8(8) . . ?
C92 N10 C93 121.3(8) . . ?
C105 N11 C102 118.9(6) . . ?
C118 N12 C119 121.8(6) . . ?
C126 N13 H13 124.5 . . ?
C126 N13 C129 111.0(6) . . ?
C129 N13 H13 124.5 . . ?
C131 N14 H14 124.9 . . ?
C134 N14 H14 124.9 . . ?
C134 N14 C131 110.2(6) . . ?
C136 N15 H15 124.6 . . ?
C136 N15 C139 110.9(7) . . ?
C139 N15 H15 124.6 . . ?
C141 N16 H16 124.5 . . ?
C144 N16 H16 124.5 . . ?
C144 N16 C141 110.9(6) . . ?
N1 C1 C20 123.4(6) . . ?
C2 C1 N1 106.8(6) . . ?
C2 C1 C20 129.7(6) . . ?
C1 C2 H2A 125.7 . . ?
C1 C2 C3 108.6(6) . . ?
C3 C2 H2A 125.7 . . ?
C2 C3 H3A 125.9 . . ?
C4 C3 C2 108.3(6) . . ?
C4 C3 H3A 125.9 . . ?
N1 C4 C5 124.3(6) . . ?
C3 C4 N1 106.1(6) . . ?
C3 C4 C5 129.6(6) . . ?
C4 C5 C47 111.6(5) . . ?
C4 C5 C169 109.2(6) . . ?
C6 C5 C4 110.0(6) . . ?
C6 C5 C47 109.8(6) . . ?
C6 C5 C169 106.4(5) . . ?
C47 C5 C169 109.7(6) . . ?
N2 C6 C5 122.0(6) . . ?
C7 C6 N2 105.8(6) . . ?
C7 C6 C5 132.1(7) . . ?
C6 C7 H7 126.2 . . ?
C6 C7 C8 107.5(6) . . ?
C8 C7 H7 126.2 . . ?
C7 C8 H8 125.0 . . ?
C9 C8 C7 109.9(7) . . ?
C9 C8 H8 125.0 . . ?
N2 C9 C10 122.5(6) . . ?
C8 C9 N2 105.7(7) . . ?
C8 C9 C10 131.8(7) . . ?
C9 C10 C11 109.9(6) . . ?
C9 C10 C73 112.1(6) . . ?
C9 C10 C175 109.5(6) . . ?
C11 C10 C73 109.8(6) . . ?
C11 C10 C175 107.8(6) . . ?
C73 C10 C175 107.6(6) . . ?
N3 C11 C10 123.0(6) . . ?
C12 C11 N3 106.9(6) . . ?
C12 C11 C10 129.9(6) . . ?
C11 C12 H12 125.7 . . ?
C11 C12 C13 108.6(6) . . ?
C13 C12 H12 125.7 . . ?
C12 C13 H13A 125.8 . . ?
C14 C13 C12 108.4(6) . . ?
C14 C13 H13A 125.8 . . ?
N3 C14 C15 123.7(5) . . ?
C13 C14 N3 105.8(6) . . ?
C13 C14 C15 130.5(6) . . ?
C14 C15 C16 110.2(5) . . ?
C14 C15 C99 111.8(5) . . ?
C14 C15 C181 109.2(5) . . ?
C16 C15 C99 110.3(5) . . ?
C16 C15 C181 106.5(5) . . ?
C181 C15 C99 108.6(5) . . ?
N4 C16 C15 123.4(6) . . ?
C17 C16 N4 107.5(6) . . ?
C17 C16 C15 129.1(7) . . ?
C16 C17 H17 126.1 . . ?
C16 C17 C18 107.9(6) . . ?
C18 C17 H17 126.1 . . ?
C17 C18 H18 125.5 . . ?
C19 C18 C17 109.0(6) . . ?
C19 C18 H18 125.5 . . ?
N4 C19 C20 124.2(6) . . ?
C18 C19 N4 105.7(6) . . ?
C18 C19 C20 130.1(6) . . ?
C1 C20 C21 112.0(5) . . ?
C1 C20 C187 108.8(5) . . ?
C19 C20 C1 110.3(5) . . ?
C19 C20 C21 110.1(5) . . ?
C19 C20 C187 107.5(5) . . ?
C187 C20 C21 108.0(5) . . ?
C22 C21 C20 118.8(6) . . ?
C22 C21 C26 118.6(6) . . ?
C26 C21 C20 122.4(6) . . ?
C21 C22 H22 119.6 . . ?
C23 C22 C21 120.8(7) . . ?
C23 C22 H22 119.6 . . ?
C22 C23 H23 119.7 . . ?
C22 C23 C24 120.6(7) . . ?
C24 C23 H23 119.7 . . ?
C23 C24 N5 124.7(7) . . ?
C23 C24 C25 118.4(6) . . ?
C25 C24 N5 116.9(7) . . ?
C24 C25 H25 119.5 . . ?
C26 C25 C24 120.9(7) . . ?
C26 C25 H25 119.5 . . ?
C21 C26 H26 119.7 . . ?
C25 C26 C21 120.5(6) . . ?
C25 C26 H26 119.7 . . ?
N5 C27 H27 119.1 . . ?
N5 C27 C28 121.8(8) . . ?
C28 C27 H27 119.1 . . ?
C29 C28 C27 117.7(8) . . ?
C29 C28 C33 118.7(7) . . ?
C33 C28 C27 123.5(8) . . ?
C28 C29 H29 119.3 . . ?
C28 C29 C30 121.4(8) . . ?
C30 C29 H29 119.3 . . ?
C29 C30 H30 120.0 . . ?
C31 C30 C29 120.1(8) . . ?
C31 C30 H30 120.0 . . ?
C30 C31 C32 118.8(7) . . ?
C30 C31 C34 120.7(8) . . ?
C32 C31 C34 120.5(8) . . ?
C31 C32 H32 119.8 . . ?
C33 C32 C31 120.5(8) . . ?
C33 C32 H32 119.8 . . ?
C28 C33 C32 120.4(8) . . ?
C28 C33 H33 119.8 . . ?
C32 C33 H33 119.8 . . ?
C35 C34 C31 120.8(8) . . ?
C39 C34 C31 121.5(8) . . ?
C39 C34 C35 117.6(7) . . ?
C34 C35 H35 119.3 . . ?
C36 C35 C34 121.4(8) . . ?
C36 C35 H35 119.3 . . ?
C35 C36 H36 120.1 . . ?
C37 C36 C35 119.8(8) . . ?
C37 C36 H36 120.1 . . ?
C36 C37 C38 120.3(7) . . ?
C36 C37 C40 122.4(9) . . ?
C38 C37 C40 117.1(9) . . ?
C37 C38 H38 120.5 . . ?
C39 C38 C37 119.0(9) . . ?
C39 C38 H38 120.5 . . ?
C34 C39 H39 119.1 . . ?
C38 C39 C34 121.8(9) . . ?
C38 C39 H39 119.1 . . ?
N6 C40 C37 120.3(9) . . ?
N6 C40 H40 119.8 . . ?
C37 C40 H40 119.8 . . ?
C42 C41 N6 118.3(8) . . ?
C46 C41 N6 122.0(8) . . ?
C46 C41 C42 119.6(7) . . ?
C41 C42 H42 120.2 . . ?
C41 C42 C43 119.7(8) . . ?
C43 C42 H42 120.2 . . ?
C42 C43 H43 118.7 . . ?
C42 C43 C44 122.6(7) . . ?
C44 C43 H43 118.7 . . ?
C43 C44 C140 119.5(7) . . ?
C45 C44 C43 116.6(7) . . ?
C45 C44 C140 123.8(8) . . ?
C44 C45 H45 119.0 . . ?
C44 C45 C46 122.0(9) . . ?
C46 C45 H45 119.0 . . ?
C41 C46 C45 119.4(8) . . ?
C41 C46 H46 120.3 . . ?
C45 C46 H46 120.3 . . ?
C48 C47 C5 123.0(6) . . ?
C48 C47 C52 117.9(6) . . ?
C52 C47 C5 119.0(6) . . ?
C47 C48 H48 119.3 . . ?
C47 C48 C49 121.5(7) . . ?
C49 C48 H48 119.3 . . ?
C48 C49 H49 120.1 . . ?
C50 C49 C48 119.9(7) . . ?
C50 C49 H49 120.1 . . ?
C49 C50 N7 118.6(6) . . ?
C49 C50 C51 119.5(6) . . ?
C51 C50 N7 121.8(7) . . ?
C50 C51 H51 120.3 . . ?
C50 C51 C52 119.4(7) . . ?
C52 C51 H51 120.3 . . ?
C47 C52 C51 121.5(7) . . ?
C47 C52 H52 119.3 . . ?
C51 C52 H52 119.3 . . ?
N7 C53 H53 119.3 . . ?
N7 C53 C54 121.3(7) . . ?
C54 C53 H53 119.3 . . ?
C55 C54 C53 122.5(7) . . ?
C55 C54 C59 117.5(6) . . ?
C59 C54 C53 120.0(7) . . ?
C54 C55 H55 119.0 . . ?
C56 C55 C54 122.1(7) . . ?
C56 C55 H55 119.0 . . ?
C55 C56 H56 118.9 . . ?
C55 C56 C57 122.1(7) . . ?
C57 C56 H56 118.9 . . ?
C56 C57 C60 120.4(7) . . ?
C58 C57 C56 116.1(6) . . ?
C58 C57 C60 123.4(7) . . ?
C57 C58 H58 118.9 . . ?
C57 C58 C59 122.3(8) . . ?
C59 C58 H58 118.9 . . ?
C54 C59 H59 120.1 . . ?
C58 C59 C54 119.8(7) . . ?
C58 C59 H59 120.1 . . ?
C61 C60 C57 121.7(7) . . ?
C61 C60 C65 116.0(7) . . ?
C65 C60 C57 122.2(7) . . ?
C60 C61 H61 118.2 . . ?
C62 C61 C60 123.5(8) . . ?
C62 C61 H61 118.2 . . ?
C61 C62 H62 120.0 . . ?
C61 C62 C63 120.0(8) . . ?
C63 C62 H62 120.0 . . ?
C62 C63 C64 119.3(7) . . ?
C62 C63 C66 121.4(8) . . ?
C64 C63 C66 119.2(8) . . ?
C63 C64 H64 120.3 . . ?
C63 C64 C65 119.4(8) . . ?
C65 C64 H64 120.3 . . ?
C60 C65 C64 121.8(8) . . ?
C60 C65 H65 119.1 . . ?
C64 C65 H65 119.1 . . ?
N8 C66 C63 121.7(8) . . ?
N8 C66 H66 119.2 . . ?
C63 C66 H66 119.2 . . ?
C68 C67 N8 116.3(9) . . ?
C72 C67 N8 123.9(8) . . ?
C72 C67 C68 119.7(7) . . ?
C67 C68 H68 120.4 . . ?
C69 C68 C67 119.2(9) . . ?
C69 C68 H68 120.4 . . ?
C68 C69 H69 119.1 . . ?
C70 C69 C68 121.7(8) . . ?
C70 C69 H69 119.1 . . ?
C69 C70 C71 118.2(7) . . ?
C69 C70 C135 122.2(7) . . ?
C71 C70 C135 119.2(7) . . ?
C70 C71 H71 119.5 . . ?
C70 C71 C72 121.1(8) . . ?
C72 C71 H71 119.5 . . ?
C67 C72 C71 119.7(8) . . ?
C67 C72 H72 120.1 . . ?
C71 C72 H72 120.1 . . ?
C74 C73 C10 122.8(8) . . ?
C74 C73 C78 118.0(7) . . ?
C78 C73 C10 119.2(7) . . ?
C73 C74 H74 119.9 . . ?
C73 C74 C75 120.2(8) . . ?
C75 C74 H74 119.9 . . ?
C74 C75 H75 119.7 . . ?
C76 C75 C74 120.7(8) . . ?
C76 C75 H75 119.7 . . ?
C75 C76 N9 115.6(8) . . ?
C75 C76 C77 120.0(7) . . ?
C77 C76 N9 124.4(8) . . ?
C76 C77 H77 120.4 . . ?
C76 C77 C78 119.2(8) . . ?
C78 C77 H77 120.4 . . ?
C73 C78 H78 119.1 . . ?
C77 C78 C73 121.8(8) . . ?
C77 C78 H78 119.1 . . ?
N9 C79 H79 119.1 . . ?
N9 C79 C80 121.8(8) . . ?
C80 C79 H79 119.1 . . ?
C81 C80 C79 120.4(8) . . ?
C81 C80 C85 119.4(7) . . ?
C85 C80 C79 120.2(8) . . ?
C80 C81 H81 120.1 . . ?
C80 C81 C82 119.8(8) . . ?
C82 C81 H81 120.1 . . ?
C81 C82 H82 118.9 . . ?
C81 C82 C83 122.2(8) . . ?
C83 C82 H82 118.9 . . ?
C82 C83 C86 120.7(7) . . ?
C84 C83 C82 117.3(8) . . ?
C84 C83 C86 122.0(7) . . ?
C83 C84 H84 119.2 . . ?
C83 C84 C85 121.7(9) . . ?
C85 C84 H84 119.2 . . ?
C80 C85 H85 120.4 . . ?
C84 C85 C80 119.2(8) . . ?
C84 C85 H85 120.4 . . ?
C87 C86 C83 120.3(5) . . ?
C87 C86 C91 120.0 . . ?
C91 C86 C83 119.6(5) . . ?
C86 C87 H87 120.0 . . ?
C86 C87 C88 120.0 . . ?
C88 C87 H87 120.0 . . ?
C87 C88 H88 120.0 . . ?
C87 C88 C89 120.0 . . ?
C89 C88 H88 120.0 . . ?
C88 C89 C92 118.6(6) . . ?
C90 C89 C88 120.0 . . ?
C90 C89 C92 121.3(6) . . ?
C89 C90 H90 120.0 . . ?
C89 C90 C91 120.0 . . ?
C91 C90 H90 120.0 . . ?
C86 C91 H91 120.0 . . ?
C90 C91 C86 120.0 . . ?
C90 C91 H91 120.0 . . ?
N10 C92 C89 123.4(9) . . ?
N10 C92 H92 118.3 . . ?
C89 C92 H92 118.3 . . ?
C94 C93 N10 117.6(9) . . ?
C98 C93 N10 123.2(9) . . ?
C98 C93 C94 119.0(8) . . ?
C93 C94 H94 119.8 . . ?
C93 C94 C95 120.4(8) . . ?
C95 C94 H94 119.8 . . ?
C94 C95 H95 119.5 . . ?
C96 C95 C94 121.0(9) . . ?
C96 C95 H95 119.5 . . ?
C95 C96 C97 117.8(8) . . ?
C95 C96 C130 123.1(8) . . ?
C97 C96 C130 118.9(8) . . ?
C96 C97 H97 118.9 . . ?
C96 C97 C98 122.2(8) . . ?
C98 C97 H97 118.9 . . ?
C93 C98 C97 119.4(9) . . ?
C93 C98 H98 120.3 . . ?
C97 C98 H98 120.3 . . ?
C100 C99 C15 121.6(6) . . ?
C100 C99 C104 118.2(6) . . ?
C104 C99 C15 119.9(6) . . ?
C99 C100 H100 119.8 . . ?
C99 C100 C101 120.4(6) . . ?
C101 C100 H100 119.8 . . ?
C100 C101 H101 119.2 . . ?
C102 C101 C100 121.7(7) . . ?
C102 C101 H101 119.2 . . ?
C101 C102 N11 117.0(6) . . ?
C101 C102 C103 118.1(6) . . ?
C103 C102 N11 124.9(6) . . ?
C102 C103 H103 120.2 . . ?
C104 C103 C102 119.5(6) . . ?
C104 C103 H103 120.2 . . ?
C99 C104 H104 119.0 . . ?
C103 C104 C99 122.1(7) . . ?
C103 C104 H104 119.0 . . ?
N11 C105 H105 117.7 . . ?
N11 C105 C106 124.6(7) . . ?
C106 C105 H105 117.7 . . ?
C107 C106 C105 123.8(7) . . ?
C111 C106 C105 117.9(7) . . ?
C111 C106 C107 118.3(6) . . ?
C106 C107 H107 119.8 . . ?
C108 C107 C106 120.5(7) . . ?
C108 C107 H107 119.8 . . ?
C107 C108 H108 118.8 . . ?
C107 C108 C109 122.4(8) . . ?
C109 C108 H108 118.8 . . ?
C108 C109 C110 116.5(6) . . ?
C108 C109 C112 122.9(7) . . ?
C110 C109 C112 120.6(6) . . ?
C109 C110 H110 119.2 . . ?
C111 C110 C109 121.5(7) . . ?
C111 C110 H110 119.2 . . ?
C106 C111 C110 120.9(7) . . ?
C106 C111 H111 119.6 . . ?
C110 C111 H111 119.6 . . ?
C113 C112 C109 120.6(6) . . ?
C113 C112 C117 117.6(6) . . ?
C117 C112 C109 121.7(7) . . ?
C112 C113 H113 120.1 . . ?
C114 C113 C112 119.8(7) . . ?
C114 C113 H113 120.1 . . ?
C113 C114 H114 118.9 . . ?
C115 C114 C113 122.2(7) . . ?
C115 C114 H114 118.9 . . ?
C114 C115 C118 122.1(7) . . ?
C116 C115 C114 117.6(6) . . ?
C116 C115 C118 119.9(7) . . ?
C115 C116 H116 119.1 . . ?
C115 C116 C117 121.9(7) . . ?
C117 C116 H116 119.1 . . ?
C112 C117 H117 119.6 . . ?
C116 C117 C112 120.8(7) . . ?
C116 C117 H117 119.6 . . ?
N12 C118 C115 120.3(7) . . ?
N12 C118 H118 119.9 . . ?
C115 C118 H118 119.9 . . ?
C120 C119 N12 115.5(6) . . ?
C120 C119 C124 120.0(6) . . ?
C124 C119 N12 124.3(7) . . ?
C119 C120 H120 119.8 . . ?
C119 C120 C121 120.4(7) . . ?
C121 C120 H120 119.8 . . ?
C120 C121 H121 120.0 . . ?
C122 C121 C120 120.0(7) . . ?
C122 C121 H121 120.0 . . ?
C121 C122 C125 119.5(6) . . ?
C123 C122 C121 118.8(6) . . ?
C123 C122 C125 121.5(6) . . ?
C122 C123 H123 119.2 . . ?
C122 C123 C124 121.6(7) . . ?
C124 C123 H123 119.2 . . ?
C119 C124 C123 119.1(7) . . ?
C119 C124 H124 120.5 . . ?
C123 C124 H124 120.5 . . ?
C126 C125 C122 110.5(5) . . ?
C126 C125 C145 108.0(6) . . ?
C144 C125 C122 110.7(6) . . ?
C144 C125 C126 110.5(6) . . ?
C144 C125 C145 109.7(6) . . ?
C145 C125 C122 107.3(6) . . ?
N13 C126 C125 122.4(6) . . ?
C127 C126 N13 107.3(7) . . ?
C127 C126 C125 130.3(7) . . ?
C126 C127 H127 126.1 . . ?
C126 C127 C128 107.8(7) . . ?
C128 C127 H127 126.1 . . ?
C127 C128 H128 125.3 . . ?
C129 C128 C127 109.3(7) . . ?
C129 C128 H128 125.3 . . ?
N13 C129 C130 123.1(7) . . ?
C128 C129 N13 104.6(7) . . ?
C128 C129 C130 132.3(7) . . ?
C129 C130 C96 111.0(7) . . ?
C129 C130 C131 111.5(6) . . ?
C129 C130 C151 109.0(7) . . ?
C131 C130 C96 109.4(7) . . ?
C131 C130 C151 106.8(7) . . ?
C151 C130 C96 109.0(6) . . ?
N14 C131 C130 122.8(7) . . ?
C132 C131 N14 106.3(7) . . ?
C132 C131 C130 130.9(8) . . ?
C131 C132 H132 125.5 . . ?
C131 C132 C133 109.1(7) . . ?
C133 C132 H132 125.5 . . ?
C132 C133 H133 126.6 . . ?
C134 C133 C132 106.8(8) . . ?
C134 C133 H133 126.6 . . ?
N14 C134 C133 107.5(8) . . ?
N14 C134 C135 122.8(7) . . ?
C133 C134 C135 129.6(8) . . ?
C134 C135 C70 109.7(6) . . ?
C134 C135 C136 109.7(6) . . ?
C134 C135 C157 108.5(7) . . ?
C136 C135 C70 111.4(6) . . ?
C136 C135 C157 109.3(7) . . ?
C157 C135 C70 108.2(6) . . ?
N15 C136 C135 122.7(7) . . ?
C137 C136 N15 106.2(8) . . ?
C137 C136 C135 131.0(9) . . ?
C136 C137 H137 126.0 . . ?
C136 C137 C138 108.0(8) . . ?
C138 C137 H137 126.0 . . ?
C137 C138 H138 125.0 . . ?
C139 C138 C137 110.1(7) . . ?
C139 C138 H138 125.0 . . ?
N15 C139 C140 123.8(7) . . ?
C138 C139 N15 104.8(8) . . ?
C138 C139 C140 131.3(8) . . ?
C44 C140 C163 106.4(6) . . ?
C139 C140 C44 112.1(6) . . ?
C139 C140 C141 112.6(6) . . ?
C139 C140 C163 109.1(7) . . ?
C141 C140 C44 108.2(6) . . ?
C141 C140 C163 108.2(6) . . ?
N16 C141 C140 122.0(6) . . ?
C142 C141 N16 106.9(7) . . ?
C142 C141 C140 130.9(7) . . ?
C141 C142 H142 126.1 . . ?
C141 C142 C143 107.8(6) . . ?
C143 C142 H142 126.1 . . ?
C142 C143 H143 125.7 . . ?
C144 C143 C142 108.6(7) . . ?
C144 C143 H143 125.7 . . ?
N16 C144 C125 122.7(6) . . ?
N16 C144 C143 105.7(7) . . ?
C143 C144 C125 131.5(7) . . ?
C125 C145 H14A 108.2 . . ?
C125 C145 H14B 108.2 . . ?
H14A C145 H14B 107.4 . . ?
C146 C145 C125 116.3(6) . . ?
C146 C145 H14A 108.2 . . ?
C146 C145 H14B 108.2 . . ?
C145 C146 H14C 109.2 . . ?
C145 C146 H14D 109.2 . . ?
H14C C146 H14D 107.9 . . ?
C147 C146 C145 111.8(6) . . ?
C147 C146 H14C 109.3 . . ?
C147 C146 H14D 109.2 . . ?
C146 C147 H14E 110.1 . . ?
C146 C147 H14F 110.1 . . ?
C146 C147 H14G 102.9 . . ?
C146 C147 H14H 102.9 . . ?
C146 C147 C148 107.9(8) . . ?
H14E C147 H14F 108.4 . . ?
H14G C147 H14H 105.1 . . ?
C148 C147 H14E 110.1 . . ?
C148 C147 H14F 110.1 . . ?
C248 C147 C146 136.8(19) . . ?
C248 C147 H14G 102.9 . . ?
C248 C147 H14H 102.9 . . ?
O1 C148 C147 133.1(10) . . ?
O1 C148 O2 117.4(10) . . ?
O2 C148 C147 108.4(8) . . ?
C148 O2 C149 114.3(9) . . ?
O2 C149 H14I 111.1 . . ?
O2 C149 H14J 111.1 . . ?
O2 C149 C150 103.4(11) . . ?
H14I C149 H14J 109.0 . . ?
C150 C149 H14I 111.1 . . ?
C150 C149 H14J 111.1 . . ?
C149 C150 H15A 109.5 . . ?
C149 C150 H15B 109.5 . . ?
C149 C150 H15C 109.5 . . ?
H15A C150 H15B 109.5 . . ?
H15A C150 H15C 109.5 . . ?
H15B C150 H15C 109.5 . . ?
O1' C248 C147 137(3) . . ?
O1' C248 O2' 122(3) . . ?
O2' C248 C147 99(2) . . ?
C248 O2' C249 119(2) . . ?
O2' C249 H24A 110.5 . . ?
O2' C249 H24B 110.5 . . ?
O2' C249 C250 106(2) . . ?
H24A C249 H24B 108.7 . . ?
C250 C249 H24A 110.5 . . ?
C250 C249 H24B 110.5 . . ?
C249 C250 H25A 109.5 . . ?
C249 C250 H25B 109.5 . . ?
C249 C250 H25C 109.5 . . ?
H25A C250 H25B 109.5 . . ?
H25A C250 H25C 109.5 . . ?
H25B C250 H25C 109.5 . . ?
C130 C151 H15D 107.0 . . ?
C130 C151 H15E 107.0 . . ?
C130 C151 H15F 108.3 . . ?
C130 C151 H15G 108.3 . . ?
H15D C151 H15E 106.8 . . ?
H15F C151 H15G 107.4 . . ?
C152 C151 C130 116.1(14) . . ?
C152 C151 H15F 108.3 . . ?
C152 C151 H15G 108.3 . . ?
C252 C151 C130 121.1(10) . . ?
C252 C151 H15D 107.0 . . ?
C252 C151 H15E 107.0 . . ?
C151 C152 H15H 108.9 . . ?
C151 C152 H15I 108.9 . . ?
C151 C152 C153 113(2) . . ?
H15H C152 H15I 107.7 . . ?
C153 C152 H15H 108.9 . . ?
C153 C152 H15I 108.9 . . ?
C152 C153 H15J 109.3 . . ?
C152 C153 H15K 109.3 . . ?
H15J C153 H15K 108.0 . . ?
C154 C153 C152 112(2) . . ?
C154 C153 H15J 109.3 . . ?
C154 C153 H15K 109.3 . . ?
O3 C154 C153 105(3) . . ?
O3 C154 O4 132(3) . . ?
O4 C154 C153 106(2) . . ?
C154 O4 C155 124(3) . . ?
O4 C155 H15L 112.4 . . ?
O4 C155 H15M 112.4 . . ?
O4 C155 C156 97(2) . . ?
H15L C155 H15M 109.9 . . ?
C156 C155 H15L 112.4 . . ?
C156 C155 H15M 112.4 . . ?
C155 C156 H15N 109.5 . . ?
C155 C156 H15O 109.5 . . ?
C155 C156 H15P 109.5 . . ?
H15N C156 H15O 109.5 . . ?
H15N C156 H15P 109.5 . . ?
H15O C156 H15P 109.5 . . ?
C151 C252 H25D 109.2 . . ?
C151 C252 H25E 109.2 . . ?
C151 C252 C253 112.1(13) . . ?
H25D C252 H25E 107.9 . . ?
C253 C252 H25D 109.2 . . ?
C253 C252 H25E 109.2 . . ?
C252 C253 H25F 109.7 . . ?
C252 C253 H25G 109.7 . . ?
H25F C253 H25G 108.2 . . ?
C254 C253 C252 110.0(13) . . ?
C254 C253 H25F 109.7 . . ?
C254 C253 H25G 109.7 . . ?
O3' C254 C253 115.4(18) . . ?
O3' C254 O4' 127.6(19) . . ?
O4' C254 C253 115.5(17) . . ?
C254 O4' C255 123.1(16) . . ?
O4' C255 H25H 112.4 . . ?
O4' C255 H25I 112.4 . . ?
O4' C255 C256 96.9(17) . . ?
H25H C255 H25I 109.9 . . ?
C256 C255 H25H 112.4 . . ?
C256 C255 H25I 112.4 . . ?
C255 C256 H25J 109.5 . . ?
C255 C256 H25K 109.5 . . ?
C255 C256 H25L 109.5 . . ?
H25J C256 H25K 109.5 . . ?
H25J C256 H25L 109.5 . . ?
H25K C256 H25L 109.5 . . ?
C135 C157 H15Q 108.1 . . ?
C135 C157 H15R 108.1 . . ?
H15Q C157 H15R 107.3 . . ?
C158 C157 C135 116.9(7) . . ?
C158 C157 H15Q 108.1 . . ?
C158 C157 H15R 108.1 . . ?
C157 C158 H15S 109.1 . . ?
C157 C158 H15T 109.1 . . ?
C157 C158 C159 112.6(8) . . ?
H15S C158 H15T 107.8 . . ?
C159 C158 H15S 109.1 . . ?
C159 C158 H15T 109.1 . . ?
C158 C159 H15U 107.4 . . ?
C158 C159 H15V 107.4 . . ?
H15U C159 H15V 106.9 . . ?
C160 C159 C158 119.6(11) . . ?
C160 C159 H15U 107.4 . . ?
C160 C159 H15V 107.4 . . ?
O5 C160 C159 124.1(13) . . ?
O5 C160 O6 125.8(13) . . ?
O6 C160 C159 110.1(11) . . ?
C160 O6 C161 116.3(11) . . ?
O6 C161 H16A 110.5 . . ?
O6 C161 H16B 110.5 . . ?
O6 C161 C162 106.1(12) . . ?
H16A C161 H16B 108.7 . . ?
C162 C161 H16A 110.5 . . ?
C162 C161 H16B 110.5 . . ?
C161 C162 H16C 109.5 . . ?
C161 C162 H16D 109.5 . . ?
C161 C162 H16E 109.5 . . ?
H16C C162 H16D 109.5 . . ?
H16C C162 H16E 109.5 . . ?
H16D C162 H16E 109.5 . . ?
C140 C163 H16F 108.5 . . ?
C140 C163 H16G 108.5 . . ?
H16F C163 H16G 107.5 . . ?
C164 C163 C140 115.2(6) . . ?
C164 C163 H16F 108.5 . . ?
C164 C163 H16G 108.5 . . ?
C163 C164 H16H 108.8 . . ?
C163 C164 H16I 108.8 . . ?
H16H C164 H16I 107.7 . . ?
C165 C164 C163 113.8(7) . . ?
C165 C164 H16H 108.8 . . ?
C165 C164 H16I 108.8 . . ?
C164 C165 H16J 106.7 . . ?
C164 C165 H16K 106.7 . . ?
C164 C165 H16L 109.5 . . ?
C164 C165 H16M 109.5 . . ?
H16J C165 H16K 106.6 . . ?
H16L C165 H16M 108.1 . . ?
C166 C165 C164 122.7(9) . . ?
C166 C165 H16J 106.7 . . ?
C166 C165 H16K 106.7 . . ?
C266 C165 C164 110.5(11) . . ?
C266 C165 H16L 109.5 . . ?
C266 C165 H16M 109.5 . . ?
O7 C166 C165 126.7(14) . . ?
O7 C166 O8 118.7(13) . . ?
O8 C166 C165 114.6(11) . . ?
C166 O8 C167 112.1(9) . . ?
O8 C167 H16N 111.9 . . ?
O8 C167 H16O 111.9 . . ?
O8 C167 C168 99.2(11) . . ?
H16N C167 H16O 109.6 . . ?
C168 C167 H16N 111.9 . . ?
C168 C167 H16O 111.9 . . ?
C167 C168 H16P 109.5 . . ?
C167 C168 H16Q 109.5 . . ?
C167 C168 H16R 109.5 . . ?
H16P C168 H16Q 109.5 . . ?
H16P C168 H16R 109.5 . . ?
H16Q C168 H16R 109.5 . . ?
O7' C266 C165 127(2) . . ?
O7' C266 O8' 126(2) . . ?
O8' C266 C165 106.5(19) . . ?
C266 O8' C267 113.7(19) . . ?
O8' C267 H26A 111.2 . . ?
O8' C267 H26B 111.2 . . ?
O8' C267 C268 103.0(18) . . ?
H26A C267 H26B 109.1 . . ?
C268 C267 H26A 111.2 . . ?
C268 C267 H26B 111.2 . . ?
C267 C268 H26C 109.5 . . ?
C267 C268 H26D 109.5 . . ?
C267 C268 H26E 109.5 . . ?
H26C C268 H26D 109.5 . . ?
H26C C268 H26E 109.5 . . ?
H26D C268 H26E 109.5 . . ?
C5 C169 H16S 108.2 . . ?
C5 C169 H16T 108.2 . . ?
H16S C169 H16T 107.4 . . ?
C170 C169 C5 116.2(5) . . ?
C170 C169 H16S 108.2 . . ?
C170 C169 H16T 108.2 . . ?
C169 C170 H17A 109.0 . . ?
C169 C170 H17B 109.0 . . ?
C169 C170 C171 113.0(6) . . ?
H17A C170 H17B 107.8 . . ?
C171 C170 H17A 109.0 . . ?
C171 C170 H17B 109.0 . . ?
C170 C171 H17C 108.0 . . ?
C170 C171 H17D 108.0 . . ?
C170 C171 H17E 109.6 . . ?
C170 C171 H17F 109.6 . . ?
C170 C171 C272 110(3) . . ?
H17C C171 H17D 107.2 . . ?
H17E C171 H17F 108.1 . . ?
C172 C171 C170 117.3(8) . . ?
C172 C171 H17C 108.0 . . ?
C172 C171 H17D 108.0 . . ?
C272 C171 H17E 109.6 . . ?
C272 C171 H17F 109.6 . . ?
O9 C172 C171 126.3(11) . . ?
O9 C172 O10 116.7(9) . . ?
O10 C172 C171 113.3(8) . . ?
C172 O10 C173 115.5(8) . . ?
O10 C173 H17G 110.8 . . ?
O10 C173 H17H 110.8 . . ?
O10 C173 C174 104.6(10) . . ?
H17G C173 H17H 108.9 . . ?
C174 C173 H17G 110.8 . . ?
C174 C173 H17H 110.8 . . ?
C173 C174 H17I 109.5 . . ?
C173 C174 H17J 109.5 . . ?
C173 C174 H17K 109.5 . . ?
H17I C174 H17J 109.5 . . ?
H17I C174 H17K 109.5 . . ?
H17J C174 H17K 109.5 . . ?
O9' C272 C171 114(2) . . ?
O9' C272 O10' 124(3) . . ?
O10' C272 C171 118(2) . . ?
C272 O10' C273 123(3) . . ?
O10' C273 H27A 111.0 . . ?
O10' C273 H27B 111.0 . . ?
O10' C273 C274 103.9(14) . . ?
H27A C273 H27B 109.0 . . ?
C274 C273 H27A 111.0 . . ?
C274 C273 H27B 111.0 . . ?
C273 C274 H27C 109.5 . . ?
C273 C274 H27D 109.5 . . ?
C273 C274 H27E 109.5 . . ?
H27C C274 H27D 109.5 . . ?
H27C C274 H27E 109.5 . . ?
H27D C274 H27E 109.5 . . ?
C10 C175 H17L 108.3 . . ?
C10 C175 H17M 108.3 . . ?
H17L C175 H17M 107.4 . . ?
C176 C175 C10 116.0(6) . . ?
C176 C175 H17L 108.3 . . ?
C176 C175 H17M 108.3 . . ?
C175 C176 H17N 109.2 . . ?
C175 C176 H17O 109.2 . . ?
H17N C176 H17O 107.9 . . ?
C177 C176 C175 111.8(7) . . ?
C177 C176 H17N 109.2 . . ?
C177 C176 H17O 109.2 . . ?
C176 C177 H17P 108.5 . . ?
C176 C177 H17Q 108.5 . . ?
C176 C177 H17R 112.6 . . ?
C176 C177 H17S 112.6 . . ?
C176 C177 C278 95.7(17) . . ?
H17P C177 H17Q 107.5 . . ?
H17R C177 H17S 110.1 . . ?
C178 C177 C176 115.1(10) . . ?
C178 C177 H17P 108.5 . . ?
C178 C177 H17Q 108.5 . . ?
C278 C177 H17R 112.6 . . ?
C278 C177 H17S 112.6 . . ?
O11 C178 C177 126.9(15) . . ?
O11 C178 O12 126.6(15) . . ?
O12 C178 C177 106.4(11) . . ?
C179 O12 C178 118.0(15) . . ?
O12 C179 H17T 106.0 . . ?
O12 C179 H17U 106.0 . . ?
O12 C179 C180 125(2) . . ?
H17T C179 H17U 106.3 . . ?
C180 C179 H17T 106.0 . . ?
C180 C179 H17U 106.0 . . ?
C179 C180 H18A 109.5 . . ?
C179 C180 H18B 109.5 . . ?
C179 C180 H18C 109.5 . . ?
H18A C180 H18B 109.5 . . ?
H18A C180 H18C 109.5 . . ?
H18B C180 H18C 109.5 . . ?
O11' C278 C177 127(3) . . ?
O11' C278 O12' 110(3) . . ?
O12' C278 C177 120(2) . . ?
C278 O12' C279 131(4) . . ?
O12' C279 H27F 107.2 . . ?
O12' C279 H27G 107.2 . . ?
O12' C279 C280 120(5) . . ?
H27F C279 H27G 106.9 . . ?
C280 C279 H27F 107.2 . . ?
C280 C279 H27G 107.2 . . ?
C279 C280 H28A 109.5 . . ?
C279 C280 H28B 109.5 . . ?
C279 C280 H28C 109.5 . . ?
H28A C280 H28B 109.5 . . ?
H28A C280 H28C 109.5 . . ?
H28B C280 H28C 109.5 . . ?
C15 C181 H18D 107.8 . . ?
C15 C181 H18E 107.8 . . ?
H18D C181 H18E 107.1 . . ?
C182 C181 C15 118.2(6) . . ?
C182 C181 H18D 107.8 . . ?
C182 C181 H18E 107.8 . . ?
C181 C182 H18F 109.3 . . ?
C181 C182 H18G 109.3 . . ?
C181 C182 C183 111.4(6) . . ?
H18F C182 H18G 108.0 . . ?
C183 C182 H18F 109.3 . . ?
C183 C182 H18G 109.3 . . ?
C182 C183 H18H 109.0 . . ?
C182 C183 H18I 109.0 . . ?
H18H C183 H18I 107.8 . . ?
C184 C183 C182 112.8(6) . . ?
C184 C183 H18H 109.0 . . ?
C184 C183 H18I 109.0 . . ?
O13 C184 C183 129.2(7) . . ?
O13 C184 O14 121.6(7) . . ?
O14 C184 C183 109.2(6) . . ?
C184 O14 C185 116.2(6) . . ?
O14 C185 H18J 111.2 . . ?
O14 C185 H18K 111.2 . . ?
O14 C185 C186 102.7(9) . . ?
H18J C185 H18K 109.1 . . ?
C186 C185 H18J 111.2 . . ?
C186 C185 H18K 111.2 . . ?
C185 C186 H18L 109.5 . . ?
C185 C186 H18M 109.5 . . ?
C185 C186 H18N 109.5 . . ?
H18L C186 H18M 109.5 . . ?
H18L C186 H18N 109.5 . . ?
H18M C186 H18N 109.5 . . ?
C20 C187 H18O 107.8 . . ?
C20 C187 H18P 107.8 . . ?
H18O C187 H18P 107.2 . . ?
C188 C187 C20 117.8(5) . . ?
C188 C187 H18O 107.8 . . ?
C188 C187 H18P 107.8 . . ?
C187 C188 H18Q 109.4 . . ?
C187 C188 H18R 109.4 . . ?
C187 C188 C189 111.0(6) . . ?
H18Q C188 H18R 108.0 . . ?
C189 C188 H18Q 109.4 . . ?
C189 C188 H18R 109.4 . . ?
C188 C189 H18S 109.4 . . ?
C188 C189 H18T 109.4 . . ?
H18S C189 H18T 108.0 . . ?
C190 C189 C188 111.2(6) . . ?
C190 C189 H18S 109.4 . . ?
C190 C189 H18T 109.4 . . ?
O15 C190 C189 130.2(7) . . ?
O15 C190 O16 121.2(7) . . ?
O16 C190 C189 108.5(7) . . ?
C190 O16 C191 112.0(8) . . ?
O16 C191 H19A 112.5 . . ?
O16 C191 H19B 112.5 . . ?
O16 C191 C192 96.1(13) . . ?
H19A C191 H19B 110.1 . . ?
C192 C191 H19A 112.5 . . ?
C192 C191 H19B 112.5 . . ?
C191 C192 H19C 109.5 . . ?
C191 C192 H19D 109.5 . . ?
C191 C192 H19E 109.5 . . ?
H19C C192 H19D 109.5 . . ?
H19C C192 H19E 109.5 . . ?
H19D C192 H19E 109.5 . . ?
O1B C1B C2B 122.7(7) . . ?
O1B C1B C5B 123.9(7) . . ?
C5B C1B C2B 113.4(6) . . ?
C13B N2B C12B 120.5(7) . . ?
C17B N2B C12B 121.1(7) . . ?
C17B N2B C13B 117.3(7) . . ?
C3B N1B C6B 120.5(8) . . ?
C4B N1B C3B 117.9(7) . . ?
C4B N1B C6B 120.7(8) . . ?
C1B C2B H2B 118.9 . . ?
C3B C2B C1B 122.2(8) . . ?
C3B C2B H2B 118.9 . . ?
N1B C3B C2B 121.9(8) . . ?
N1B C3B H3B 119.0 . . ?
C2B C3B H3B 119.0 . . ?
N1B C4B H4B 118.2 . . ?
N1B C4B C5B 123.7(8) . . ?
C5B C4B H4B 118.2 . . ?
C1B C5B H5B 119.7 . . ?
C4B C5B C1B 120.6(8) . . ?
C4B C5B H5B 119.7 . . ?
N1B C6B H6BA 107.9 . . ?
N1B C6B H6BB 107.9 . . ?
H6BA C6B H6BB 107.2 . . ?
C7B C6B N1B 117.7(6) . . ?
C7B C6B H6BA 107.9 . . ?
C7B C6B H6BB 107.9 . . ?
C6B C7B H7BA 109.6 . . ?
C6B C7B H7BB 109.6 . . ?
C6B C7B C8B 110.1(6) . . ?
H7BA C7B H7BB 108.2 . . ?
C8B C7B H7BA 109.6 . . ?
C8B C7B H7BB 109.6 . . ?
C7B C8B H8BA 107.9 . . ?
C7B C8B H8BB 107.9 . . ?
H8BA C8B H8BB 107.2 . . ?
C9B C8B C7B 117.8(6) . . ?
C9B C8B H8BA 107.9 . . ?
C9B C8B H8BB 107.9 . . ?
C8B C9B H9BA 109.0 . . ?
C8B C9B H9BB 109.0 . . ?
C8B C9B C10B 113.0(6) . . ?
H9BA C9B H9BB 107.8 . . ?
C10B C9B H9BA 109.0 . . ?
C10B C9B H9BB 109.0 . . ?
C9B C10B H10A 107.9 . . ?
C9B C10B H10B 107.9 . . ?
C9B C10B C11B 117.7(6) . . ?
H10A C10B H10B 107.2 . . ?
C11B C10B H10A 107.9 . . ?
C11B C10B H10B 107.9 . . ?
C10B C11B H11A 109.7 . . ?
C10B C11B H11B 109.7 . . ?
H11A C11B H11B 108.2 . . ?
C12B C11B C10B 109.7(6) . . ?
C12B C11B H11A 109.7 . . ?
C12B C11B H11B 109.7 . . ?
N2B C12B C11B 117.1(6) . . ?
N2B C12B H12A 108.0 . . ?
N2B C12B H12B 108.0 . . ?
C11B C12B H12A 108.0 . . ?
C11B C12B H12B 108.0 . . ?
H12A C12B H12B 107.3 . . ?
N2B C13B H13B 119.2 . . ?
N2B C13B C14B 121.7(8) . . ?
C14B C13B H13B 119.2 . . ?
C13B C14B H14K 119.1 . . ?
C13B C14B C15B 121.9(9) . . ?
C15B C14B H14K 119.1 . . ?
O2B C15B C14B 125.1(8) . . ?
O2B C15B C16B 123.0(7) . . ?
C16B C15B C14B 111.8(7) . . ?
C15B C16B H16U 118.0 . . ?
C15B C16B C17B 123.9(8) . . ?
C17B C16B H16U 118.0 . . ?
N2B C17B C16B 123.2(9) . . ?
N2B C17B H17V 118.4 . . ?
C16B C17B H17V 118.4 . . ?
O1C C1C C2C 119.9(5) . . ?
O1C C1C C5C 120.1(5) . . ?
C2C C1C C5C 120.0 . . ?
C1C C2C H2C 120.0 . . ?
C3C C2C C1C 120.0 . . ?
C3C C2C H2C 120.0 . . ?
C2C C3C H3C 120.0 . . ?
C2C C3C N1C 120.0 . . ?
N1C C3C H3C 120.0 . . ?
C3C N1C C4C 120.0 . . ?
C3C N1C C6C 118.9(4) . . ?
C4C N1C C6C 121.1(4) . . ?
N1C C4C H4C 120.0 . . ?
C5C C4C N1C 120.0 . . ?
C5C C4C H4C 120.0 . . ?
C1C C5C H5C 120.0 . . ?
C4C C5C C1C 120.0 . . ?
C4C C5C H5C 120.0 . . ?
N1C C6C H6CA 109.0 . . ?
N1C C6C H6CB 109.0 . . ?
N1C C6C C7C 113.0(5) . . ?
H6CA C6C H6CB 107.8 . . ?
C7C C6C H6CA 109.0 . . ?
C7C C6C H6CB 109.0 . . ?
C6C C7C H7CA 108.6 . . ?
C6C C7C H7CB 108.6 . . ?
C6C C7C C8C 114.7(7) . . ?
H7CA C7C H7CB 107.6 . . ?
C8C C7C H7CA 108.6 . . ?
C8C C7C H7CB 108.6 . . ?
C7C C8C H8CA 108.5 . . ?
C7C C8C H8CB 108.5 . . ?
H8CA C8C H8CB 107.5 . . ?
C9C C8C C7C 115.0(6) . . ?
C9C C8C H8CA 108.5 . . ?
C9C C8C H8CB 108.5 . . ?
C8C C9C H9CA 108.9 . . ?
C8C C9C H9CB 108.9 . . ?
C8C C9C C10C 113.3(6) . . ?
H9CA C9C H9CB 107.7 . . ?
C10C C9C H9CA 108.9 . . ?
C10C C9C H9CB 108.9 . . ?
C9C C10C H10C 109.0 . . ?
C9C C10C H10D 109.0 . . ?
H10C C10C H10D 107.8 . . ?
C11C C10C C9C 112.7(6) . . ?
C11C C10C H10C 109.0 . . ?
C11C C10C H10D 109.0 . . ?
C10C C11C H11C 108.7 . . ?
C10C C11C H11D 108.7 . . ?
H11C C11C H11D 107.6 . . ?
C12C C11C C10C 114.4(6) . . ?
C12C C11C H11C 108.7 . . ?
C12C C11C H11D 108.7 . . ?
C11C C12C H12C 109.1 . . ?
C11C C12C H12D 109.1 . . ?
C11C C12C N2C 112.5(5) . . ?
H12C C12C H12D 107.8 . . ?
N2C C12C H12C 109.1 . . ?
N2C C12C H12D 109.1 . . ?
C13C N2C C12C 121.1(5) . . ?
C13C N2C C17C 120.0 . . ?
C17C N2C C12C 118.6(5) . . ?
N2C C13C H13C 120.0 . . ?
N2C C13C C14C 120.0 . . ?
C14C C13C H13C 120.0 . . ?
C13C C14C H14L 120.0 . . ?
C13C C14C C15C 120.0 . . ?
C15C C14C H14L 120.0 . . ?
O2C C15C C14C 120.0(5) . . ?
O2C C15C C16C 119.7(5) . . ?
C16C C15C C14C 120.0 . . ?
C15C C16C H16V 120.0 . . ?
C17C C16C C15C 120.0 . . ?
C17C C16C H16V 120.0 . . ?
N2C C17C H17W 120.0 . . ?
C16C C17C N2C 120.0 . . ?
C16C C17C H17W 120.0 . . ?
H1SA C1S' H1SB 109.5 . . ?
H1SA C1S' H1SC 109.5 . . ?
H1SB C1S' H1SC 109.5 . . ?
C2S' C1S' H1SA 109.5 . . ?
C2S' C1S' H1SB 109.5 . . ?
C2S' C1S' H1SC 109.5 . . ?
C3S' C2S' C1S' 118.8(11) . . ?
C3S' C2S' C7S' 120.0 . . ?
C7S' C2S' C1S' 121.1(11) . . ?
C2S' C3S' H3S' 120.0 . . ?
C4S' C3S' C2S' 120.0 . . ?
C4S' C3S' H3S' 120.0 . . ?
C3S' C4S' H4S' 120.0 . . ?
C3S' C4S' C5S' 120.0 . . ?
C5S' C4S' H4S' 120.0 . . ?
C4S' C5S' C8S' 117.3(11) . . ?
C6S' C5S' C4S' 120.0 . . ?
C6S' C5S' C8S' 122.7(11) . . ?
C5S' C6S' H6S' 120.0 . . ?
C7S' C6S' C5S' 120.0 . . ?
C7S' C6S' H6S' 120.0 . . ?
C2S' C7S' H7S' 120.0 . . ?
C6S' C7S' C2S' 120.0 . . ?
C6S' C7S' H7S' 120.0 . . ?
C5S' C8S' H8SA 109.5 . . ?
C5S' C8S' H8SB 109.5 . . ?
C5S' C8S' H8SC 109.5 . . ?
H8SA C8S' H8SB 109.5 . . ?
H8SA C8S' H8SC 109.5 . . ?
H8SB C8S' H8SC 109.5 . . ?
H1WA O1W H1WB 109(3) . . ?
H2WA O2W H2WB 110.6 . . ?
H2WC O2W' H2WD 110.1 . . ?
H3WA O3W H3WB 111.1 . . ?

loop_
_geom_bond_atom_site_label_1
_geom_bond_atom_site_label_2
_geom_bond_distance
_geom_bond_site_symmetry_2
_geom_bond_publ_flag
N1 H1 0.8800 . ?
N1 C1 1.377(8) . ?
N1 C4 1.375(8) . ?
N2 H2 0.8800 . ?
N2 C6 1.387(8) . ?
N2 C9 1.381(8) . ?
N3 H3 0.8800 . ?
N3 C11 1.374(8) . ?
N3 C14 1.392(8) . ?
N4 H4 0.8800 . ?
N4 C16 1.374(8) . ?
N4 C19 1.394(8) . ?
N5 C24 1.427(8) . ?
N5 C27 1.267(9) . ?
N6 C40 1.242(10) . ?
N6 C41 1.428(9) . ?
N7 C50 1.423(8) . ?
N7 C53 1.293(9) . ?
N8 C66 1.271(10) . ?
N8 C67 1.423(10) . ?
N9 C76 1.428(9) . ?
N9 C79 1.250(10) . ?
N10 C92 1.239(11) . ?
N10 C93 1.418(11) . ?
N11 C102 1.419(8) . ?
N11 C105 1.284(8) . ?
N12 C118 1.259(9) . ?
N12 C119 1.449(8) . ?
N13 H13 0.8800 . ?
N13 C126 1.358(9) . ?
N13 C129 1.400(8) . ?
N14 H14 0.8800 . ?
N14 C131 1.384(9) . ?
N14 C134 1.360(9) . ?
N15 H15 0.8800 . ?
N15 C136 1.380(10) . ?
N15 C139 1.387(9) . ?
N16 H16 0.8800 . ?
N16 C141 1.378(9) . ?
N16 C144 1.377(9) . ?
C1 C2 1.352(8) . ?
C1 C20 1.525(9) . ?
C2 H2A 0.9500 . ?
C2 C3 1.397(9) . ?
C3 H3A 0.9500 . ?
C3 C4 1.372(9) . ?
C4 C5 1.516(9) . ?
C5 C6 1.505(10) . ?
C5 C47 1.535(9) . ?
C5 C169 1.558(9) . ?
C6 C7 1.382(9) . ?
C7 H7 0.9500 . ?
C7 C8 1.404(10) . ?
C8 H8 0.9500 . ?
C8 C9 1.358(9) . ?
C9 C10 1.509(10) . ?
C10 C11 1.512(10) . ?
C10 C73 1.531(9) . ?
C10 C175 1.553(9) . ?
C11 C12 1.363(9) . ?
C12 H12 0.9500 . ?
C12 C13 1.404(9) . ?
C13 H13A 0.9500 . ?
C13 C14 1.377(8) . ?
C14 C15 1.506(9) . ?
C15 C16 1.530(9) . ?
C15 C99 1.549(8) . ?
C15 C181 1.535(9) . ?
C16 C17 1.370(9) . ?
C17 H17 0.9500 . ?
C17 C18 1.398(9) . ?
C18 H18 0.9500 . ?
C18 C19 1.381(9) . ?
C19 C20 1.495(9) . ?
C20 C21 1.556(8) . ?
C20 C187 1.549(9) . ?
C21 C22 1.380(9) . ?
C21 C26 1.383(9) . ?
C22 H22 0.9500 . ?
C22 C23 1.379(9) . ?
C23 H23 0.9500 . ?
C23 C24 1.381(10) . ?
C24 C25 1.384(10) . ?
C25 H25 0.9500 . ?
C25 C26 1.374(9) . ?
C26 H26 0.9500 . ?
C27 H27 0.9500 . ?
C27 C28 1.458(10) . ?
C28 C29 1.365(10) . ?
C28 C33 1.387(11) . ?
C29 H29 0.9500 . ?
C29 C30 1.395(9) . ?
C30 H30 0.9500 . ?
C30 C31 1.378(11) . ?
C31 C32 1.391(11) . ?
C31 C34 1.495(10) . ?
C32 H32 0.9500 . ?
C32 C33 1.390(10) . ?
C33 H33 0.9500 . ?
C34 C35 1.389(11) . ?
C34 C39 1.374(11) . ?
C35 H35 0.9500 . ?
C35 C36 1.366(10) . ?
C36 H36 0.9500 . ?
C36 C37 1.360(11) . ?
C37 C38 1.386(11) . ?
C37 C40 1.517(11) . ?
C38 H38 0.9500 . ?
C38 C39 1.371(10) . ?
C39 H39 0.9500 . ?
C40 H40 0.9500 . ?
C41 C42 1.378(11) . ?
C41 C46 1.366(11) . ?
C42 H42 0.9500 . ?
C42 C43 1.385(10) . ?
C43 H43 0.9500 . ?
C43 C44 1.390(10) . ?
C44 C45 1.363(10) . ?
C44 C140 1.560(10) . ?
C45 H45 0.9500 . ?
C45 C46 1.423(11) . ?
C46 H46 0.9500 . ?
C47 C48 1.374(9) . ?
C47 C52 1.387(9) . ?
C48 H48 0.9500 . ?
C48 C49 1.403(9) . ?
C49 H49 0.9500 . ?
C49 C50 1.378(9) . ?
C50 C51 1.388(9) . ?
C51 H51 0.9500 . ?
C51 C52 1.402(9) . ?
C52 H52 0.9500 . ?
C53 H53 0.9500 . ?
C53 C54 1.454(9) . ?
C54 C55 1.373(9) . ?
C54 C59 1.401(10) . ?
C55 H55 0.9500 . ?
C55 C56 1.356(9) . ?
C56 H56 0.9500 . ?
C56 C57 1.393(10) . ?
C57 C58 1.385(10) . ?
C57 C60 1.481(9) . ?
C58 H58 0.9500 . ?
C58 C59 1.391(10) . ?
C59 H59 0.9500 . ?
C60 C61 1.383(10) . ?
C60 C65 1.387(10) . ?
C61 H61 0.9500 . ?
C61 C62 1.361(10) . ?
C62 H62 0.9500 . ?
C62 C63 1.375(11) . ?
C63 C64 1.387(11) . ?
C63 C66 1.486(10) . ?
C64 H64 0.9500 . ?
C64 C65 1.401(10) . ?
C65 H65 0.9500 . ?
C66 H66 0.9500 . ?
C67 C68 1.394(12) . ?
C67 C72 1.376(11) . ?
C68 H68 0.9500 . ?
C68 C69 1.388(10) . ?
C69 H69 0.9500 . ?
C69 C70 1.374(11) . ?
C70 C71 1.385(10) . ?
C70 C135 1.552(9) . ?
C71 H71 0.9500 . ?
C71 C72 1.392(9) . ?
C72 H72 0.9500 . ?
C73 C74 1.388(10) . ?
C73 C78 1.391(10) . ?
C74 H74 0.9500 . ?
C74 C75 1.397(10) . ?
C75 H75 0.9500 . ?
C75 C76 1.371(11) . ?
C76 C77 1.381(11) . ?
C77 H77 0.9500 . ?
C77 C78 1.389(10) . ?
C78 H78 0.9500 . ?
C79 H79 0.9500 . ?
C79 C80 1.477(11) . ?
C80 C81 1.357(11) . ?
C80 C85 1.397(11) . ?
C81 H81 0.9500 . ?
C81 C82 1.374(10) . ?
C82 H82 0.9500 . ?
C82 C83 1.379(10) . ?
C83 C84 1.370(11) . ?
C83 C86 1.503(9) . ?
C84 H84 0.9500 . ?
C84 C85 1.381(11) . ?
C85 H85 0.9500 . ?
C86 C87 1.3900 . ?
C86 C91 1.3900 . ?
C87 H87 0.9500 . ?
C87 C88 1.3900 . ?
C88 H88 0.9500 . ?
C88 C89 1.3900 . ?
C89 C90 1.3900 . ?
C89 C92 1.467(9) . ?
C90 H90 0.9500 . ?
C90 C91 1.3900 . ?
C91 H91 0.9500 . ?
C92 H92 0.9500 . ?
C93 C94 1.374(12) . ?
C93 C98 1.367(11) . ?
C94 H94 0.9500 . ?
C94 C95 1.412(12) . ?
C95 H95 0.9500 . ?
C95 C96 1.349(11) . ?
C96 C97 1.379(11) . ?
C96 C130 1.549(11) . ?
C97 H97 0.9500 . ?
C97 C98 1.396(11) . ?
C98 H98 0.9500 . ?
C99 C100 1.379(9) . ?
C99 C104 1.392(9) . ?
C100 H100 0.9500 . ?
C100 C101 1.393(9) . ?
C101 H101 0.9500 . ?
C101 C102 1.390(10) . ?
C102 C103 1.400(10) . ?
C103 H103 0.9500 . ?
C103 C104 1.392(9) . ?
C104 H104 0.9500 . ?
C105 H105 0.9500 . ?
C105 C106 1.464(9) . ?
C106 C107 1.390(10) . ?
C106 C111 1.372(10) . ?
C107 H107 0.9500 . ?
C107 C108 1.376(9) . ?
C108 H108 0.9500 . ?
C108 C109 1.377(10) . ?
C109 C110 1.401(10) . ?
C109 C112 1.478(9) . ?
C110 H110 0.9500 . ?
C110 C111 1.382(9) . ?
C111 H111 0.9500 . ?
C112 C113 1.398(9) . ?
C112 C117 1.400(10) . ?
C113 H113 0.9500 . ?
C113 C114 1.394(9) . ?
C114 H114 0.9500 . ?
C114 C115 1.378(10) . ?
C115 C116 1.371(10) . ?
C115 C118 1.464(9) . ?
C116 H116 0.9500 . ?
C116 C117 1.382(9) . ?
C117 H117 0.9500 . ?
C118 H118 0.9500 . ?
C119 C120 1.368(9) . ?
C119 C124 1.378(10) . ?
C120 H120 0.9500 . ?
C120 C121 1.391(9) . ?
C121 H121 0.9500 . ?
C121 C122 1.387(9) . ?
C122 C123 1.361(9) . ?
C122 C125 1.577(9) . ?
C123 H123 0.9500 . ?
C123 C124 1.394(9) . ?
C124 H124 0.9500 . ?
C125 C126 1.530(10) . ?
C125 C144 1.498(10) . ?
C125 C145 1.541(10) . ?
C126 C127 1.351(9) . ?
C127 H127 0.9500 . ?
C127 C128 1.411(10) . ?
C128 H128 0.9500 . ?
C128 C129 1.362(10) . ?
C129 C130 1.477(10) . ?
C130 C131 1.509(11) . ?
C130 C151 1.545(11) . ?
C131 C132 1.360(10) . ?
C132 H132 0.9500 . ?
C132 C133 1.406(11) . ?
C133 H133 0.9500 . ?
C133 C134 1.379(10) . ?
C134 C135 1.506(11) . ?
C135 C136 1.539(11) . ?
C135 C157 1.540(11) . ?
C136 C137 1.355(10) . ?
C137 H137 0.9500 . ?
C137 C138 1.396(11) . ?
C138 H138 0.9500 . ?
C138 C139 1.353(10) . ?
C139 C140 1.503(11) . ?
C140 C141 1.509(10) . ?
C140 C163 1.571(10) . ?
C141 C142 1.367(9) . ?
C142 H142 0.9500 . ?
C142 C143 1.412(10) . ?
C143 H143 0.9500 . ?
C143 C144 1.381(9) . ?
C145 H14A 0.9900 . ?
C145 H14B 0.9900 . ?
C145 C146 1.534(7) . ?
C146 H14C 0.9900 . ?
C146 H14D 0.9900 . ?
C146 C147 1.518(8) . ?
C147 H14E 0.9900 . ?
C147 H14F 0.9900 . ?
C147 H14G 0.9900 . ?
C147 H14H 0.9900 . ?
C147 C148 1.539(9) . ?
C147 C248 1.39(3) . ?
C148 O1 1.188(7) . ?
C148 O2 1.389(7) . ?
O2 C149 1.444(8) . ?
C149 H14I 0.9900 . ?
C149 H14J 0.9900 . ?
C149 C150 1.531(8) . ?
C150 H15A 0.9800 . ?
C150 H15B 0.9800 . ?
C150 H15C 0.9800 . ?
C248 O1' 1.181(11) . ?
C248 O2' 1.376(11) . ?
O2' C249 1.436(11) . ?
C249 H24A 0.9900 . ?
C249 H24B 0.9900 . ?
C249 C250 1.527(12) . ?
C250 H25A 0.9800 . ?
C250 H25B 0.9800 . ?
C250 H25C 0.9800 . ?
C151 H15D 0.9900 . ?
C151 H15E 0.9900 . ?
C151 H15F 0.9900 . ?
C151 H15G 0.9900 . ?
C151 C152 1.538(10) . ?
C151 C252 1.383(15) . ?
C152 H15H 0.9900 . ?
C152 H15I 0.9900 . ?
C152 C153 1.546(10) . ?
C153 H15J 0.9900 . ?
C153 H15K 0.9900 . ?
C153 C154 1.539(10) . ?
C154 O3 1.225(10) . ?
C154 O4 1.412(10) . ?
O4 C155 1.456(10) . ?
C155 H15L 0.9900 . ?
C155 H15M 0.9900 . ?
C155 C156 1.539(10) . ?
C156 H15N 0.9800 . ?
C156 H15O 0.9800 . ?
C156 H15P 0.9800 . ?
C252 H25D 0.9900 . ?
C252 H25E 0.9900 . ?
C252 C253 1.555(15) . ?
C253 H25F 0.9900 . ?
C253 H25G 0.9900 . ?
C253 C254 1.527(16) . ?
C254 O3' 1.266(16) . ?
C254 O4' 1.352(16) . ?
O4' C255 1.502(17) . ?
C255 H25H 0.9900 . ?
C255 H25I 0.9900 . ?
C255 C256 1.518(18) . ?
C256 H25J 0.9800 . ?
C256 H25K 0.9800 . ?
C256 H25L 0.9800 . ?
C157 H15Q 0.9900 . ?
C157 H15R 0.9900 . ?
C157 C158 1.518(8) . ?
C158 H15S 0.9900 . ?
C158 H15T 0.9900 . ?
C158 C159 1.542(8) . ?
C159 H15U 0.9900 . ?
C159 H15V 0.9900 . ?
C159 C160 1.487(9) . ?
C160 O5 1.206(9) . ?
C160 O6 1.413(9) . ?
O6 C161 1.487(9) . ?
C161 H16A 0.9900 . ?
C161 H16B 0.9900 . ?
C161 C162 1.515(9) . ?
C162 H16C 0.9800 . ?
C162 H16D 0.9800 . ?
C162 H16E 0.9800 . ?
C163 H16F 0.9900 . ?
C163 H16G 0.9900 . ?
C163 C164 1.531(8) . ?
C164 H16H 0.9900 . ?
C164 H16I 0.9900 . ?
C164 C165 1.521(8) . ?
C165 H16J 0.9900 . ?
C165 H16K 0.9900 . ?
C165 H16L 0.9900 . ?
C165 H16M 0.9900 . ?
C165 C166 1.483(9) . ?
C165 C266 1.45(3) . ?
C166 O7 1.181(8) . ?
C166 O8 1.375(8) . ?
O8 C167 1.432(8) . ?
C167 H16N 0.9900 . ?
C167 H16O 0.9900 . ?
C167 C168 1.530(8) . ?
C168 H16P 0.9800 . ?
C168 H16Q 0.9800 . ?
C168 H16R 0.9800 . ?
C266 O7' 1.183(9) . ?
C266 O8' 1.372(9) . ?
O8' C267 1.436(9) . ?
C267 H26A 0.9900 . ?
C267 H26B 0.9900 . ?
C267 C268 1.530(9) . ?
C268 H26C 0.9800 . ?
C268 H26D 0.9800 . ?
C268 H26E 0.9800 . ?
C169 H16S 0.9900 . ?
C169 H16T 0.9900 . ?
C169 C170 1.529(7) . ?
C170 H17A 0.9900 . ?
C170 H17B 0.9900 . ?
C170 C171 1.538(7) . ?
C171 H17C 0.9900 . ?
C171 H17D 0.9900 . ?
C171 H17E 0.9900 . ?
C171 H17F 0.9900 . ?
C171 C172 1.515(8) . ?
C171 C272 1.544(10) . ?
C172 O9 1.192(9) . ?
C172 O10 1.380(9) . ?
O10 C173 1.459(8) . ?
C173 H17G 0.9900 . ?
C173 H17H 0.9900 . ?
C173 C174 1.500(9) . ?
C174 H17I 0.9800 . ?
C174 H17J 0.9800 . ?
C174 H17K 0.9800 . ?
C272 O9' 1.214(10) . ?
C272 O10' 1.432(10) . ?
O10' C273 1.455(10) . ?
C273 H27A 0.9900 . ?
C273 H27B 0.9900 . ?
C273 C274 1.540(10) . ?
C274 H27C 0.9800 . ?
C274 H27D 0.9800 . ?
C274 H27E 0.9800 . ?
C175 H17L 0.9900 . ?
C175 H17M 0.9900 . ?
C175 C176 1.538(7) . ?
C176 H17N 0.9900 . ?
C176 H17O 0.9900 . ?
C176 C177 1.532(8) . ?
C177 H17P 0.9900 . ?
C177 H17Q 0.9900 . ?
C177 H17R 0.9900 . ?
C177 H17S 0.9900 . ?
C177 C178 1.504(9) . ?
C177 C278 1.550(10) . ?
C178 O11 1.190(9) . ?
C178 O12 1.429(9) . ?
O12 C179 1.423(9) . ?
C179 H17T 0.9900 . ?
C179 H17U 0.9900 . ?
C179 C180 1.510(10) . ?
C180 H18A 0.9800 . ?
C180 H18B 0.9800 . ?
C180 H18C 0.9800 . ?
C278 O11' 1.223(10) . ?
C278 O12' 1.437(10) . ?
O12' C279 1.446(10) . ?
C279 H27F 0.9900 . ?
C279 H27G 0.9900 . ?
C279 C280 1.540(10) . ?
C280 H28A 0.9800 . ?
C280 H28B 0.9800 . ?
C280 H28C 0.9800 . ?
C181 H18D 0.9900 . ?
C181 H18E 0.9900 . ?
C181 C182 1.528(7) . ?
C182 H18F 0.9900 . ?
C182 H18G 0.9900 . ?
C182 C183 1.528(7) . ?
C183 H18H 0.9900 . ?
C183 H18I 0.9900 . ?
C183 C184 1.512(7) . ?
C184 O13 1.189(6) . ?
C184 O14 1.379(7) . ?
O14 C185 1.447(7) . ?
C185 H18J 0.9900 . ?
C185 H18K 0.9900 . ?
C185 C186 1.567(9) . ?
C186 H18L 0.9800 . ?
C186 H18M 0.9800 . ?
C186 H18N 0.9800 . ?
C187 H18O 0.9900 . ?
C187 H18P 0.9900 . ?
C187 C188 1.528(7) . ?
C188 H18Q 0.9900 . ?
C188 H18R 0.9900 . ?
C188 C189 1.540(7) . ?
C189 H18S 0.9900 . ?
C189 H18T 0.9900 . ?
C189 C190 1.498(7) . ?
C190 O15 1.194(7) . ?
C190 O16 1.358(7) . ?
O16 C191 1.487(9) . ?
C191 H19A 0.9900 . ?
C191 H19B 0.9900 . ?
C191 C192 1.508(9) . ?
C192 H19C 0.9800 . ?
C192 H19D 0.9800 . ?
C192 H19E 0.9800 . ?
O1B C1B 1.269(7) . ?
O2B C15B 1.290(8) . ?
C1B C2B 1.422(10) . ?
C1B C5B 1.416(10) . ?
N2B C12B 1.495(9) . ?
N2B C13B 1.331(10) . ?
N2B C17B 1.290(10) . ?
N1B C3B 1.344(10) . ?
N1B C4B 1.325(10) . ?
N1B C6B 1.493(9) . ?
C2B H2B 0.9500 . ?
C2B C3B 1.367(10) . ?
C3B H3B 0.9500 . ?
C4B H4B 0.9500 . ?
C4B C5B 1.378(10) . ?
C5B H5B 0.9500 . ?
C6B H6BA 0.9900 . ?
C6B H6BB 0.9900 . ?
C6B C7B 1.490(10) . ?
C7B H7BA 0.9900 . ?
C7B H7BB 0.9900 . ?
C7B C8B 1.552(9) . ?
C8B H8BA 0.9900 . ?
C8B H8BB 0.9900 . ?
C8B C9B 1.503(9) . ?
C9B H9BA 0.9900 . ?
C9B H9BB 0.9900 . ?
C9B C10B 1.531(9) . ?
C10B H10A 0.9900 . ?
C10B H10B 0.9900 . ?
C10B C11B 1.533(9) . ?
C11B H11A 0.9900 . ?
C11B H11B 0.9900 . ?
C11B C12B 1.507(9) . ?
C12B H12A 0.9900 . ?
C12B H12B 0.9900 . ?
C13B H13B 0.9500 . ?
C13B C14B 1.380(11) . ?
C14B H14K 0.9500 . ?
C14B C15B 1.414(11) . ?
C15B C16B 1.354(11) . ?
C16B H16U 0.9500 . ?
C16B C17B 1.362(11) . ?
C17B H17V 0.9500 . ?
O1C C1C 1.302(6) . ?
O2C C15C 1.289(6) . ?
C1C C2C 1.3900 . ?
C1C C5C 1.3900 . ?
C2C H2C 0.9500 . ?
C2C C3C 1.3900 . ?
C3C H3C 0.9500 . ?
C3C N1C 1.3900 . ?
N1C C4C 1.3900 . ?
N1C C6C 1.471(8) . ?
C4C H4C 0.9500 . ?
C4C C5C 1.3900 . ?
C5C H5C 0.9500 . ?
C6C H6CA 0.9900 . ?
C6C H6CB 0.9900 . ?
C6C C7C 1.505(10) . ?
C7C H7CA 0.9900 . ?
C7C H7CB 0.9900 . ?
C7C C8C 1.520(10) . ?
C8C H8CA 0.9900 . ?
C8C H8CB 0.9900 . ?
C8C C9C 1.507(10) . ?
C9C H9CA 0.9900 . ?
C9C H9CB 0.9900 . ?
C9C C10C 1.533(10) . ?
C10C H10C 0.9900 . ?
C10C H10D 0.9900 . ?
C10C C11C 1.515(9) . ?
C11C H11C 0.9900 . ?
C11C H11D 0.9900 . ?
C11C C12C 1.486(10) . ?
C12C H12C 0.9900 . ?
C12C H12D 0.9900 . ?
C12C N2C 1.498(8) . ?
N2C C13C 1.3900 . ?
N2C C17C 1.3900 . ?
C13C H13C 0.9500 . ?
C13C C14C 1.3900 . ?
C14C H14L 0.9500 . ?
C14C C15C 1.3900 . ?
C15C C16C 1.3900 . ?
C16C H16V 0.9500 . ?
C16C C17C 1.3900 . ?
C17C H17W 0.9500 . ?
C1S' H1SA 0.9800 . ?
C1S' H1SB 0.9800 . ?
C1S' H1SC 0.9800 . ?
C1S' C2S' 1.595(19) . ?
C2S' C3S' 1.3900 . ?
C2S' C7S' 1.3900 . ?
C3S' H3S' 0.9500 . ?
C3S' C4S' 1.3900 . ?
C4S' H4S' 0.9500 . ?
C4S' C5S' 1.3900 . ?
C5S' C6S' 1.3900 . ?
C5S' C8S' 1.533(17) . ?
C6S' H6S' 0.9500 . ?
C6S' C7S' 1.3900 . ?
C7S' H7S' 0.9500 . ?
C8S' H8SA 0.9800 . ?
C8S' H8SB 0.9800 . ?
C8S' H8SC 0.9800 . ?
O1W H1WA 0.854(10) . ?
O1W H1WB 0.851(10) . ?
O2W H2WA 0.8662 . ?
O2W H2WB 0.8547 . ?
O2W' H2WC 0.8558 . ?
O2W' H2WD 0.8585 . ?
O3W H3WA 0.8558 . ?
O3W H3WB 0.8518 . ?

loop_
_geom_torsion_atom_site_label_1
_geom_torsion_atom_site_label_2
_geom_torsion_atom_site_label_3
_geom_torsion_atom_site_label_4
_geom_torsion
_geom_torsion_site_symmetry_1
_geom_torsion_site_symmetry_2
_geom_torsion_site_symmetry_3
_geom_torsion_site_symmetry_4
_geom_torsion_publ_flag
N1 C1 C2 C3 1.6(8) . . . . ?
N1 C1 C20 C19 76.8(7) . . . . ?
N1 C1 C20 C21 -46.2(9) . . . . ?
N1 C1 C20 C187 -165.5(6) . . . . ?
N1 C4 C5 C6 -82.8(7) . . . . ?
N1 C4 C5 C47 39.4(9) . . . . ?
N1 C4 C5 C169 160.8(6) . . . . ?
N2 C6 C7 C8 1.2(7) . . . . ?
N2 C9 C10 C11 -62.8(8) . . . . ?
N2 C9 C10 C73 59.6(8) . . . . ?
N2 C9 C10 C175 179.0(6) . . . . ?
N3 C11 C12 C13 0.9(8) . . . . ?
N3 C14 C15 C16 -77.4(7) . . . . ?
N3 C14 C15 C99 45.7(9) . . . . ?
N3 C14 C15 C181 165.9(6) . . . . ?
N4 C16 C17 C18 0.8(6) . . . . ?
N4 C19 C20 C1 -67.2(7) . . . . ?
N4 C19 C20 C21 56.9(7) . . . . ?
N4 C19 C20 C187 174.3(5) . . . . ?
N5 C24 C25 C26 -175.9(6) . . . . ?
N5 C27 C28 C29 177.7(8) . . . . ?
N5 C27 C28 C33 -0.1(12) . . . . ?
N6 C41 C42 C43 -179.8(7) . . . . ?
N6 C41 C46 C45 176.6(8) . . . . ?
N7 C50 C51 C52 -175.1(7) . . . . ?
N7 C53 C54 C55 -3.0(11) . . . . ?
N7 C53 C54 C59 177.2(7) . . . . ?
N8 C67 C68 C69 -173.8(8) . . . . ?
N8 C67 C72 C71 176.0(8) . . . . ?
N9 C76 C77 C78 -175.3(7) . . . . ?
N9 C79 C80 C81 6.1(13) . . . . ?
N9 C79 C80 C85 -175.3(9) . . . . ?
N10 C93 C94 C95 178.7(8) . . . . ?
N10 C93 C98 C97 -178.2(8) . . . . ?
N11 C102 C103 C104 -178.8(7) . . . . ?
N11 C105 C106 C107 2.7(14) . . . . ?
N11 C105 C106 C111 -175.0(8) . . . . ?
N12 C119 C120 C121 -172.0(7) . . . . ?
N12 C119 C124 C123 171.0(7) . . . . ?
N13 C126 C127 C128 0.6(8) . . . . ?
N13 C129 C130 C96 48.7(9) . . . . ?
N13 C129 C130 C131 -73.5(9) . . . . ?
N13 C129 C130 C151 168.8(7) . . . . ?
N14 C131 C132 C133 2.2(8) . . . . ?
N14 C134 C135 C70 50.1(9) . . . . ?
N14 C134 C135 C136 -72.6(8) . . . . ?
N14 C134 C135 C157 168.0(6) . . . . ?
N15 C136 C137 C138 0.2(8) . . . . ?
N15 C139 C140 C44 53.2(9) . . . . ?
N15 C139 C140 C141 -69.1(8) . . . . ?
N15 C139 C140 C163 170.8(6) . . . . ?
N16 C141 C142 C143 1.4(8) . . . . ?
C1 N1 C4 C3 2.5(7) . . . . ?
C1 N1 C4 C5 -177.9(6) . . . . ?
C1 C2 C3 C4 -0.1(8) . . . . ?
C1 C20 C21 C22 151.3(6) . . . . ?
C1 C20 C21 C26 -32.6(9) . . . . ?
C1 C20 C187 C188 62.2(7) . . . . ?
C2 C1 C20 C19 -98.0(8) . . . . ?
C2 C1 C20 C21 139.0(7) . . . . ?
C2 C1 C20 C187 19.7(9) . . . . ?
C2 C3 C4 N1 -1.5(8) . . . . ?
C2 C3 C4 C5 179.0(7) . . . . ?
C3 C4 C5 C6 96.6(8) . . . . ?
C3 C4 C5 C47 -141.2(7) . . . . ?
C3 C4 C5 C169 -19.8(10) . . . . ?
C4 N1 C1 C2 -2.6(7) . . . . ?
C4 N1 C1 C20 -178.5(6) . . . . ?
C4 C5 C6 N2 66.8(8) . . . . ?
C4 C5 C6 C7 -117.7(8) . . . . ?
C4 C5 C47 C48 32.3(9) . . . . ?
C4 C5 C47 C52 -149.4(7) . . . . ?
C4 C5 C169 C170 -60.2(8) . . . . ?
C5 C6 C7 C8 -174.8(7) . . . . ?
C5 C47 C48 C49 179.6(6) . . . . ?
C5 C47 C52 C51 178.3(7) . . . . ?
C5 C169 C170 C171 173.4(6) . . . . ?
C6 N2 C9 C8 1.4(7) . . . . ?
C6 N2 C9 C10 179.8(6) . . . . ?
C6 C5 C47 C48 154.6(7) . . . . ?
C6 C5 C47 C52 -27.1(9) . . . . ?
C6 C5 C169 C170 -178.9(6) . . . . ?
C6 C7 C8 C9 -0.4(8) . . . . ?
C7 C8 C9 N2 -0.6(8) . . . . ?
C7 C8 C9 C10 -178.8(7) . . . . ?
C8 C9 C10 C11 115.1(8) . . . . ?
C8 C9 C10 C73 -122.4(8) . . . . ?
C8 C9 C10 C175 -3.1(10) . . . . ?
C9 N2 C6 C5 174.9(6) . . . . ?
C9 N2 C6 C7 -1.6(7) . . . . ?
C9 C10 C11 N3 83.4(8) . . . . ?
C9 C10 C11 C12 -102.0(9) . . . . ?
C9 C10 C73 C74 12.5(9) . . . . ?
C9 C10 C73 C78 -169.1(6) . . . . ?
C9 C10 C175 C176 -73.8(8) . . . . ?
C10 C11 C12 C13 -174.3(7) . . . . ?
C10 C73 C74 C75 177.9(7) . . . . ?
C10 C73 C78 C77 -177.7(6) . . . . ?
C10 C175 C176 C177 -177.4(8) . . . . ?
C11 N3 C14 C13 1.2(7) . . . . ?
C11 N3 C14 C15 178.9(6) . . . . ?
C11 C10 C73 C74 135.0(7) . . . . ?
C11 C10 C73 C78 -46.6(9) . . . . ?
C11 C10 C175 C176 166.8(7) . . . . ?
C11 C12 C13 C14 -0.2(8) . . . . ?
C12 C13 C14 N3 -0.6(7) . . . . ?
C12 C13 C14 C15 -178.1(7) . . . . ?
C13 C14 C15 C16 99.7(8) . . . . ?
C13 C14 C15 C99 -137.2(7) . . . . ?
C13 C14 C15 C181 -17.0(9) . . . . ?
C14 N3 C11 C10 174.3(6) . . . . ?
C14 N3 C11 C12 -1.3(7) . . . . ?
C14 C15 C16 N4 66.6(7) . . . . ?
C14 C15 C16 C17 -111.9(7) . . . . ?
C14 C15 C99 C100 34.2(9) . . . . ?
C14 C15 C99 C104 -152.7(6) . . . . ?
C14 C15 C181 C182 -62.3(7) . . . . ?
C15 C16 C17 C18 179.5(5) . . . . ?
C15 C99 C100 C101 174.0(7) . . . . ?
C15 C99 C104 C103 -174.1(7) . . . . ?
C15 C181 C182 C183 175.9(5) . . . . ?
C16 N4 C19 C18 0.7(6) . . . . ?
C16 N4 C19 C20 -177.6(5) . . . . ?
C16 C15 C99 C100 157.2(7) . . . . ?
C16 C15 C99 C104 -29.7(9) . . . . ?
C16 C15 C181 C182 178.8(5) . . . . ?
C16 C17 C18 C19 -0.3(7) . . . . ?
C17 C18 C19 N4 -0.2(6) . . . . ?
C17 C18 C19 C20 177.9(5) . . . . ?
C18 C19 C20 C1 114.9(7) . . . . ?
C18 C19 C20 C21 -121.0(7) . . . . ?
C18 C19 C20 C187 -3.6(8) . . . . ?
C19 N4 C16 C15 -179.7(5) . . . . ?
C19 N4 C16 C17 -0.9(6) . . . . ?
C19 C20 C21 C22 28.2(8) . . . . ?
C19 C20 C21 C26 -155.7(6) . . . . ?
C19 C20 C187 C188 -178.4(5) . . . . ?
C20 C1 C2 C3 177.1(7) . . . . ?
C20 C21 C22 C23 176.3(6) . . . . ?
C20 C21 C26 C25 -176.3(6) . . . . ?
C20 C187 C188 C189 -176.6(5) . . . . ?
C21 C20 C187 C188 -59.6(7) . . . . ?
C21 C22 C23 C24 2.0(12) . . . . ?
C22 C21 C26 C25 -0.2(10) . . . . ?
C22 C23 C24 N5 175.7(7) . . . . ?
C22 C23 C24 C25 -3.7(11) . . . . ?
C23 C24 C25 C26 3.6(11) . . . . ?
C24 N5 C27 C28 -178.5(7) . . . . ?
C24 C25 C26 C21 -1.6(11) . . . . ?
C26 C21 C22 C23 0.0(11) . . . . ?
C27 N5 C24 C23 -2.6(11) . . . . ?
C27 N5 C24 C25 176.8(7) . . . . ?
C27 C28 C29 C30 -177.4(7) . . . . ?
C27 C28 C33 C32 176.9(7) . . . . ?
C28 C29 C30 C31 1.9(11) . . . . ?
C29 C28 C33 C32 -0.8(12) . . . . ?
C29 C30 C31 C32 -3.8(11) . . . . ?
C29 C30 C31 C34 175.8(7) . . . . ?
C30 C31 C32 C33 3.5(12) . . . . ?
C30 C31 C34 C35 -36.2(10) . . . . ?
C30 C31 C34 C39 148.1(8) . . . . ?
C31 C32 C33 C28 -1.2(12) . . . . ?
C31 C34 C35 C36 -174.8(7) . . . . ?
C31 C34 C39 C38 173.0(7) . . . . ?
C32 C31 C34 C35 143.4(8) . . . . ?
C32 C31 C34 C39 -32.3(11) . . . . ?
C33 C28 C29 C30 0.4(12) . . . . ?
C34 C31 C32 C33 -176.2(7) . . . . ?
C34 C35 C36 C37 2.0(11) . . . . ?
C35 C34 C39 C38 -2.8(12) . . . . ?
C35 C36 C37 C38 -3.5(12) . . . . ?
C35 C36 C37 C40 172.7(7) . . . . ?
C36 C37 C38 C39 1.8(12) . . . . ?
C36 C37 C40 N6 1.9(12) . . . . ?
C37 C38 C39 C34 1.4(12) . . . . ?
C38 C37 C40 N6 178.2(8) . . . . ?
C39 C34 C35 C36 1.1(11) . . . . ?
C40 N6 C41 C42 -136.2(8) . . . . ?
C40 N6 C41 C46 45.6(12) . . . . ?
C40 C37 C38 C39 -174.5(7) . . . . ?
C41 N6 C40 C37 -176.2(7) . . . . ?
C41 C42 C43 C44 3.7(12) . . . . ?
C42 C41 C46 C45 -1.5(14) . . . . ?
C42 C43 C44 C45 -2.5(12) . . . . ?
C42 C43 C44 C140 -179.7(7) . . . . ?
C43 C44 C45 C46 -0.8(13) . . . . ?
C43 C44 C140 C139 -166.2(7) . . . . ?
C43 C44 C140 C141 -41.3(9) . . . . ?
C43 C44 C140 C163 74.7(9) . . . . ?
C44 C45 C46 C41 2.8(14) . . . . ?
C44 C140 C141 N16 -43.2(9) . . . . ?
C44 C140 C141 C142 130.3(8) . . . . ?
C44 C140 C163 C164 54.0(10) . . . . ?
C45 C44 C140 C139 16.8(11) . . . . ?
C45 C44 C140 C141 141.6(8) . . . . ?
C45 C44 C140 C163 -102.3(9) . . . . ?
C46 C41 C42 C43 -1.6(12) . . . . ?
C47 C5 C6 N2 -56.4(8) . . . . ?
C47 C5 C6 C7 119.1(8) . . . . ?
C47 C5 C169 C170 62.3(8) . . . . ?
C47 C48 C49 C50 3.5(11) . . . . ?
C48 C47 C52 C51 -3.4(11) . . . . ?
C48 C49 C50 N7 173.1(6) . . . . ?
C48 C49 C50 C51 -6.3(11) . . . . ?
C49 C50 C51 C52 4.3(11) . . . . ?
C50 N7 C53 C54 -178.5(6) . . . . ?
C50 C51 C52 C47 0.6(11) . . . . ?
C52 C47 C48 C49 1.4(11) . . . . ?
C53 N7 C50 C49 -138.9(7) . . . . ?
C53 N7 C50 C51 40.5(10) . . . . ?
C53 C54 C55 C56 -179.6(7) . . . . ?
C53 C54 C59 C58 179.3(7) . . . . ?
C54 C55 C56 C57 0.6(12) . . . . ?
C55 C54 C59 C58 -0.6(11) . . . . ?
C55 C56 C57 C58 -1.0(11) . . . . ?
C55 C56 C57 C60 178.8(7) . . . . ?
C56 C57 C58 C59 0.6(11) . . . . ?
C56 C57 C60 C61 17.5(11) . . . . ?
C56 C57 C60 C65 -160.3(7) . . . . ?
C57 C58 C59 C54 0.1(12) . . . . ?
C57 C60 C61 C62 -175.0(8) . . . . ?
C57 C60 C65 C64 176.8(7) . . . . ?
C58 C57 C60 C61 -162.7(8) . . . . ?
C58 C57 C60 C65 19.5(11) . . . . ?
C59 C54 C55 C56 0.2(11) . . . . ?
C60 C57 C58 C59 -179.2(7) . . . . ?
C60 C61 C62 C63 -2.2(14) . . . . ?
C61 C60 C65 C64 -1.1(11) . . . . ?
C61 C62 C63 C64 -0.3(13) . . . . ?
C61 C62 C63 C66 176.3(8) . . . . ?
C62 C63 C64 C65 2.0(12) . . . . ?
C62 C63 C66 N8 -12.0(14) . . . . ?
C63 C64 C65 C60 -1.3(12) . . . . ?
C64 C63 C66 N8 164.7(9) . . . . ?
C65 C60 C61 C62 2.9(12) . . . . ?
C66 N8 C67 C68 136.5(9) . . . . ?
C66 N8 C67 C72 -42.6(13) . . . . ?
C66 C63 C64 C65 -174.8(7) . . . . ?
C67 N8 C66 C63 -179.6(7) . . . . ?
C67 C68 C69 C70 -2.0(14) . . . . ?
C68 C67 C72 C71 -3.0(13) . . . . ?
C68 C69 C70 C71 -3.5(13) . . . . ?
C68 C69 C70 C135 -176.4(8) . . . . ?
C69 C70 C71 C72 5.8(12) . . . . ?
C69 C70 C135 C134 -152.5(8) . . . . ?
C69 C70 C135 C136 -30.9(11) . . . . ?
C69 C70 C135 C157 89.3(9) . . . . ?
C70 C71 C72 C67 -2.6(13) . . . . ?
C70 C135 C136 N15 -58.4(10) . . . . ?
C70 C135 C136 C137 124.6(8) . . . . ?
C70 C135 C157 C158 -51.6(10) . . . . ?
C71 C70 C135 C134 34.7(10) . . . . ?
C71 C70 C135 C136 156.3(7) . . . . ?
C71 C70 C135 C157 -83.5(9) . . . . ?
C72 C67 C68 C69 5.3(13) . . . . ?
C73 C10 C11 N3 -40.4(9) . . . . ?
C73 C10 C11 C12 134.2(8) . . . . ?
C73 C10 C175 C176 48.3(9) . . . . ?
C73 C74 C75 C76 1.6(12) . . . . ?
C74 C73 C78 C77 0.7(11) . . . . ?
C74 C75 C76 N9 175.6(7) . . . . ?
C74 C75 C76 C77 -2.9(12) . . . . ?
C75 C76 C77 C78 3.1(12) . . . . ?
C76 N9 C79 C80 175.2(7) . . . . ?
C76 C77 C78 C73 -2.0(11) . . . . ?
C78 C73 C74 C75 -0.5(10) . . . . ?
C79 N9 C76 C75 -155.9(8) . . . . ?
C79 N9 C76 C77 22.6(12) . . . . ?
C79 C80 C81 C82 -175.0(8) . . . . ?
C79 C80 C85 C84 174.8(9) . . . . ?
C80 C81 C82 C83 -1.0(12) . . . . ?
C81 C80 C85 C84 -6.6(14) . . . . ?
C81 C82 C83 C84 -4.1(12) . . . . ?
C81 C82 C83 C86 177.0(7) . . . . ?
C82 C83 C84 C85 3.9(14) . . . . ?
C82 C83 C86 C87 9.1(9) . . . . ?
C82 C83 C86 C91 -167.5(6) . . . . ?
C83 C84 C85 C80 1.4(15) . . . . ?
C83 C86 C87 C88 -176.5(5) . . . . ?
C83 C86 C91 C90 176.6(5) . . . . ?
C84 C83 C86 C87 -169.7(7) . . . . ?
C84 C83 C86 C91 13.8(10) . . . . ?
C85 C80 C81 C82 6.4(13) . . . . ?
C86 C83 C84 C85 -177.3(8) . . . . ?
C86 C87 C88 C89 0.0 . . . . ?
C87 C86 C91 C90 0.0 . . . . ?
C87 C88 C89 C90 0.0 . . . . ?
C87 C88 C89 C92 175.9(6) . . . . ?
C88 C89 C90 C91 0.0 . . . . ?
C88 C89 C92 N10 2.8(12) . . . . ?
C89 C90 C91 C86 0.0 . . . . ?
C90 C89 C92 N10 178.7(8) . . . . ?
C91 C86 C87 C88 0.0 . . . . ?
C92 N10 C93 C94 160.1(10) . . . . ?
C92 N10 C93 C98 -25.3(14) . . . . ?
C92 C89 C90 C91 -175.8(6) . . . . ?
C93 N10 C92 C89 172.2(7) . . . . ?
C93 C94 C95 C96 -1.1(14) . . . . ?
C94 C93 C98 C97 -3.7(14) . . . . ?
C94 C95 C96 C97 -1.9(13) . . . . ?
C94 C95 C96 C130 -176.7(8) . . . . ?
C95 C96 C97 C98 2.1(13) . . . . ?
C95 C96 C130 C129 -155.1(8) . . . . ?
C95 C96 C130 C131 -31.7(10) . . . . ?
C95 C96 C130 C151 84.8(10) . . . . ?
C96 C97 C98 C93 0.7(13) . . . . ?
C96 C130 C131 N14 -44.3(9) . . . . ?
C96 C130 C131 C132 135.3(8) . . . . ?
C96 C130 C151 C152 -39(2) . . . . ?
C96 C130 C151 C252 52.4(12) . . . . ?
C97 C96 C130 C129 30.1(10) . . . . ?
C97 C96 C130 C131 153.6(7) . . . . ?
C97 C96 C130 C151 -89.9(9) . . . . ?
C98 C93 C94 C95 3.9(14) . . . . ?
C99 C15 C16 N4 -57.3(7) . . . . ?
C99 C15 C16 C17 124.1(6) . . . . ?
C99 C15 C181 C182 59.9(7) . . . . ?
C99 C100 C101 C102 1.0(12) . . . . ?
C100 C99 C104 C103 -0.8(11) . . . . ?
C100 C101 C102 N11 178.6(7) . . . . ?
C100 C101 C102 C103 -2.7(12) . . . . ?
C101 C102 C103 C104 2.7(12) . . . . ?
C102 N11 C105 C106 178.3(7) . . . . ?
C102 C103 C104 C99 -1.0(11) . . . . ?
C104 C99 C100 C101 0.8(11) . . . . ?
C105 N11 C102 C101 -166.4(8) . . . . ?
C105 N11 C102 C103 15.1(12) . . . . ?
C105 C106 C107 C108 -178.9(8) . . . . ?
C105 C106 C111 C110 177.8(8) . . . . ?
C106 C107 C108 C109 1.9(14) . . . . ?
C107 C106 C111 C110 0.1(13) . . . . ?
C107 C108 C109 C110 -1.1(12) . . . . ?
C107 C108 C109 C112 178.9(8) . . . . ?
C108 C109 C110 C111 -0.2(12) . . . . ?
C108 C109 C112 C113 -23.8(12) . . . . ?
C108 C109 C112 C117 157.9(8) . . . . ?
C109 C110 C111 C106 0.7(13) . . . . ?
C109 C112 C113 C114 -178.1(7) . . . . ?
C109 C112 C117 C116 178.8(8) . . . . ?
C110 C109 C112 C113 156.2(8) . . . . ?
C110 C109 C112 C117 -22.1(12) . . . . ?
C111 C106 C107 C108 -1.3(13) . . . . ?
C112 C109 C110 C111 179.8(7) . . . . ?
C112 C113 C114 C115 -2.0(12) . . . . ?
C113 C112 C117 C116 0.5(12) . . . . ?
C113 C114 C115 C116 2.7(12) . . . . ?
C113 C114 C115 C118 175.8(7) . . . . ?
C114 C115 C116 C117 -1.9(13) . . . . ?
C114 C115 C118 N12 -3.6(12) . . . . ?
C115 C116 C117 C112 0.3(14) . . . . ?
C116 C115 C118 N12 169.3(8) . . . . ?
C117 C112 C113 C114 0.3(11) . . . . ?
C118 N12 C119 C120 -174.3(8) . . . . ?
C118 N12 C119 C124 11.8(12) . . . . ?
C118 C115 C116 C117 -175.1(8) . . . . ?
C119 N12 C118 C115 -173.2(7) . . . . ?
C119 C120 C121 C122 1.4(11) . . . . ?
C120 C119 C124 C123 -2.6(12) . . . . ?
C120 C121 C122 C123 -4.5(11) . . . . ?
C120 C121 C122 C125 -179.4(7) . . . . ?
C121 C122 C123 C124 4.1(12) . . . . ?
C121 C122 C125 C126 -32.6(10) . . . . ?
C121 C122 C125 C144 -155.3(7) . . . . ?
C121 C122 C125 C145 85.0(8) . . . . ?
C122 C123 C124 C119 -0.6(12) . . . . ?
C122 C125 C126 N13 -56.6(9) . . . . ?
C122 C125 C126 C127 123.9(8) . . . . ?
C122 C125 C144 N16 51.6(9) . . . . ?
C122 C125 C144 C143 -130.9(8) . . . . ?
C122 C125 C145 C146 46.9(8) . . . . ?
C123 C122 C125 C126 152.7(7) . . . . ?
C123 C122 C125 C144 29.9(10) . . . . ?
C123 C122 C125 C145 -89.8(9) . . . . ?
C124 C119 C120 C121 2.2(12) . . . . ?
C125 C122 C123 C124 178.9(7) . . . . ?
C125 C126 C127 C128 -179.8(7) . . . . ?
C125 C145 C146 C147 174.6(7) . . . . ?
C126 N13 C129 C128 0.7(8) . . . . ?
C126 N13 C129 C130 -177.9(6) . . . . ?
C126 C125 C144 N16 -71.2(8) . . . . ?
C126 C125 C144 C143 106.4(8) . . . . ?
C126 C125 C145 C146 166.1(6) . . . . ?
C126 C127 C128 C129 -0.2(8) . . . . ?
C127 C128 C129 N13 -0.3(8) . . . . ?
C127 C128 C129 C130 178.1(7) . . . . ?
C128 C129 C130 C96 -129.3(8) . . . . ?
C128 C129 C130 C131 108.4(9) . . . . ?
C128 C129 C130 C151 -9.3(12) . . . . ?
C129 N13 C126 C125 179.6(6) . . . . ?
C129 N13 C126 C127 -0.8(8) . . . . ?
C129 C130 C131 N14 78.9(8) . . . . ?
C129 C130 C131 C132 -101.5(9) . . . . ?
C129 C130 C151 C152 -160.8(18) . . . . ?
C129 C130 C151 C252 -68.9(11) . . . . ?
C130 C96 C97 C98 177.1(8) . . . . ?
C130 C131 C132 C133 -177.4(7) . . . . ?
C130 C151 C152 C153 -160(3) . . . . ?
C130 C151 C252 C253 -90.4(13) . . . . ?
C131 N14 C134 C133 2.5(7) . . . . ?
C131 N14 C134 C135 -173.8(6) . . . . ?
C131 C130 C151 C152 78.7(19) . . . . ?
C131 C130 C151 C252 170.6(9) . . . . ?
C131 C132 C133 C134 -0.8(8) . . . . ?
C132 C133 C134 N14 -1.0(8) . . . . ?
C132 C133 C134 C135 174.9(7) . . . . ?
C133 C134 C135 C70 -125.3(8) . . . . ?
C133 C134 C135 C136 112.0(8) . . . . ?
C133 C134 C135 C157 -7.3(10) . . . . ?
C134 N14 C131 C130 176.7(6) . . . . ?
C134 N14 C131 C132 -2.9(7) . . . . ?
C134 C135 C136 N15 63.3(8) . . . . ?
C134 C135 C136 C137 -113.8(9) . . . . ?
C134 C135 C157 C158 -170.5(7) . . . . ?
C135 C70 C71 C72 179.0(7) . . . . ?
C135 C136 C137 C138 177.5(7) . . . . ?
C135 C157 C158 C159 -154.2(9) . . . . ?
C136 N15 C139 C138 2.2(8) . . . . ?
C136 N15 C139 C140 178.3(6) . . . . ?
C136 C135 C157 C158 69.9(9) . . . . ?
C136 C137 C138 C139 1.3(9) . . . . ?
C137 C138 C139 N15 -2.1(8) . . . . ?
C137 C138 C139 C140 -177.8(7) . . . . ?
C138 C139 C140 C44 -131.8(8) . . . . ?
C138 C139 C140 C141 105.8(9) . . . . ?
C138 C139 C140 C163 -14.3(11) . . . . ?
C139 N15 C136 C135 -179.2(6) . . . . ?
C139 N15 C136 C137 -1.5(8) . . . . ?
C139 C140 C141 N16 81.4(8) . . . . ?
C139 C140 C141 C142 -105.2(8) . . . . ?
C139 C140 C163 C164 -67.1(8) . . . . ?
C140 C44 C45 C46 176.3(8) . . . . ?
C140 C141 C142 C143 -172.8(7) . . . . ?
C140 C163 C164 C165 176.7(7) . . . . ?
C141 N16 C144 C125 179.9(6) . . . . ?
C141 N16 C144 C143 1.8(7) . . . . ?
C141 C140 C163 C164 170.1(7) . . . . ?
C141 C142 C143 C144 -0.3(8) . . . . ?
C142 C143 C144 N16 -0.9(8) . . . . ?
C142 C143 C144 C125 -178.8(7) . . . . ?
C144 N16 C141 C140 172.8(6) . . . . ?
C144 N16 C141 C142 -2.0(8) . . . . ?
C144 C125 C126 N13 66.3(8) . . . . ?
C144 C125 C126 C127 -113.2(8) . . . . ?
C144 C125 C145 C146 -73.5(8) . . . . ?
C145 C125 C126 N13 -173.7(6) . . . . ?
C145 C125 C126 C127 6.8(10) . . . . ?
C145 C125 C144 N16 169.8(6) . . . . ?
C145 C125 C144 C143 -12.6(10) . . . . ?
C145 C146 C147 C148 147.9(10) . . . . ?
C145 C146 C147 C248 168(3) . . . . ?
C146 C147 C148 O1 5(3) . . . . ?
C146 C147 C148 O2 -161.7(11) . . . . ?
C146 C147 C248 O1' 151(5) . . . . ?
C146 C147 C248 O2' -47(5) . . . . ?
C147 C148 O2 C149 173.0(13) . . . . ?
C147 C248 O2' C249 170(3) . . . . ?
C148 O2 C149 C150 -173.5(14) . . . . ?
O1 C148 O2 C149 4(2) . . . . ?
C248 O2' C249 C250 88(5) . . . . ?
O1' C248 O2' C249 -24(7) . . . . ?
C151 C130 C131 N14 -162.1(6) . . . . ?
C151 C130 C131 C132 17.4(10) . . . . ?
C151 C152 C153 C154 6(5) . . . . ?
C151 C252 C253 C254 -65.3(18) . . . . ?
C152 C153 C154 O3 -111(5) . . . . ?
C152 C153 C154 O4 107(4) . . . . ?
C153 C154 O4 C155 -62(5) . . . . ?
C154 O4 C155 C156 -108(5) . . . . ?
O3 C154 O4 C155 169(3) . . . . ?
C252 C253 C254 O3' 119.7(18) . . . . ?
C252 C253 C254 O4' -47(2) . . . . ?
C253 C254 O4' C255 174.1(17) . . . . ?
C254 O4' C255 C256 -79(2) . . . . ?
O3' C254 O4' C255 9(3) . . . . ?
C157 C135 C136 N15 -177.9(6) . . . . ?
C157 C135 C136 C137 5.1(11) . . . . ?
C157 C158 C159 C160 -65.5(15) . . . . ?
C158 C159 C160 O5 155.6(15) . . . . ?
C158 C159 C160 O6 -22.8(17) . . . . ?
C159 C160 O6 C161 -175.0(11) . . . . ?
C160 O6 C161 C162 -82.8(16) . . . . ?
O5 C160 O6 C161 7(2) . . . . ?
C163 C140 C141 N16 -158.0(6) . . . . ?
C163 C140 C141 C142 15.4(10) . . . . ?
C163 C164 C165 C166 -67.4(13) . . . . ?
C163 C164 C165 C266 -69.9(15) . . . . ?
C164 C165 C166 O7 169.1(12) . . . . ?
C164 C165 C166 O8 -13.9(16) . . . . ?
C164 C165 C266 O7' 96(2) . . . . ?
C164 C165 C266 O8' -82.1(14) . . . . ?
C165 C166 O8 C167 -177.1(13) . . . . ?
C165 C266 O8' C267 178(3) . . . . ?
C166 O8 C167 C168 -172.5(13) . . . . ?
O7 C166 O8 C167 0.1(3) . . . . ?
C266 O8' C267 C268 -40(3) . . . . ?
O7' C266 O8' C267 -0.1(3) . . . . ?
C169 C5 C6 N2 -175.0(6) . . . . ?
C169 C5 C6 C7 0.5(10) . . . . ?
C169 C5 C47 C48 -88.8(8) . . . . ?
C169 C5 C47 C52 89.5(8) . . . . ?
C169 C170 C171 C172 -77.3(10) . . . . ?
C169 C170 C171 C272 -67.9(14) . . . . ?
C170 C171 C172 O9 -162.7(15) . . . . ?
C170 C171 C172 O10 39.9(15) . . . . ?
C170 C171 C272 O9' -102(5) . . . . ?
C170 C171 C272 O10' 99(5) . . . . ?
C171 C172 O10 C173 173.3(11) . . . . ?
C171 C272 O10' C273 179(5) . . . . ?
C172 O10 C173 C174 -157.6(15) . . . . ?
O9 C172 O10 C173 14(2) . . . . ?
C272 O10' C273 C274 173(5) . . . . ?
O9' C272 O10' C273 22(10) . . . . ?
C175 C10 C11 N3 -157.4(6) . . . . ?
C175 C10 C11 C12 17.2(10) . . . . ?
C175 C10 C73 C74 -107.9(8) . . . . ?
C175 C10 C73 C78 70.5(8) . . . . ?
C175 C176 C177 C178 -58.0(12) . . . . ?
C175 C176 C177 C278 -90.0(14) . . . . ?
C176 C177 C178 O11 128.2(17) . . . . ?
C176 C177 C178 O12 -54.7(13) . . . . ?
C176 C177 C278 O11' -54(4) . . . . ?
C176 C177 C278 O12' 106(3) . . . . ?
C177 C178 O12 C179 -173.3(13) . . . . ?
C177 C278 O12' C279 -162(4) . . . . ?
C178 O12 C179 C180 -92(3) . . . . ?
O11 C178 O12 C179 4(2) . . . . ?
C278 O12' C279 C280 8(6) . . . . ?
O11' C278 O12' C279 2(3) . . . . ?
C181 C15 C16 N4 -175.0(5) . . . . ?
C181 C15 C16 C17 6.4(8) . . . . ?
C181 C15 C99 C100 -86.4(8) . . . . ?
C181 C15 C99 C104 86.7(8) . . . . ?
C181 C182 C183 C184 -69.6(8) . . . . ?
C182 C183 C184 O13 -1.3(12) . . . . ?
C182 C183 C184 O14 178.2(6) . . . . ?
C183 C184 O14 C185 -179.9(7) . . . . ?
C184 O14 C185 C186 177.0(9) . . . . ?
O13 C184 O14 C185 -0.3(11) . . . . ?
C187 C20 C21 C22 -88.9(7) . . . . ?
C187 C20 C21 C26 87.2(7) . . . . ?
C187 C188 C189 C190 69.2(9) . . . . ?
C188 C189 C190 O15 8.2(14) . . . . ?
C188 C189 C190 O16 -168.5(8) . . . . ?
C189 C190 O16 C191 -167.6(11) . . . . ?
C190 O16 C191 C192 -106.9(14) . . . . ?
O15 C190 O16 C191 15.3(16) . . . . ?
O1B C1B C2B C3B -172.8(7) . . . . ?
O1B C1B C5B C4B 172.3(7) . . . . ?
O2B C15B C16B C17B -172.3(9) . . . . ?
C1B C2B C3B N1B -1.9(13) . . . . ?
N2B C13B C14B C15B 2.4(15) . . . . ?
N1B C4B C5B C1B 3.2(13) . . . . ?
N1B C6B C7B C8B -178.8(8) . . . . ?
C2B C1B C5B C4B -6.5(11) . . . . ?
C3B N1B C4B C5B 1.4(13) . . . . ?
C3B N1B C6B C7B 105.8(10) . . . . ?
C4B N1B C3B C2B -2.0(12) . . . . ?
C4B N1B C6B C7B -85.5(11) . . . . ?
C5B C1B C2B C3B 6.0(11) . . . . ?
C6B N1B C3B C2B 166.9(7) . . . . ?
C6B N1B C4B C5B -167.6(8) . . . . ?
C6B C7B C8B C9B -179.9(8) . . . . ?
C7B C8B C9B C10B -178.8(7) . . . . ?
C8B C9B C10B C11B 178.9(7) . . . . ?
C9B C10B C11B C12B -173.5(7) . . . . ?
C10B C11B C12B N2B -178.0(7) . . . . ?
C12B N2B C13B C14B -168.9(8) . . . . ?
C12B N2B C17B C16B 169.7(9) . . . . ?
C13B N2B C12B C11B -72.2(10) . . . . ?
C13B N2B C17B C16B 2.0(15) . . . . ?
C13B C14B C15B O2B 173.2(9) . . . . ?
C13B C14B C15B C16B -4.2(14) . . . . ?
C14B C15B C16B C17B 5.1(15) . . . . ?
C15B C16B C17B N2B -4.4(18) . . . . ?
C17B N2B C12B C11B 120.4(9) . . . . ?
C17B N2B C13B C14B -1.1(14) . . . . ?
O1C C1C C2C C3C 179.6(5) . . . . ?
O1C C1C C5C C4C -179.6(5) . . . . ?
O2C C15C C16C C17C 173.5(4) . . . . ?
C1C C2C C3C N1C 0.0 . . . . ?
C2C C1C C5C C4C 0.0 . . . . ?
C2C C3C N1C C4C 0.0 . . . . ?
C2C C3C N1C C6C 179.8(5) . . . . ?
C3C N1C C4C C5C 0.0 . . . . ?
C3C N1C C6C C7C -83.6(6) . . . . ?
N1C C4C C5C C1C 0.0 . . . . ?
N1C C6C C7C C8C -63.7(8) . . . . ?
C4C N1C C6C C7C 96.1(6) . . . . ?
C5C C1C C2C C3C 0.0 . . . . ?
C6C N1C C4C C5C -179.7(5) . . . . ?
C6C C7C C8C C9C -176.1(6) . . . . ?
C7C C8C C9C C10C -52.6(8) . . . . ?
C8C C9C C10C C11C -57.5(8) . . . . ?
C9C C10C C11C C12C 176.9(6) . . . . ?
C10C C11C C12C N2C -64.6(8) . . . . ?
C11C C12C N2C C13C 111.0(6) . . . . ?
C11C C12C N2C C17C -74.3(6) . . . . ?
C12C N2C C13C C14C 174.7(4) . . . . ?
C12C N2C C17C C16C -174.8(4) . . . . ?
N2C C13C C14C C15C 0.0 . . . . ?
C13C N2C C17C C16C 0.0 . . . . ?
C13C C14C C15C O2C -173.5(4) . . . . ?
C13C C14C C15C C16C 0.0 . . . . ?
C14C C15C C16C C17C 0.0 . . . . ?
C15C C16C C17C N2C 0.0 . . . . ?
C17C N2C C13C C14C 0.0 . . . . ?
C1S' C2S' C3S' C4S' -175.6(10) . . . . ?
C1S' C2S' C7S' C6S' 175.5(11) . . . . ?
C2S' C3S' C4S' C5S' 0.0 . . . . ?
C3S' C2S' C7S' C6S' 0.0 . . . . ?
C3S' C4S' C5S' C6S' 0.0 . . . . ?
C3S' C4S' C5S' C8S' -179.4(10) . . . . ?
C4S' C5S' C6S' C7S' 0.0 . . . . ?
C5S' C6S' C7S' C2S' 0.0 . . . . ?
C7S' C2S' C3S' C4S' 0.0 . . . . ?
C8S' C5S' C6S' C7S' 179.3(10) . . . . ?
